data_1575747
loop_
_publ_author_name
'Kravets, Kateryna'
'Kravets, Mykola'
'Danylyuk, Oksana'

_publ_section_title
;
 Host--guest conformational adaptation in the crystal complexes of
 pentamidine and p-sulfonato-calix[n]arenes
;
_journal_issue 40
_journal_name_full CrystEngComm
_journal_page_first 6611
_journal_page_last 6622
_journal_paper_doi 10.1039/D5CE00666J
_journal_volume 27
_journal_year 2025
_chemical_formula_moiety '2(C56 H40 O32 S8), 8(C19 H26 N4 O2), 2.5(C2 H6 O), 36.7(H2 O)'
_chemical_formula_sum 'C269 H376.42 N32 O119.22 S16'
_chemical_formula_weight 6478.82
_chemical_name_common 'p-sulfonato-calix[8]arene/ pentamidine / ethanol host-guest complex'
_space_group_crystal_system monoclinic
_space_group_IT_number 15
_space_group_name_Hall '-C 2yc'
_space_group_name_H-M_alt 'C 1 2/c 1'
_atom_sites_solution_hydrogens geom
_atom_sites_solution_primary direct
_audit_creation_method SHELXL-2019/3
_audit_update_record
;
2025-07-03 deposited with the CCDC.	2025-09-12 downloaded from the CCDC.
;
_cell_angle_alpha 90
_cell_angle_beta 94.332(2)
_cell_angle_gamma 90
_cell_formula_units_Z 8
_cell_length_a 33.9061(5)
_cell_length_b 41.7359(5)
_cell_length_c 46.4819(7)
_cell_measurement_reflns_used 70991
_cell_measurement_temperature 100.0(1)
_cell_measurement_theta_max 68.977
_cell_measurement_theta_min 2.139
_cell_volume 65588.7(16)
_computing_cell_refinement 'CrysAlisPro 1.171.41.112a (Rigaku OD, 2021)'
_computing_data_collection 'CrysAlisPro 1.171.41.112a (Rigaku OD, 2021)'
_computing_data_reduction 'CrysAlisPro 1.171.41.112a (Rigaku OD, 2021)'
_computing_structure_refinement 'SHELXL-2019/2 (Sheldrick, 2019)'
_computing_structure_solution 'SHELXS-97 (Sheldrick, 1990)'
_diffrn_ambient_temperature 100.0(1)
_diffrn_detector_area_resol_mean 16.2974
_diffrn_measured_fraction_theta_full 0.999
_diffrn_measured_fraction_theta_max 0.999
_diffrn_measurement_device_type 'SuperNova, Dual, Cu at home/near, Eos'
_diffrn_measurement_method '\w scans'
_diffrn_radiation_type CuK\a
_diffrn_radiation_wavelength 1.54184
_diffrn_reflns_av_R_equivalents 0.1667
_diffrn_reflns_av_unetI/netI 0.0673
_diffrn_reflns_Laue_measured_fraction_full 0.999
_diffrn_reflns_Laue_measured_fraction_max 0.999
_diffrn_reflns_limit_h_max 40
_diffrn_reflns_limit_h_min -40
_diffrn_reflns_limit_k_max 49
_diffrn_reflns_limit_k_min -49
_diffrn_reflns_limit_l_max 49
_diffrn_reflns_limit_l_min -55
_diffrn_reflns_number 637017
_diffrn_reflns_point_group_measured_fraction_full 0.999
_diffrn_reflns_point_group_measured_fraction_max 0.999
_diffrn_reflns_theta_full 66.601
_diffrn_reflns_theta_max 66.601
_diffrn_reflns_theta_min 4.939
_diffrn_source 'micro-focus sealed X-ray tube'
_exptl_absorpt_coefficient_mu 1.777
_exptl_absorpt_correction_T_max 1.0000
_exptl_absorpt_correction_T_min 0.47537
_exptl_absorpt_correction_type multi-scan
_exptl_absorpt_process_details
;
CrysAlisPro 1.171.41.112a (Rigaku Oxford Diffraction, 2021)
Empirical absorption correction using spherical harmonics,
implemented in SCALE3 ABSPACK scaling algorithm.
;
_exptl_crystal_colour colorless
_exptl_crystal_density_diffrn 1.312
_exptl_crystal_description prism
_exptl_crystal_F_000 27393
_refine_diff_density_max 0.734
_refine_diff_density_min -0.741
_refine_diff_density_rms 0.092
_refine_ls_extinction_method none
_refine_ls_goodness_of_fit_ref 1.182
_refine_ls_hydrogen_treatment constr
_refine_ls_matrix_type full
_refine_ls_number_parameters 4955
_refine_ls_number_reflns 57878
_refine_ls_number_restraints 2849
_refine_ls_restrained_S_all 1.172
_refine_ls_R_factor_all 0.1914
_refine_ls_R_factor_gt 0.1269
_refine_ls_shift/su_max 0.005
_refine_ls_shift/su_mean 0.000
_refine_ls_structure_factor_coef Fsqd
_refine_ls_weighting_details 'w=1/[\s^2^(Fo^2^)+(0.1851P)^2^+82.6691P] where P=(Fo^2^+2Fc^2^)/3'
_refine_ls_weighting_scheme calc
_refine_ls_wR_factor_gt 0.3247
_refine_ls_wR_factor_ref 0.3935
_reflns_Friedel_coverage 0.000
_reflns_number_gt 30121
_reflns_number_total 57878
_reflns_threshold_expression 'I > 2\s(I)'
_cod_data_source_file d5ce00666j1.cif
_cod_data_source_block shelx_CCDC3
_cod_depositor_comments 'Adding full bibliography for 1575742--1575748.cif.'
_cod_original_sg_symbol_H-M 'C 2/c'
_cod_database_code 1575747
_shelx_shelxl_version_number 2019/3
_shelx_space_group_comment
;
The symmetry employed for this shelxl refinement is uniquely defined
by the following loop, which should always be used as a source of
symmetry information in preference to the above space-group names.
They are only intended as comments.
;

loop_
_space_group_symop_operation_xyz
'x, y, z'
'-x, y, -z+1/2'
'x+1/2, y+1/2, z'
'-x+1/2, y+1/2, -z+1/2'
'-x, -y, -z'
'x, -y, z-1/2'
'-x+1/2, -y+1/2, -z'
'x+1/2, -y+1/2, z-1/2'

loop_
_atom_site_label
_atom_site_type_symbol
_atom_site_fract_x
_atom_site_fract_y
_atom_site_fract_z
_atom_site_U_iso_or_equiv
_atom_site_adp_type
_atom_site_occupancy
_atom_site_site_symmetry_order
_atom_site_calc_flag
_atom_site_refinement_flags_posn
_atom_site_refinement_flags_adp
_atom_site_refinement_flags_occupancy
_atom_site_disorder_assembly
_atom_site_disorder_group
O2W O 0.7375(5) 0.9795(3) 0.1475(3) 0.120(5) Uani 0.713(14) 1 d . . P A 1
O32W O 0.7989(9) 0.9238(7) 0.1308(4) 0.261(12) Uani 0.5 1 d . . P B 1
O320 O 0.8368(8) 0.8978(6) 0.1492(6) 0.153(12) Uani 0.287(14) 1 d . . P A 2
O2WA O 0.7439(10) 0.9702(7) 0.1460(8) 0.079(8) Uiso 0.25 1 d . . P C 2
O5W O -0.0378(3) 0.5250(2) 0.1357(2) 0.196(4) Uani 1 1 d . . . . .
O8W O 0.500000 0.7300(4) 0.250000 0.193(5) Uani 1 2 d S T P . .
C2R C 0.003(2) 0.6287(4) 0.2530(16) 0.136(13) Uani 0.5 1 d . . P D -1
H2R1 H -0.011276 0.637701 0.268914 0.205 Uiso 0.5 1 calc R U P D -1
H2R2 H 0.031173 0.630822 0.257328 0.205 Uiso 0.5 1 calc R U P D -1
H2R3 H -0.005352 0.640373 0.235166 0.205 Uiso 0.5 1 calc R U P D -1
C1R C -0.008(2) 0.5949(4) 0.249(2) 0.136(19) Uani 0.5 1 d . . P D -1
H1R1 H -0.000466 0.583943 0.267873 0.163 Uiso 0.5 1 calc R U P D -1
H1R2 H -0.036819 0.593449 0.245816 0.163 Uiso 0.5 1 calc R U P D -1
O1R O 0.0094(4) 0.5774(3) 0.2272(3) 0.115(3) Uani 0.5 1 d . . P D -1
H1R H 0.007162 0.557656 0.230241 0.173 Uiso 0.5 1 calc R U P D -1
O9W O 0.7248(3) 0.5730(2) 0.1434(3) 0.205(4) Uani 1 1 d . . . . .
O10W O 0.3561(12) 0.9268(10) 0.0892(10) 0.204(17) Uani 0.37(5) 1 d . . P E 1
O100 O 0.3833(12) 0.9275(4) 0.0820(4) 0.175(12) Uani 0.63(5) 1 d . . P E 2
O12W O 0.2543(4) 0.5147(3) 0.3365(3) 0.177(8) Uani 0.69(2) 1 d . . P F 1
O120 O 0.2133(14) 0.5104(18) 0.3530(7) 0.44(6) Uani 0.31(2) 1 d . . P F 2
O13W O 0.2423(3) 0.7031(5) 0.0050(3) 0.211(11) Uani 0.73(2) 1 d . . P G 1
O130 O 0.2369(8) 0.7355(7) -0.0010(16) 0.31(4) Uani 0.27(2) 1 d . . P G 2
O14W O 0.3984(5) 0.6162(3) 0.0987(3) 0.170(7) Uani 0.591(17) 1 d . . P H 1
O51W O 0.4548(18) 0.5504(14) 0.1525(14) 0.23(2) Uiso 0.25 1 d . . P I 1
O140 O 0.3930(6) 0.6007(6) 0.0768(6) 0.164(10) Uani 0.409(17) 1 d . . P H 2
O28W O 0.4408(7) 0.5922(5) 0.1196(5) 0.174(10) Uani 0.409(17) 1 d . . P H 2
O15W O 0.5361(3) 0.6824(4) 0.2260(3) 0.119(4) Uani 0.5 1 d . . P J 1
O50W O 0.5082(9) 0.6184(7) 0.2147(8) 0.155(11) Uani 0.25 1 d . . P K 1
O155 O 0.5232(10) 0.6641(8) 0.2441(10) 0.172(14) Uani 0.25 1 d . . P L 2
O150 O 0.500000 0.6329(7) 0.250000 0.29(3) Uani 0.5 2 d S T P M 3
O17W O 0.1467(4) 0.7521(3) 0.3152(3) 0.077(5) Uani 0.296(12) 1 d . . P N 1
O7W O 0.1962(2) 0.7222(3) 0.29009(17) 0.163(6) Uani 0.704(12) 1 d . . P N 2
O170 O 0.1340(6) 0.7796(5) 0.3368(4) 0.258(9) Uiso 0.704(12) 1 d . . P N 2
O4W O -0.0952(9) 0.6866(4) 0.0647(6) 0.125(9) Uani 0.400(11) 1 d . . P O 1
O16W O -0.1535(4) 0.7073(3) 0.1029(3) 0.107(5) Uani 0.400(11) 1 d . . P O 1
O24W O -0.1121(6) 0.7584(4) 0.1247(4) 0.145(7) Uani 0.400(11) 1 d . . P O 1
O160 O -0.1226(3) 0.7281(2) 0.0877(3) 0.131(4) Uani 0.600(11) 1 d . . P O 2
O240 O -0.1455(6) 0.7214(4) 0.1435(4) 0.237(10) Uani 0.600(11) 1 d . . P O 2
O4WA O -0.0769(8) 0.6864(5) 0.0576(6) 0.224(16) Uani 0.600(11) 1 d . . P O 2
O21W O 0.500000 0.5347(6) 0.250000 0.314(11) Uiso 1 2 d S . P . .
O1WL O -0.0481(4) 0.9326(4) 0.2841(5) 0.191(8) Uani 0.5 1 d . . P P 1
O300 O 0.4102(8) 0.4718(6) 0.3119(6) 0.129(8) Uiso 0.25 1 d . . P Q 2
O1WT O 0.4886(6) 0.5932(6) -0.0667(3) 0.244(14) Uani 0.62(2) 1 d . . P R 1
O2WT O 0.4717(6) 0.6366(6) -0.0799(4) 0.157(11) Uani 0.38(2) 1 d . . P R 2
O23W O 0.3150(5) 0.4724(3) 0.3207(4) 0.168(6) Uani 0.5 1 d . . P S 1
O35W O 0.3229(5) 0.4650(4) 0.3770(4) 0.171(6) Uani 0.5 1 d . . P T 2
O31W O 0.4007(10) 0.9598(9) 0.1882(8) 0.147(11) Uiso 0.25 1 d . . P U 1
O36W O 0.3477(7) 0.9649(5) 0.1183(5) 0.110(6) Uiso 0.25 1 d . . P V 1
O180 O -0.0061(7) 0.5101(5) 0.2253(5) 0.102(6) Uiso 0.25 1 d . . P W 1
O331 O 0.7877(8) 0.5016(7) 0.1072(6) 0.134(8) Uiso 0.25 1 d . . P X 2
O310 O 0.3777(11) 0.9680(10) 0.1606(9) 0.175(12) Uiso 0.25 1 d . . P Y 2
O2WL O -0.0755(7) 0.5004(6) 0.1771(5) 0.113(7) Uani 0.25 1 d . . P Z 2
O18W O -0.0230(8) 0.5153(6) 0.2104(6) 0.119(7) Uiso 0.25 1 d . . P A 2
O360 O 0.3191(8) 0.9344(7) 0.1392(6) 0.138(8) Uiso 0.25 1 d . . P B 2
O39W O 0.4710(17) 0.9869(14) 0.2314(12) 0.25(2) Uiso 0.25 1 d . . P C 2
O311 O 0.405(3) 0.9408(11) 0.1789(10) 0.34(5) Uani 0.25 1 d . . P D 3
O1WV O 0.9078(8) 0.9790(7) 0.0692(6) 0.129(8) Uiso 0.25 1 d . . P E 1
O27W O 0.2726(5) 0.4936(5) 0.0031(5) 0.161(11) Uani 0.39(2) 1 d . . P F 1
O2WF O 0.9482(11) 0.9599(9) 0.0951(8) 0.182(13) Uiso 0.25 1 d . . P G 2
O1WF O 0.8830(8) 0.9951(7) 0.0730(6) 0.101(7) Uiso 0.2 1 d . . P H 2
O3WF O 0.7329(15) 0.9554(13) 0.0269(11) 0.218(19) Uiso 0.25 1 d . . P I 2
O37W O 0.2568(11) 0.8838(8) 0.1006(6) 0.287(14) Uani 0.5 1 d . . P J 1
O370 O 0.2417(11) 0.9204(9) 0.0671(9) 0.341(17) Uiso 0.5 1 d . . P K 2
O1W O 0.0084(7) 0.4661(4) 0.1220(3) 0.091(4) Uani 0.75 1 d . . P L 1
O40W O 0.0077(18) 0.4731(12) 0.1296(9) 0.070(8) Uani 0.25 1 d . . P M 2
O11W O -0.0490(4) 0.4242(2) 0.1191(2) 0.168(4) Uani 0.75 1 d . . P N 1
O400 O -0.0748(8) 0.4642(5) 0.1108(5) 0.119(7) Uani 0.25 1 d . . P O 2
O34W O 0.0113(8) 0.9062(4) 0.1667(5) 0.218(9) Uani 0.5 1 d . . P P 1
O3WL O -0.0722(10) 0.9242(8) 0.1444(8) 0.167(11) Uiso 0.25 1 d . . P Q 2
O22W O 0.3748(6) 0.5084(4) 0.1983(4) 0.180(7) Uani 0.5 1 d . . P R 1
O56W O 0.4777(17) 0.5577(13) 0.1393(13) 0.23(2) Uiso 0.25 1 d . . P I 1
O57W O -0.0144(18) 1.040(2) 0.1725(15) 0.36(5) Uani 0.25 1 d . . P S 2
O58W O 0.4332(13) 0.4820(11) 0.1796(10) 0.213(16) Uiso 0.25 1 d . . P T 2
O59W O 0.3933(19) 0.4805(15) 0.1473(14) 0.28(3) Uiso 0.25 1 d . . P . .
O60W O 0.4834(16) 0.4728(13) 0.2323(12) 0.26(2) Uiso 0.25 1 d . . P . .
O1S O 0.21149(16) 0.72084(11) 0.23376(12) 0.0960(14) Uani 1 1 d . . . . .
H1S H 0.221286 0.723732 0.250707 0.144 Uiso 1 1 calc R U . . .
C2S C 0.2226(2) 0.68948(16) 0.22390(18) 0.096(2) Uani 1 1 d . . . . .
H2S1 H 0.211254 0.672611 0.235767 0.115 Uiso 1 1 calc R U . . .
H2S2 H 0.251752 0.687200 0.225517 0.115 Uiso 1 1 calc R U . . .
C3S C 0.2069(3) 0.68632(16) 0.19306(18) 0.101(2) Uani 1 1 d . . . . .
H3S1 H 0.178134 0.689293 0.191655 0.151 Uiso 1 1 calc R U . . .
H3S2 H 0.213171 0.664961 0.185932 0.151 Uiso 1 1 calc R U . . .
H3S3 H 0.219057 0.702624 0.181418 0.151 Uiso 1 1 calc R U . . .
C2I C 0.5212(3) 0.75750(18) 0.02794(18) 0.100(2) Uani 1 1 d . . . . .
H2I1 H 0.526567 0.738742 0.015806 0.119 Uiso 1 1 calc R U . U 1
H2I2 H 0.492218 0.759474 0.028835 0.119 Uiso 1 1 calc R U . U 1
C1I C 0.5407(3) 0.75318(17) 0.05762(18) 0.105(2) Uani 1 1 d . . . . .
H1I1 H 0.530441 0.733773 0.066290 0.157 Uiso 1 1 calc R U . . .
H1I2 H 0.569341 0.751126 0.056517 0.157 Uiso 1 1 calc R U . . .
H1I3 H 0.535107 0.771788 0.069503 0.157 Uiso 1 1 calc R U . . .
O1I O 0.5370(3) 0.7865(2) 0.0156(2) 0.088(2) Uani 0.5 1 d . . P V 1
H1I H 0.547480 0.781851 0.000301 0.131 Uiso 0.5 1 calc R U P V 1
O2I O 0.5203(5) 0.7261(3) 0.0128(3) 0.127(4) Uani 0.5 1 d . . P V 2
H2I H 0.530136 0.711926 0.024074 0.191 Uiso 0.5 1 calc R U P V 2
N1X N 0.4277(3) 0.63638(16) 0.1581(2) 0.159(4) Uani 1 1 d D . . . .
H1X1 H 0.427732 0.622885 0.172680 0.191 Uiso 1 1 calc R U . . .
H1X2 H 0.426239 0.629123 0.140307 0.191 Uiso 1 1 calc R U . . .
N2X N 0.4320(2) 0.67877(15) 0.19039(17) 0.119(2) Uani 1 1 d D . . . .
H2X1 H 0.431996 0.664921 0.204665 0.143 Uiso 1 1 calc R U . . .
H2X2 H 0.433386 0.699437 0.194074 0.143 Uiso 1 1 calc R U . . .
N3X N 0.59253(19) 0.85890(13) 0.26270(14) 0.0977(18) Uani 1 1 d D . . . .
H3X1 H 0.612723 0.861672 0.275496 0.117 Uiso 1 1 calc R U . . .
H3X2 H 0.579059 0.840863 0.262389 0.117 Uiso 1 1 calc R U . . .
N4X N 0.60294(19) 0.90864(13) 0.24478(15) 0.1022(19) Uani 1 1 d D . . . .
H4X1 H 0.623053 0.911033 0.257712 0.123 Uiso 1 1 calc R U . . .
H4X2 H 0.596588 0.924138 0.232458 0.123 Uiso 1 1 calc R U . . .
O1X O 0.43281(19) 0.75418(15) 0.07014(12) 0.1177(18) Uani 1 1 d D . . . .
O2X O 0.4655(2) 0.86704(13) 0.15323(14) 0.128(2) Uani 1 1 d D . . . .
C1X C 0.4298(3) 0.66845(17) 0.1632(2) 0.116(3) Uani 1 1 d D . . . .
C2X C 0.4290(2) 0.69051(16) 0.13910(17) 0.098(2) Uani 1 1 d D . . . .
C3X C 0.4168(2) 0.72223(16) 0.14195(18) 0.098(2) Uani 1 1 d D . . . .
H3X H 0.407371 0.728993 0.159714 0.118 Uiso 1 1 calc R U . . .
C4X C 0.4179(2) 0.74407(17) 0.11965(17) 0.096(2) Uani 1 1 d D . . . .
H4X H 0.409980 0.765651 0.122281 0.115 Uiso 1 1 calc R U . . .
C5X C 0.4307(2) 0.73414(19) 0.09332(18) 0.102(2) Uani 1 1 d D . . . .
C6X C 0.4424(3) 0.7026(2) 0.08987(19) 0.113(3) Uani 1 1 d D . . . .
H6X H 0.451470 0.695923 0.071984 0.135 Uiso 1 1 calc R U . . .
C7X C 0.4411(3) 0.6811(2) 0.1121(2) 0.109(3) Uani 1 1 d D . . . .
H7X H 0.448578 0.659458 0.109195 0.131 Uiso 1 1 calc R U . . .
C8X C 0.4224(3) 0.78749(19) 0.0734(2) 0.114(3) Uani 1 1 d D . . . .
H8X1 H 0.398841 0.788951 0.084615 0.137 Uiso 1 1 calc R U . . .
H8X2 H 0.415455 0.796802 0.054077 0.137 Uiso 1 1 calc R U . . .
C9X C 0.4547(3) 0.8063(2) 0.0880(2) 0.119(3) Uani 1 1 d D . . . .
H9X1 H 0.477157 0.807044 0.075557 0.143 Uiso 1 1 calc R U . . .
H9X2 H 0.463873 0.795516 0.106202 0.143 Uiso 1 1 calc R U . . .
C10X C 0.4420(3) 0.8408(2) 0.0946(2) 0.122(3) Uani 1 1 d D . . . .
H10A H 0.465924 0.854344 0.097873 0.146 Uiso 1 1 calc R U . . .
H10B H 0.425928 0.849479 0.077772 0.146 Uiso 1 1 calc R U . . .
C11X C 0.4185(3) 0.8424(2) 0.1208(2) 0.121(3) Uani 1 1 d D . . . .
H11A H 0.398261 0.825324 0.119221 0.146 Uiso 1 1 calc R U . . .
H11B H 0.404435 0.863223 0.120517 0.146 Uiso 1 1 calc R U . . .
C12X C 0.4422(3) 0.83905(19) 0.14964(19) 0.111(3) Uani 1 1 d D . . . .
H12A H 0.424226 0.837113 0.165409 0.133 Uiso 1 1 calc R U . . .
H12B H 0.459182 0.819776 0.149766 0.133 Uiso 1 1 calc R U . . .
C13X C 0.4921(3) 0.86920(17) 0.17670(19) 0.110(3) Uani 1 1 d D . . . .
C14X C 0.4980(2) 0.84605(16) 0.19761(16) 0.092(2) Uani 1 1 d D . . . .
H14X H 0.482176 0.827218 0.196839 0.110 Uiso 1 1 calc R U . . .
C15X C 0.5265(2) 0.85035(15) 0.21939(17) 0.092(2) Uani 1 1 d D . . . .
H15X H 0.530323 0.834204 0.233739 0.111 Uiso 1 1 calc R U . . .
C16X C 0.5503(2) 0.87752(14) 0.22146(16) 0.090(2) Uani 1 1 d D . . . .
C17X C 0.5448(4) 0.8999(2) 0.2000(3) 0.177(6) Uani 1 1 d D . . . .
H17X H 0.561103 0.918397 0.200550 0.212 Uiso 1 1 calc R U . . .
C18X C 0.5158(4) 0.8961(2) 0.1774(3) 0.178(6) Uani 1 1 d D . . . .
H18X H 0.512289 0.911883 0.162723 0.213 Uiso 1 1 calc R U . . .
C19X C 0.5824(2) 0.88192(15) 0.24389(15) 0.0879(19) Uani 1 1 d D . . . .
N1Y N 0.6451(4) 0.5350(3) 0.1688(3) 0.226(7) Uani 1 1 d . . . . .
H1Y1 H 0.651087 0.515340 0.174440 0.272 Uiso 1 1 calc R U . . .
H1Y2 H 0.655598 0.543234 0.153779 0.272 Uiso 1 1 calc R U . . .
N2Y N 0.6054(4) 0.5390(2) 0.2051(4) 0.211(7) Uani 1 1 d . . . . .
H2Y1 H 0.611894 0.519305 0.210259 0.253 Uiso 1 1 calc R U . . .
H2Y2 H 0.588778 0.549969 0.214861 0.253 Uiso 1 1 calc R U . . .
N3Y N 0.7244(2) 0.90760(15) 0.18606(18) 0.121(3) Uani 1 1 d . . . . .
H3Y1 H 0.740826 0.923864 0.185221 0.145 Uiso 1 1 calc R U . . .
H3Y2 H 0.733094 0.889062 0.192991 0.145 Uiso 1 1 calc R U . . .
N4Y N 0.67562(18) 0.93944(12) 0.16672(12) 0.0861(16) Uani 1 1 d . . . . .
H4Y1 H 0.692958 0.955083 0.166257 0.103 Uiso 1 1 calc R U . . .
H4Y2 H 0.650820 0.942713 0.160400 0.103 Uiso 1 1 calc R U . . .
O1Y O 0.5757(3) 0.6763(2) 0.14771(17) 0.154(3) Uani 1 1 d . . . . .
O2Y O 0.58175(17) 0.80744(13) 0.17288(12) 0.1054(15) Uani 1 1 d . . . . .
C1Y C 0.6205(5) 0.5519(3) 0.1829(4) 0.176(6) Uani 1 1 d . . . . .
C2Y C 0.6074(4) 0.5847(4) 0.1743(3) 0.150(4) Uani 1 1 d . . . . .
C3Y C 0.5711(5) 0.5955(3) 0.1799(3) 0.164(5) Uani 1 1 d . . . . .
H3Y H 0.553843 0.581898 0.189450 0.196 Uiso 1 1 calc R U . . .
C4Y C 0.5589(4) 0.6254(4) 0.1721(3) 0.156(5) Uani 1 1 d . . . . .
H4Y H 0.533698 0.633140 0.176437 0.187 Uiso 1 1 calc R U . . .
C5Y C 0.5858(5) 0.6453(3) 0.1568(3) 0.148(4) Uani 1 1 d . . . . .
C6Y C 0.6230(4) 0.6340(3) 0.1530(2) 0.132(3) Uani 1 1 d . . . . .
H6Y H 0.641370 0.647698 0.144554 0.158 Uiso 1 1 calc R U . . .
C7Y C 0.6343(4) 0.6041(3) 0.1608(3) 0.156(4) Uani 1 1 d . . . . .
H7Y H 0.659797 0.596299 0.157175 0.187 Uiso 1 1 calc R U . . .
C8Y C 0.5393(5) 0.6886(4) 0.1535(4) 0.192(7) Uani 1 1 d . . . . .
H8Y1 H 0.537996 0.689802 0.174703 0.231 Uiso 1 1 calc R U . . .
H8Y2 H 0.518404 0.673590 0.145934 0.231 Uiso 1 1 calc R U . . .
C9Y C 0.5308(5) 0.7205(4) 0.1412(3) 0.178(5) Uani 1 1 d . . . . .
H9Y1 H 0.531353 0.719345 0.119918 0.213 Uiso 1 1 calc R U . . .
H9Y2 H 0.503807 0.727065 0.145511 0.213 Uiso 1 1 calc R U . . .
C10Y C 0.5573(4) 0.7435(4) 0.1516(4) 0.184(6) Uani 1 1 d . . . . .
H10C H 0.556421 0.761519 0.137729 0.221 Uiso 1 1 calc R U . . .
H10D H 0.584220 0.734174 0.152128 0.221 Uiso 1 1 calc R U . . .
C11Y C 0.5509(3) 0.7577(3) 0.1829(2) 0.135(4) Uani 1 1 d . . . . .
H11C H 0.525177 0.768924 0.182526 0.162 Uiso 1 1 calc R U . . .
H11D H 0.550716 0.740049 0.197114 0.162 Uiso 1 1 calc R U . . .
C12Y C 0.5840(3) 0.7809(2) 0.1917(2) 0.121(3) Uani 1 1 d . . . . .
H12C H 0.581619 0.788125 0.211791 0.145 Uiso 1 1 calc R U . . .
H12D H 0.609880 0.770054 0.190859 0.145 Uiso 1 1 calc R U . . .
C13Y C 0.6084(2) 0.83127(17) 0.17552(16) 0.090(2) Uani 1 1 d . . . . .
C14Y C 0.6407(3) 0.8329(2) 0.1949(2) 0.125(3) Uani 1 1 d . . . . .
H14Y H 0.646056 0.815782 0.208176 0.150 Uiso 1 1 calc R U . . .
C15Y C 0.6658(3) 0.8590(2) 0.1955(2) 0.127(3) Uani 1 1 d . . . . .
H15Y H 0.687901 0.859587 0.209309 0.153 Uiso 1 1 calc R U . . .
C16Y C 0.6596(2) 0.88406(15) 0.17683(14) 0.0789(17) Uani 1 1 d . . . . .
C17Y C 0.6269(3) 0.88318(18) 0.15785(17) 0.103(2) Uani 1 1 d . . . . .
H17Y H 0.620863 0.900909 0.145473 0.124 Uiso 1 1 calc R U . . .
C18Y C 0.6027(3) 0.8567(2) 0.15658(18) 0.117(3) Uani 1 1 d . . . . .
H18Y H 0.581250 0.855905 0.142187 0.140 Uiso 1 1 calc R U . . .
C19Y C 0.6868(2) 0.91101(17) 0.17690(15) 0.0865(19) Uani 1 1 d . . . . .
N1N N 0.1508(3) 0.89354(17) 0.0126(2) 0.135(3) Uani 1 1 d . . . . .
H1N1 H 0.144044 0.912279 0.005137 0.162 Uiso 1 1 calc R U . . .
H1N2 H 0.164508 0.879960 0.002860 0.162 Uiso 1 1 calc R U . . .
N2N N 0.1206(3) 0.90564(19) 0.05291(19) 0.136(3) Uani 1 1 d . . . . .
H2N1 H 0.113672 0.924423 0.045565 0.164 Uiso 1 1 calc R U . . .
H2N2 H 0.113869 0.900285 0.070183 0.164 Uiso 1 1 calc R U . . .
N3N N 0.02788(15) 0.52922(11) 0.07212(11) 0.0749(13) Uani 1 1 d . . . . .
H3N1 H 0.010697 0.513565 0.073316 0.090 Uiso 1 1 calc R U . . .
H3N2 H 0.021721 0.546076 0.061321 0.090 Uiso 1 1 calc R U . . .
N4N N 0.07269(15) 0.50263(10) 0.10270(10) 0.0722(13) Uani 1 1 d . . . . .
H4N1 H 0.055758 0.486823 0.104071 0.087 Uiso 1 1 calc R U . . .
H4N2 H 0.096115 0.501710 0.112205 0.087 Uiso 1 1 calc R U . . .
O2N O 0.16724(16) 0.63153(13) 0.07906(15) 0.1177(19) Uani 1 1 d . . . . .
C1N C 0.1407(3) 0.8859(2) 0.0383(3) 0.119(3) Uani 1 1 d . . . . .
C2N C 0.1542(3) 0.8543(2) 0.0511(2) 0.109(3) Uani 1 1 d . . . . .
C3N C 0.1290(3) 0.8378(2) 0.0686(2) 0.113(3) Uani 1 1 d . . . . .
H3N H 0.104038 0.846719 0.072244 0.135 Uiso 1 1 calc R U . . .
C4N C 0.1406(3) 0.8086(2) 0.08038(19) 0.116(3) Uani 1 1 d . . . . .
H4N H 0.123884 0.797149 0.092312 0.139 Uiso 1 1 calc R U . . .
C5N C 0.1781(4) 0.7959(2) 0.0743(2) 0.117(3) Uani 1 1 d . . . . .
C6N C 0.2012(3) 0.8123(2) 0.0574(3) 0.131(3) Uani 1 1 d . . . . .
H6N H 0.226336 0.803792 0.053726 0.157 Uiso 1 1 calc R U . . .
C7N C 0.1896(3) 0.8410(2) 0.0452(2) 0.123(3) Uani 1 1 d . . . . .
H7N H 0.206072 0.851626 0.032644 0.147 Uiso 1 1 calc R U . . .
C13N C 0.1418(2) 0.60645(16) 0.08148(16) 0.0859(19) Uani 1 1 d . . . . .
C14N C 0.1159(2) 0.59903(16) 0.05744(17) 0.090(2) Uani 1 1 d . . . . .
H14N H 0.115690 0.611367 0.040252 0.108 Uiso 1 1 calc R U . . .
C15N C 0.0903(2) 0.57305(15) 0.05945(15) 0.0828(18) Uani 1 1 d . . . . .
H15N H 0.072005 0.568086 0.043592 0.099 Uiso 1 1 calc R U . . .
C16N C 0.09115(18) 0.55424(13) 0.08423(13) 0.0695(14) Uani 1 1 d . . . . .
C17N C 0.11736(18) 0.56197(13) 0.10748(13) 0.0708(15) Uani 1 1 d . . . . .
H17N H 0.118141 0.549250 0.124466 0.085 Uiso 1 1 calc R U . . .
C18N C 0.1424(2) 0.58800(14) 0.10626(15) 0.0801(18) Uani 1 1 d . . . . .
H18N H 0.160039 0.593229 0.122439 0.096 Uiso 1 1 calc R U . . .
C19N C 0.06306(18) 0.52742(13) 0.08660(13) 0.0672(14) Uani 1 1 d . . . . .
O1N O 0.1967(4) 0.7668(3) 0.0824(3) 0.102(4) Uani 0.655(10) 1 d D . P W 1
C8N C 0.1741(4) 0.7470(3) 0.1008(3) 0.095(4) Uani 0.655(10) 1 d D . P W 1
H8N1 H 0.147568 0.742594 0.091298 0.114 Uiso 0.655(10) 1 calc R U P W 1
H8N2 H 0.170852 0.758059 0.119324 0.114 Uiso 0.655(10) 1 calc R U P W 1
C9N C 0.1966(4) 0.7159(4) 0.1062(3) 0.092(4) Uani 0.655(10) 1 d D . P W 1
H9N1 H 0.182275 0.702653 0.119632 0.111 Uiso 0.655(10) 1 calc R U P W 1
H9N2 H 0.222894 0.720984 0.115886 0.111 Uiso 0.655(10) 1 calc R U P W 1
C10N C 0.2027(5) 0.6961(3) 0.0795(3) 0.093(4) Uani 0.655(10) 1 d D . P W 1
H101 H 0.218286 0.708855 0.066402 0.111 Uiso 0.655(10) 1 calc R U P W 1
H102 H 0.176616 0.691695 0.069273 0.111 Uiso 0.655(10) 1 calc R U P W 1
C11N C 0.2240(4) 0.6642(3) 0.0860(3) 0.101(4) Uani 0.655(10) 1 d D . P W 1
H110 H 0.234489 0.656218 0.068013 0.122 Uiso 0.655(10) 1 calc R U P W 1
H111 H 0.246814 0.668092 0.100121 0.122 Uiso 0.655(10) 1 calc R U P W 1
C12N C 0.1983(3) 0.6386(3) 0.0977(3) 0.098(4) Uani 0.655(10) 1 d D . P W 1
H120 H 0.214285 0.619030 0.101688 0.118 Uiso 0.655(10) 1 calc R U P W 1
H121 H 0.188608 0.646012 0.116119 0.118 Uiso 0.655(10) 1 calc R U P W 1
O1H O 0.1765(7) 0.7699(5) 0.0923(5) 0.106(7) Uani 0.345(10) 1 d D . P W 2
C8H C 0.2144(8) 0.7539(6) 0.0911(7) 0.099(9) Uani 0.345(10) 1 d D . P W 2
H8H1 H 0.235959 0.768310 0.098705 0.118 Uiso 0.345(10) 1 calc R U P W 2
H8H2 H 0.218891 0.748646 0.070837 0.118 Uiso 0.345(10) 1 calc R U P W 2
C9H C 0.2148(8) 0.7236(6) 0.1088(6) 0.100(10) Uani 0.345(10) 1 d D . P W 2
H9H1 H 0.242041 0.714878 0.109898 0.120 Uiso 0.345(10) 1 calc R U P W 2
H9H2 H 0.209039 0.729542 0.128700 0.120 Uiso 0.345(10) 1 calc R U P W 2
C10H C 0.1869(9) 0.6970(6) 0.0989(6) 0.124(11) Uani 0.345(10) 1 d D . P W 2
H200 H 0.160098 0.706234 0.095064 0.148 Uiso 0.345(10) 1 calc R U P W 2
H201 H 0.185695 0.681390 0.114794 0.148 Uiso 0.345(10) 1 calc R U P W 2
C11H C 0.1978(9) 0.6791(7) 0.0718(6) 0.104(9) Uani 0.345(10) 1 d D . P W 2
H113 H 0.199740 0.694574 0.055860 0.125 Uiso 0.345(10) 1 calc R U P W 2
H114 H 0.223957 0.668839 0.075694 0.125 Uiso 0.345(10) 1 calc R U P W 2
C12H C 0.1674(6) 0.6537(4) 0.0627(4) 0.085(6) Uani 0.345(10) 1 d D . P W 2
H140 H 0.140841 0.663625 0.061031 0.102 Uiso 0.345(10) 1 calc R U P W 2
H122 H 0.172889 0.645603 0.043350 0.102 Uiso 0.345(10) 1 calc R U P W 2
S71 S 0.3276(3) 0.85138(19) 0.03586(18) 0.0793(19) Uani 0.542(5) 1 d . . P X 1
O251 O 0.3457(4) 0.8788(4) 0.0513(4) 0.121(6) Uani 0.542(5) 1 d . . P X 1
O271 O 0.3078(3) 0.8263(2) 0.0511(2) 0.094(3) Uani 0.542(5) 1 d . . P X 1
O261 O 0.2976(3) 0.8653(2) 0.0138(2) 0.099(3) Uani 0.542(5) 1 d . . P X 1
N1M N 0.3129(9) 0.8010(3) 0.1078(4) 0.079(4) Uani 0.542(5) 1 d . U P X 1
H1M1 H 0.312974 0.815167 0.093755 0.095 Uiso 0.542(5) 1 calc R U P X 1
H1M2 H 0.314274 0.807383 0.125850 0.095 Uiso 0.542(5) 1 calc R U P X 1
N2M N 0.3087(4) 0.7621(3) 0.0745(2) 0.080(3) Uani 0.542(5) 1 d . U P X 1
H2M1 H 0.308860 0.777171 0.061310 0.096 Uiso 0.542(5) 1 calc R U P X 1
H2M2 H 0.307143 0.741811 0.069318 0.096 Uiso 0.542(5) 1 calc R U P X 1
N3M N 0.1661(5) 0.5763(3) -0.0030(3) 0.110(4) Uani 0.542(5) 1 d . . P X 1
H3M1 H 0.147620 0.572935 -0.016970 0.132 Uiso 0.542(5) 1 calc R U P X 1
H3M2 H 0.181123 0.593498 -0.003270 0.132 Uiso 0.542(5) 1 calc R U P X 1
N4M N 0.1487(3) 0.5285(2) 0.0198(2) 0.084(3) Uani 0.542(5) 1 d . . P X 1
H4M1 H 0.130185 0.524990 0.005847 0.100 Uiso 0.542(5) 1 calc R U P X 1
H4M2 H 0.152418 0.514811 0.034094 0.100 Uiso 0.542(5) 1 calc R U P X 1
O1M O 0.3117(3) 0.6815(2) 0.19201(19) 0.087(3) Uani 0.542(5) 1 d . U P X 1
O2M O 0.2837(4) 0.5740(3) 0.1116(3) 0.133(4) Uani 0.542(5) 1 d . U P X 1
C1M C 0.3106(4) 0.7697(3) 0.1015(3) 0.070(3) Uani 0.542(5) 1 d . U P X 1
C2M C 0.3108(5) 0.7460(3) 0.1237(3) 0.073(3) Uani 0.542(5) 1 d . U P X 1
C3M C 0.3214(8) 0.7142(4) 0.1189(4) 0.080(4) Uani 0.542(5) 1 d . U P X 1
H3M H 0.326759 0.707167 0.100116 0.096 Uiso 0.542(5) 1 calc R U P X 1
C4M C 0.3239(9) 0.6925(4) 0.1424(5) 0.089(6) Uani 0.542(5) 1 d . U P X 1
H4M H 0.334439 0.671646 0.140054 0.106 Uiso 0.542(5) 1 calc R U P X 1
C5M C 0.3114(8) 0.7010(4) 0.1681(4) 0.080(4) Uani 0.542(5) 1 d . U P X 1
C6M C 0.2990(5) 0.7319(4) 0.1727(3) 0.078(4) Uani 0.542(5) 1 d . U P X 1
H6M H 0.290023 0.737385 0.190936 0.094 Uiso 0.542(5) 1 calc R U P X 1
C7M C 0.2991(4) 0.7551(3) 0.1513(4) 0.074(3) Uani 0.542(5) 1 d . U P X 1
H7M H 0.291541 0.776556 0.155058 0.089 Uiso 0.542(5) 1 calc R U P X 1
C8M C 0.3243(4) 0.6470(3) 0.1888(3) 0.088(4) Uani 0.542(5) 1 d D U P X 1
H8M1 H 0.331397 0.637604 0.207991 0.106 Uiso 0.542(5) 1 calc R U P X 1
H8M2 H 0.347806 0.646029 0.177398 0.106 Uiso 0.542(5) 1 calc R U P X 1
C9M C 0.2901(5) 0.6280(3) 0.1733(4) 0.100(4) Uani 0.542(5) 1 d D U P X 1
H9M1 H 0.267211 0.627107 0.185363 0.120 Uiso 0.542(5) 1 calc R U P X 1
H9M2 H 0.281481 0.638085 0.154620 0.120 Uiso 0.542(5) 1 calc R U P X 1
C10M C 0.3065(6) 0.5943(4) 0.1687(4) 0.112(5) Uani 0.542(5) 1 d D U P X 1
H10E H 0.321981 0.587370 0.186565 0.134 Uiso 0.542(5) 1 calc R U P X 1
H10F H 0.284240 0.579212 0.165038 0.134 Uiso 0.542(5) 1 calc R U P X 1
C11M C 0.3330(7) 0.5930(4) 0.1435(4) 0.114(5) Uani 0.542(5) 1 d D U P X 1
H11E H 0.344629 0.571318 0.142426 0.137 Uiso 0.542(5) 1 calc R U P X 1
H11F H 0.354922 0.608521 0.146882 0.137 Uiso 0.542(5) 1 calc R U P X 1
C12M C 0.3097(5) 0.6008(4) 0.1147(4) 0.131(6) Uani 0.542(5) 1 d D U P X 1
H12E H 0.294837 0.621144 0.115757 0.157 Uiso 0.542(5) 1 calc R U P X 1
H12F H 0.327262 0.602028 0.098651 0.157 Uiso 0.542(5) 1 calc R U P X 1
C13M C 0.2574(5) 0.5713(4) 0.0889(4) 0.111(5) Uani 0.542(5) 1 d . . P X 1
C14M C 0.2596(7) 0.5894(4) 0.0638(4) 0.124(7) Uani 0.542(5) 1 d . . P X 1
H14M H 0.279804 0.604881 0.062362 0.149 Uiso 0.542(5) 1 calc R U P X 1
C15M C 0.2315(7) 0.5842(4) 0.0408(5) 0.095(6) Uani 0.542(5) 1 d . . P X 1
H15M H 0.232566 0.596292 0.023562 0.114 Uiso 0.542(5) 1 calc R U P X 1
C16M C 0.2015(4) 0.5611(3) 0.0428(4) 0.095(4) Uani 0.542(5) 1 d . . P X 1
C17M C 0.2003(8) 0.5438(4) 0.0678(4) 0.118(6) Uani 0.542(5) 1 d . . P X 1
H17M H 0.179483 0.528899 0.069727 0.141 Uiso 0.542(5) 1 calc R U P X 1
C18M C 0.2306(9) 0.5478(9) 0.0912(7) 0.100(10) Uani 0.542(5) 1 d . . P X 1
H18M H 0.231504 0.534283 0.107624 0.120 Uiso 0.542(5) 1 calc R U P X 1
C19M C 0.1716(5) 0.5549(3) 0.0191(3) 0.099(4) Uani 0.542(5) 1 d . . P X 1
O3W O 0.3394(3) 0.82553(19) 0.16383(19) 0.082(2) Uani 0.542(5) 1 d . . P X 1
N1Z N 0.3370(5) 0.8098(4) 0.1479(4) 0.136(6) Uani 0.458(5) 1 d D U P X 2
H1Z1 H 0.336216 0.829998 0.142429 0.163 Uiso 0.458(5) 1 calc R U P X 2
H1Z2 H 0.345618 0.804837 0.165710 0.163 Uiso 0.458(5) 1 calc R U P X 2
N2Z N 0.3117(13) 0.7938(8) 0.1023(5) 0.160(13) Uani 0.458(5) 1 d D U P X 2
H2Z1 H 0.311072 0.814052 0.096961 0.191 Uiso 0.458(5) 1 calc R U P X 2
H2Z2 H 0.303746 0.778791 0.089887 0.191 Uiso 0.458(5) 1 calc R U P X 2
N3Z N 0.2380(3) 0.6145(2) 0.0117(2) 0.076(3) Uani 0.458(5) 1 d D . P X 2
H3Z1 H 0.226094 0.623541 -0.003749 0.091 Uiso 0.458(5) 1 calc R U P X 2
H3Z2 H 0.258959 0.623542 0.020508 0.091 Uiso 0.458(5) 1 calc R U P X 2
N4Z N 0.1932(4) 0.5738(3) 0.0083(3) 0.086(4) Uani 0.458(5) 1 d D . P X 2
H4Z1 H 0.181421 0.582939 -0.007052 0.103 Uiso 0.458(5) 1 calc R U P X 2
H4Z2 H 0.184008 0.555650 0.014801 0.103 Uiso 0.458(5) 1 calc R U P X 2
O1Z O 0.3114(6) 0.6639(4) 0.1773(5) 0.165(6) Uani 0.458(5) 1 d D U P X 2
O2Z O 0.2950(4) 0.5337(4) 0.1235(3) 0.143(5) Uani 0.458(5) 1 d D U P X 2
C1Z C 0.3246(7) 0.7860(4) 0.1288(5) 0.132(6) Uani 0.458(5) 1 d D U P X 2
C2Z C 0.3172(10) 0.7532(4) 0.1376(5) 0.118(7) Uani 0.458(5) 1 d D U P X 2
C3Z C 0.3216(14) 0.7251(5) 0.1214(5) 0.117(8) Uani 0.458(5) 1 d D U P X 2
H3Z H 0.327546 0.727179 0.101813 0.140 Uiso 0.458(5) 1 calc R U P X 2
C4Z C 0.3177(14) 0.6943(6) 0.1328(5) 0.116(8) Uani 0.458(5) 1 d D U P X 2
H4Z H 0.316436 0.675866 0.120788 0.139 Uiso 0.458(5) 1 calc R U P X 2
C5Z C 0.3157(15) 0.6921(5) 0.1619(6) 0.123(8) Uani 0.458(5) 1 d D U P X 2
C6Z C 0.3119(9) 0.7192(5) 0.1786(5) 0.120(7) Uani 0.458(5) 1 d D U P X 2
H6Z H 0.308846 0.717246 0.198632 0.144 Uiso 0.458(5) 1 calc R U P X 2
C7Z C 0.3124(9) 0.7482(5) 0.1663(5) 0.122(7) Uani 0.458(5) 1 d D U P X 2
H7Z H 0.309327 0.766384 0.178234 0.146 Uiso 0.458(5) 1 calc R U P X 2
C8Z C 0.3075(12) 0.6356(5) 0.1596(6) 0.193(10) Uani 0.458(5) 1 d D U P X 2
H8Z1 H 0.331431 0.632153 0.148960 0.231 Uiso 0.458(5) 1 calc R U P X 2
H8Z2 H 0.284113 0.637010 0.145555 0.231 Uiso 0.458(5) 1 calc R U P X 2
C9Z C 0.3028(13) 0.6096(6) 0.1810(6) 0.196(11) Uani 0.458(5) 1 d D U P X 2
H9Z1 H 0.278781 0.613281 0.191381 0.235 Uiso 0.458(5) 1 calc R U P X 2
H9Z2 H 0.325995 0.608873 0.195203 0.235 Uiso 0.458(5) 1 calc R U P X 2
C10Z C 0.2991(9) 0.5783(6) 0.1641(8) 0.179(10) Uani 0.458(5) 1 d D U P X 2
H10G H 0.299047 0.560045 0.177657 0.215 Uiso 0.458(5) 1 calc R U P X 2
H10H H 0.273874 0.578067 0.151929 0.215 Uiso 0.458(5) 1 calc R U P X 2
C11Z C 0.3334(7) 0.5748(7) 0.1451(6) 0.179(10) Uani 0.458(5) 1 d D U P X 2
H11G H 0.330219 0.589794 0.128609 0.214 Uiso 0.458(5) 1 calc R U P X 2
H11H H 0.358697 0.579659 0.156322 0.214 Uiso 0.458(5) 1 calc R U P X 2
C12Z C 0.3333(5) 0.5405(7) 0.1345(5) 0.179(9) Uani 0.458(5) 1 d D U P X 2
H12G H 0.351994 0.538051 0.119266 0.215 Uiso 0.458(5) 1 calc R U P X 2
H12H H 0.341349 0.525792 0.150536 0.215 Uiso 0.458(5) 1 calc R U P X 2
C13Z C 0.2799(5) 0.5463(5) 0.0981(3) 0.105(6) Uani 0.458(5) 1 d D . P X 2
C14Z C 0.3013(4) 0.5643(5) 0.0801(4) 0.115(6) Uani 0.458(5) 1 d D . P X 2
H14Z H 0.328599 0.567909 0.085108 0.138 Uiso 0.458(5) 1 calc R U P X 2
C15Z C 0.2842(4) 0.5770(5) 0.0550(3) 0.094(5) Uani 0.458(5) 1 d D . P X 2
H15Z H 0.299438 0.589202 0.042612 0.113 Uiso 0.458(5) 1 calc R U P X 2
C16Z C 0.2436(4) 0.5718(4) 0.0479(4) 0.077(5) Uani 0.458(5) 1 d D . P X 2
C17Z C 0.2224(4) 0.5553(4) 0.0667(3) 0.076(4) Uani 0.458(5) 1 d D . P X 2
H17Z H 0.194594 0.553511 0.062748 0.091 Uiso 0.458(5) 1 calc R U P X 2
C18Z C 0.2401(6) 0.5410(11) 0.0917(7) 0.105(13) Uani 0.458(5) 1 d D . P X 2
H18Z H 0.225192 0.528038 0.103809 0.126 Uiso 0.458(5) 1 calc R U P X 2
C19Z C 0.2242(4) 0.5871(3) 0.0215(3) 0.075(4) Uani 0.458(5) 1 d D . P X 2
O2WZ O 0.2859(8) 0.7557(5) 0.0557(7) 0.216(11) Uani 0.458(5) 1 d . . P X 2
O1WZ O 0.1946(3) 0.5028(2) 0.0134(2) 0.093(3) Uani 0.458(5) 1 d . . P X 2
O52W O 0.3294(15) 0.8765(6) 0.1330(11) 0.43(4) Uani 0.458(5) 1 d . . P X 2
S7 S 0.3354(3) 0.8559(2) 0.0456(2) 0.080(2) Uani 0.458(5) 1 d . . P X 2
O25 O 0.3365(7) 0.8897(4) 0.0369(5) 0.139(9) Uani 0.458(5) 1 d . . P X 2
O26 O 0.2947(4) 0.8451(3) 0.0350(3) 0.101(4) Uani 0.458(5) 1 d . . P X 2
O27 O 0.3478(3) 0.8479(3) 0.0738(2) 0.090(3) Uani 0.458(5) 1 d . . P X 2
N1L N -0.1305(5) 0.5304(3) 0.1435(3) 0.246(7) Uani 1 1 d D U . . .
H1L1 H -0.146811 0.514611 0.138502 0.295 Uiso 1 1 calc R U . . .
H1L2 H -0.106052 0.526269 0.150062 0.295 Uiso 1 1 calc R U . . .
N2L N -0.1799(3) 0.5684(3) 0.1313(2) 0.196(5) Uani 1 1 d D U . . .
H2L1 H -0.196383 0.552713 0.126255 0.236 Uiso 1 1 calc R U . . .
H2L2 H -0.187821 0.588400 0.129837 0.236 Uiso 1 1 calc R U . . .
N3L N -0.1510(4) 0.9127(4) 0.1980(3) 0.294(9) Uani 1 1 d D U . . .
H3L1 H -0.166624 0.929343 0.199534 0.353 Uiso 1 1 calc R U . Y 1
H3L2 H -0.157677 0.897434 0.185466 0.353 Uiso 1 1 calc R U . Y 1
N4L N -0.1060(6) 0.9329(4) 0.2334(4) 0.301(9) Uani 1 1 d D U . . .
H4L1 H -0.121146 0.949765 0.235421 0.361 Uiso 1 1 calc R U . Z 1
H4L2 H -0.083586 0.930944 0.244071 0.361 Uiso 1 1 calc R U . Z 1
O1L O -0.0340(2) 0.6586(2) 0.16787(18) 0.156(3) Uani 1 1 d D U . . .
O2L O -0.0118(2) 0.80899(17) 0.2089(2) 0.169(3) Uani 1 1 d D U . . .
C1L C -0.1435(4) 0.5618(3) 0.1411(3) 0.147(3) Uani 1 1 d D U . . .
C2L C -0.1151(3) 0.5869(2) 0.14817(19) 0.114(2) Uani 1 1 d D U . . .
C3L C -0.1170(3) 0.6164(2) 0.13408(19) 0.114(2) Uani 1 1 d D U . . .
H3L H -0.138125 0.619761 0.119763 0.136 Uiso 1 1 calc R U . . .
C4L C -0.0903(3) 0.6411(2) 0.13950(19) 0.120(3) Uani 1 1 d D U . . .
H4L H -0.091912 0.660744 0.129118 0.144 Uiso 1 1 calc R U . . .
C5L C -0.0616(3) 0.6352(2) 0.1609(2) 0.128(3) Uani 1 1 d D U . . .
C6L C -0.0583(3) 0.6065(2) 0.1762(2) 0.122(3) Uani 1 1 d D U . . .
H6L H -0.038035 0.603612 0.191235 0.147 Uiso 1 1 calc R U . . .
C7L C -0.0845(3) 0.5828(2) 0.1692(2) 0.127(3) Uani 1 1 d D U . . .
H7L H -0.081711 0.562874 0.178906 0.153 Uiso 1 1 calc R U . . .
C8L C -0.0414(7) 0.6883(4) 0.1522(5) 0.147(6) Uani 0.483(13) 1 d D U P A 1
H8L1 H -0.068927 0.695541 0.153759 0.177 Uiso 0.483(13) 1 calc R U P A 1
H8L2 H -0.036992 0.685403 0.131525 0.177 Uiso 0.483(13) 1 calc R U P A 1
C9L C -0.0127(7) 0.7122(5) 0.1658(6) 0.152(6) Uani 0.483(13) 1 d D U P A 1
H9L1 H -0.006360 0.728828 0.151634 0.182 Uiso 0.483(13) 1 calc R U P A 1
H9L2 H 0.012085 0.701565 0.173151 0.182 Uiso 0.483(13) 1 calc R U P A 1
C10L C -0.0338(10) 0.7271(5) 0.1906(6) 0.164(7) Uani 0.483(13) 1 d D U P A 1
H501 H -0.061165 0.718834 0.190651 0.197 Uiso 0.483(13) 1 calc R U P A 1
H502 H -0.019511 0.721854 0.209400 0.197 Uiso 0.483(13) 1 calc R U P A 1
C11L C -0.0343(7) 0.7631(5) 0.1859(5) 0.141(6) Uani 0.483(13) 1 d D U P A 1
H503 H -0.061643 0.770807 0.181340 0.169 Uiso 0.483(13) 1 calc R U P A 1
H504 H -0.018004 0.768965 0.169965 0.169 Uiso 0.483(13) 1 calc R U P A 1
C12L C -0.0170(7) 0.7772(3) 0.2143(5) 0.133(6) Uani 0.483(13) 1 d D U P A 1
H505 H -0.035411 0.774161 0.229674 0.160 Uiso 0.483(13) 1 calc R U P A 1
H506 H 0.008530 0.766848 0.220484 0.160 Uiso 0.483(13) 1 calc R U P A 1
C13L C -0.0380(3) 0.8332(2) 0.2098(3) 0.157(4) Uani 1 1 d D U . B 1
C14L C -0.0777(3) 0.8294(3) 0.2025(3) 0.161(4) Uani 1 1 d D U . B 1
H14L H -0.087608 0.808885 0.196822 0.193 Uiso 1 1 calc R U . B 1
C15L C -0.1034(3) 0.8548(3) 0.2034(3) 0.173(4) Uani 1 1 d D U . B 1
H15L H -0.131036 0.851661 0.199654 0.207 Uiso 1 1 calc R U . B 1
C16L C -0.0884(3) 0.8851(3) 0.2098(3) 0.183(5) Uani 1 1 d D U . B 1
C17L C -0.0495(3) 0.8883(3) 0.2174(4) 0.206(6) Uani 1 1 d D U . B 1
H17L H -0.039608 0.908834 0.222980 0.247 Uiso 1 1 calc R U . B 1
C18L C -0.0228(3) 0.8622(3) 0.2176(4) 0.213(6) Uani 1 1 d D U . B 1
H18L H 0.004650 0.864871 0.222890 0.256 Uiso 1 1 calc R U . B 1
C19L C -0.1170(4) 0.9106(4) 0.2146(4) 0.223(7) Uani 1 1 d D U . B 1
C8P C -0.0181(9) 0.6806(6) 0.1508(7) 0.164(7) Uani 0.517(13) 1 d . U P A 2
H8P1 H -0.021800 0.673871 0.130359 0.197 Uiso 0.517(13) 1 calc R U P A 2
H8P2 H 0.010553 0.682850 0.156147 0.197 Uiso 0.517(13) 1 calc R U P A 2
C9P C -0.0379(8) 0.7104(7) 0.1548(6) 0.150(6) Uani 0.517(13) 1 d . U P A 2
H9P1 H -0.066937 0.707387 0.154295 0.179 Uiso 0.517(13) 1 calc R U P A 2
H9P2 H -0.031878 0.726135 0.139823 0.179 Uiso 0.517(13) 1 calc R U P A 2
C10P C -0.0187(6) 0.7232(6) 0.1895(7) 0.142(6) Uani 0.517(13) 1 d . U P A 2
H10K H -0.036282 0.711685 0.201988 0.170 Uiso 0.517(13) 1 calc R U P A 2
H10L H 0.006510 0.711194 0.191516 0.170 Uiso 0.517(13) 1 calc R U P A 2
C11P C -0.0084(5) 0.7518(4) 0.2073(5) 0.123(5) Uani 0.517(13) 1 d . U P A 2
H11K H -0.010025 0.746014 0.227835 0.148 Uiso 0.517(13) 1 calc R U P A 2
H11L H 0.019448 0.757585 0.204739 0.148 Uiso 0.517(13) 1 calc R U P A 2
C12P C -0.0331(7) 0.7805(5) 0.2011(7) 0.135(6) Uani 0.517(13) 1 d . U P A 2
H12K H -0.041772 0.781107 0.180330 0.161 Uiso 0.517(13) 1 calc R U P A 2
H12L H -0.057044 0.779226 0.212079 0.161 Uiso 0.517(13) 1 calc R U P A 2
N1T N 0.58426(16) 0.97112(11) 0.02310(11) 0.0773(14) Uani 1 1 d . . . . .
H1T1 H 0.569954 0.988720 0.022868 0.093 Uiso 1 1 calc R U . . .
H1T2 H 0.605779 0.969558 0.034851 0.093 Uiso 1 1 calc R U . . .
N2T N 0.54134(16) 0.94977(11) -0.01152(11) 0.0753(13) Uani 1 1 d . . . . .
H2T1 H 0.527290 0.967500 -0.011546 0.090 Uiso 1 1 calc R U . . .
H2T2 H 0.533804 0.933904 -0.023140 0.090 Uiso 1 1 calc R U . . .
N3T N 0.5296(5) 0.5504(3) -0.0242(4) 0.249(8) Uani 1 1 d . . . . .
H3T1 H 0.517494 0.531747 -0.024539 0.299 Uiso 1 1 calc R U . . .
H3T2 H 0.521648 0.565429 -0.036618 0.299 Uiso 1 1 calc R U . . .
N4T N 0.5731(5) 0.5347(3) 0.0140(3) 0.246(8) Uani 1 1 d . . . . .
H4T1 H 0.562109 0.515621 0.014633 0.295 Uiso 1 1 calc R U . . .
H4T2 H 0.593295 0.539567 0.026273 0.295 Uiso 1 1 calc R U . . .
O1T O 0.66227(12) 0.83273(8) 0.01183(9) 0.0724(10) Uani 1 1 d . . . . .
O2T O 0.63423(13) 0.67608(9) -0.00478(11) 0.0864(12) Uani 1 1 d . . . . .
C1T C 0.57342(19) 0.94699(12) 0.00579(13) 0.0682(14) Uani 1 1 d . . . . .
C2T C 0.59736(17) 0.91725(12) 0.00581(12) 0.0642(13) Uani 1 1 d . . . . .
C3T C 0.57881(18) 0.88844(12) -0.00273(13) 0.0665(14) Uani 1 1 d . . . . .
H3T H 0.551729 0.888555 -0.009669 0.080 Uiso 1 1 calc R U . . .
C4T C 0.59953(18) 0.85966(13) -0.00120(13) 0.0670(14) Uani 1 1 d . . . . .
H4T H 0.586648 0.840171 -0.006769 0.080 Uiso 1 1 calc R U . . .
C5T C 0.63948(18) 0.85971(12) 0.00862(12) 0.0649(14) Uani 1 1 d . . . . .
C6T C 0.65859(19) 0.88858(13) 0.01597(13) 0.0689(14) Uani 1 1 d . . . . .
H6T H 0.686034 0.888734 0.021856 0.083 Uiso 1 1 calc R U . . .
C7T C 0.63725(19) 0.91704(13) 0.01462(13) 0.0710(15) Uani 1 1 d . . . . .
H7T H 0.650237 0.936605 0.019803 0.085 Uiso 1 1 calc R U . . .
C8T C 0.6416(2) 0.80229(13) 0.00817(15) 0.0776(17) Uani 1 1 d . . . . .
H8T1 H 0.631656 0.799406 -0.012247 0.093 Uiso 1 1 calc R U . . .
H8T2 H 0.618778 0.801735 0.020247 0.093 Uiso 1 1 calc R U . . .
C9T C 0.6707(2) 0.77581(14) 0.01725(16) 0.0822(18) Uani 1 1 d . . . . .
H9T1 H 0.681366 0.779473 0.037407 0.099 Uiso 1 1 calc R U . . .
H9T2 H 0.693152 0.776332 0.004788 0.099 Uiso 1 1 calc R U . . .
C10T C 0.6508(2) 0.74300(14) 0.01492(16) 0.0867(19) Uani 1 1 d . . . . .
H300 H 0.668201 0.727144 0.025443 0.104 Uiso 1 1 calc R U . . .
H301 H 0.625778 0.743963 0.024524 0.104 Uiso 1 1 calc R U . . .
C11T C 0.6419(3) 0.73137(15) -0.01599(17) 0.095(2) Uani 1 1 d . . . . .
H311 H 0.630074 0.749234 -0.027701 0.114 Uiso 1 1 calc R U . . .
H312 H 0.667066 0.725451 -0.024088 0.114 Uiso 1 1 calc R U . . .
C12T C 0.6143(3) 0.70311(16) -0.0187(2) 0.103(2) Uani 1 1 d . . . . .
H313 H 0.589702 0.707919 -0.009297 0.124 Uiso 1 1 calc R U . . .
H314 H 0.607226 0.698261 -0.039258 0.124 Uiso 1 1 calc R U . . .
C13T C 0.6146(2) 0.64776(15) -0.00546(17) 0.090(2) Uani 1 1 d . . . . .
C14T C 0.5756(3) 0.6445(2) -0.0160(2) 0.126(3) Uani 1 1 d . . . . .
H14T H 0.561037 0.662425 -0.023554 0.151 Uiso 1 1 calc R U . . .
C15T C 0.5581(4) 0.6144(3) -0.0152(3) 0.151(4) Uani 1 1 d . . . . .
H15T H 0.531135 0.612183 -0.022075 0.182 Uiso 1 1 calc R U . . .
C16T C 0.5779(4) 0.5884(3) -0.0052(3) 0.157(5) Uani 1 1 d . . . . .
C17T C 0.6174(4) 0.59147(19) 0.0055(2) 0.132(3) Uani 1 1 d . . . . .
H17T H 0.631389 0.573254 0.013091 0.158 Uiso 1 1 calc R U . . .
C18T C 0.6367(3) 0.62139(16) 0.00490(19) 0.106(2) Uani 1 1 d . . . . .
H18T H 0.663825 0.623530 0.011357 0.127 Uiso 1 1 calc R U . . .
C19T C 0.5595(6) 0.5558(3) -0.0052(4) 0.198(7) Uani 1 1 d . . . . .
N1K N 0.17053(18) 0.47231(12) 0.25104(12) 0.0883(16) Uani 1 1 d . . . . .
H1K1 H 0.180839 0.452949 0.251512 0.106 Uiso 1 1 calc R U . . .
H1K2 H 0.153223 0.477828 0.236846 0.106 Uiso 1 1 calc R U . . .
N2K N 0.20670(18) 0.48473(12) 0.29263(13) 0.0950(18) Uani 1 1 d . . . . .
H2K1 H 0.216956 0.465352 0.293038 0.114 Uiso 1 1 calc R U . . .
H2K2 H 0.213756 0.498516 0.306395 0.114 Uiso 1 1 calc R U . . .
N3K N 0.1681(2) 0.90682(14) 0.21275(16) 0.112(2) Uani 1 1 d . . . . .
H3K1 H 0.182279 0.924393 0.211699 0.134 Uiso 1 1 calc R U . . .
H3K2 H 0.147345 0.903728 0.200536 0.134 Uiso 1 1 calc R U . . .
N4K N 0.2087(2) 0.88964(14) 0.25075(18) 0.116(2) Uani 1 1 d . . . . .
H4K1 H 0.223057 0.907153 0.249833 0.139 Uiso 1 1 calc R U . . .
H4K2 H 0.215160 0.875059 0.263952 0.139 Uiso 1 1 calc R U . . .
O1K O 0.11446(12) 0.61677(8) 0.26566(9) 0.0741(10) Uani 1 1 d . . . . .
O2K O 0.09034(12) 0.77048(8) 0.23486(10) 0.0759(11) Uani 1 1 d . . . . .
C1K C 0.1810(2) 0.49303(14) 0.27160(14) 0.0761(16) Uani 1 1 d . . . . .
C2K C 0.16300(19) 0.52557(13) 0.27155(13) 0.0705(15) Uani 1 1 d . . . . .
C3K C 0.12782(19) 0.53188(13) 0.25522(13) 0.0706(15) Uani 1 1 d . . . . .
H3K H 0.114453 0.515047 0.244748 0.085 Uiso 1 1 calc R U . . .
C4K C 0.11222(19) 0.56227(13) 0.25412(13) 0.0710(15) Uani 1 1 d . . . . .
H4K H 0.087893 0.566236 0.243201 0.085 Uiso 1 1 calc R U . . .
C5K C 0.13188(17) 0.58728(12) 0.26892(13) 0.0659(14) Uani 1 1 d . . . . .
C6K C 0.16705(18) 0.58116(14) 0.28566(14) 0.0735(16) Uani 1 1 d . . . . .
H6K H 0.180420 0.597922 0.296232 0.088 Uiso 1 1 calc R U . . .
C7K C 0.18199(18) 0.55060(13) 0.28661(13) 0.0713(15) Uani 1 1 d . . . . .
H7K H 0.205994 0.546452 0.297879 0.086 Uiso 1 1 calc R U . . .
C8K C 0.13364(19) 0.64337(12) 0.28069(15) 0.0753(16) Uani 1 1 d . . . . .
H8K1 H 0.160544 0.646471 0.274248 0.090 Uiso 1 1 calc R U . . .
H8K2 H 0.135875 0.639338 0.301743 0.090 Uiso 1 1 calc R U . . .
C9K C 0.1086(2) 0.67273(13) 0.27383(15) 0.0798(17) Uani 1 1 d . . . . .
H9K1 H 0.120609 0.691266 0.284490 0.096 Uiso 1 1 calc R U . . .
H9K2 H 0.081977 0.669238 0.280702 0.096 Uiso 1 1 calc R U . . .
C10K C 0.1042(2) 0.68077(13) 0.24170(14) 0.0766(16) Uani 1 1 d . . . . .
H400 H 0.088672 0.663587 0.231442 0.092 Uiso 1 1 calc R U . . .
H401 H 0.130755 0.681012 0.234232 0.092 Uiso 1 1 calc R U . . .
C11K C 0.08387(19) 0.71316(12) 0.23465(15) 0.0754(16) Uani 1 1 d . . . . .
H402 H 0.075568 0.714085 0.213781 0.090 Uiso 1 1 calc R U . . .
H403 H 0.059879 0.715014 0.245426 0.090 Uiso 1 1 calc R U . . .
C12K C 0.11122(19) 0.74071(12) 0.24250(16) 0.0753(16) Uani 1 1 d . . . . .
H404 H 0.119142 0.740341 0.263443 0.090 Uiso 1 1 calc R U . . .
H405 H 0.135376 0.739039 0.231889 0.090 Uiso 1 1 calc R U . . .
C13K C 0.11301(19) 0.79796(12) 0.23553(14) 0.0720(15) Uani 1 1 d . . . . .
C14K C 0.15222(19) 0.79903(14) 0.24566(15) 0.0795(17) Uani 1 1 d . . . . .
H14K H 0.165238 0.780257 0.253002 0.095 Uiso 1 1 calc R U . . .
C15K C 0.1725(2) 0.82796(13) 0.24502(15) 0.0794(17) Uani 1 1 d . . . . .
H15K H 0.199126 0.829039 0.253006 0.095 Uiso 1 1 calc R U . . .
C16K C 0.1548(2) 0.85513(14) 0.23303(17) 0.0850(19) Uani 1 1 d . . . . .
C17K C 0.1149(2) 0.85397(14) 0.22354(16) 0.0850(19) Uani 1 1 d . . . . .
H17K H 0.101968 0.872760 0.216166 0.102 Uiso 1 1 calc R U . . .
C18K C 0.0939(2) 0.82538(14) 0.22481(14) 0.0775(16) Uani 1 1 d . . . . .
H18K H 0.066593 0.824647 0.218392 0.093 Uiso 1 1 calc R U . . .
C19K C 0.1779(3) 0.88530(16) 0.2325(2) 0.099(2) Uani 1 1 d . . . . .
O33W O 0.7588(9) 0.5202(8) 0.1069(7) 0.349(14) Uiso 0.669(8) 1 d . . P C 1
O6W O 0.7570(4) 0.9441(2) 0.0440(3) 0.154(5) Uani 0.669(8) 1 d . . P C 1
N1V N 0.9003(4) 0.9063(3) 0.0781(5) 0.197(8) Uani 0.669(8) 1 d D U P C 1
H1V1 H 0.914342 0.924019 0.078619 0.236 Uiso 0.669(8) 1 calc R U P C 1
H1V2 H 0.911473 0.888020 0.083574 0.236 Uiso 0.669(8) 1 calc R U P C 1
N2V N 0.8441(5) 0.9345(3) 0.0607(4) 0.148(5) Uani 0.669(8) 1 d D U P C 1
H2V1 H 0.858192 0.952203 0.061181 0.178 Uiso 0.669(8) 1 calc R U P C 1
H2V2 H 0.818827 0.935057 0.054718 0.178 Uiso 0.669(8) 1 calc R U P C 1
N3V N 0.9007(3) 0.5320(3) 0.0684(3) 0.077(3) Uani 0.669(8) 1 d D U P C 1
H3V1 H 0.915913 0.514961 0.067890 0.093 Uiso 0.669(8) 1 calc R U P C 1
H3V2 H 0.908576 0.548695 0.078856 0.093 Uiso 0.669(8) 1 calc R U P C 1
N4V N 0.8544(3) 0.50743(19) 0.0377(2) 0.098(3) Uani 0.669(8) 1 d D U P C 1
H4V1 H 0.869736 0.490470 0.037285 0.117 Uiso 0.669(8) 1 calc R U P C 1
H4V2 H 0.831306 0.507600 0.027596 0.117 Uiso 0.669(8) 1 calc R U P C 1
O1V O 0.7684(7) 0.7950(3) 0.0681(4) 0.111(4) Uani 0.669(8) 1 d D U P C 1
O2V O 0.7656(5) 0.6403(3) 0.0445(5) 0.091(4) Uani 0.669(8) 1 d D U P C 1
C1V C 0.8608(4) 0.9071(3) 0.0688(6) 0.144(5) Uani 0.669(8) 1 d D U P C 1
C2V C 0.8382(4) 0.8773(3) 0.0684(4) 0.134(5) Uani 0.669(8) 1 d D U P C 1
C3V C 0.8473(5) 0.8527(3) 0.0885(4) 0.152(6) Uani 0.669(8) 1 d D U P C 1
H3V H 0.869236 0.855497 0.102232 0.183 Uiso 0.669(8) 1 calc R U P C 1
C4V C 0.8256(5) 0.8240(3) 0.0892(4) 0.135(5) Uani 0.669(8) 1 d D U P C 1
H4V H 0.832664 0.807433 0.102612 0.163 Uiso 0.669(8) 1 calc R U P C 1
C5V C 0.7936(5) 0.8211(3) 0.0693(5) 0.114(4) Uani 0.669(8) 1 d D U P C 1
C6V C 0.7832(5) 0.8453(3) 0.0496(4) 0.106(4) Uani 0.669(8) 1 d D U P C 1
H6V H 0.760946 0.842805 0.036117 0.127 Uiso 0.669(8) 1 calc R U P C 1
C7V C 0.8051(4) 0.8728(3) 0.0498(4) 0.115(4) Uani 0.669(8) 1 d D U P C 1
H7V H 0.797316 0.889409 0.036557 0.139 Uiso 0.669(8) 1 calc R U P C 1
C8V C 0.7769(8) 0.7682(4) 0.0863(4) 0.106(4) Uani 0.669(8) 1 d D U P C 1
H8V1 H 0.770102 0.773253 0.106146 0.128 Uiso 0.669(8) 1 calc R U P C 1
H8V2 H 0.805513 0.763253 0.086942 0.128 Uiso 0.669(8) 1 calc R U P C 1
C9V C 0.7534(6) 0.7399(3) 0.0749(4) 0.099(4) Uani 0.669(8) 1 d D U P C 1
H9V1 H 0.724871 0.745383 0.073800 0.119 Uiso 0.669(8) 1 calc R U P C 1
H9V2 H 0.757703 0.721769 0.088508 0.119 Uiso 0.669(8) 1 calc R U P C 1
C10V C 0.7648(4) 0.7298(3) 0.0452(4) 0.090(4) Uani 0.669(8) 1 d D U P C 1
H10I H 0.752607 0.744761 0.030585 0.108 Uiso 0.669(8) 1 calc R U P C 1
H10J H 0.793846 0.731375 0.044666 0.108 Uiso 0.669(8) 1 calc R U P C 1
C11V C 0.7521(6) 0.6960(4) 0.0372(5) 0.097(4) Uani 0.669(8) 1 d D U P C 1
H11I H 0.749482 0.693935 0.015902 0.116 Uiso 0.669(8) 1 calc R U P C 1
H11J H 0.725824 0.691792 0.044388 0.116 Uiso 0.669(8) 1 calc R U P C 1
C12V C 0.7816(5) 0.6715(3) 0.0498(6) 0.082(4) Uani 0.669(8) 1 d D U P C 1
H12I H 0.806937 0.673647 0.040690 0.098 Uiso 0.669(8) 1 calc R U P C 1
H12J H 0.786719 0.675016 0.070803 0.098 Uiso 0.669(8) 1 calc R U P C 1
C13V C 0.7915(5) 0.6153(3) 0.0486(5) 0.082(4) Uani 0.669(8) 1 d D U P C 1
C14V C 0.7763(4) 0.5852(3) 0.0422(3) 0.092(4) Uani 0.669(8) 1 d D U P C 1
H14V H 0.749166 0.582935 0.035913 0.111 Uiso 0.669(8) 1 calc R U P C 1
C15V C 0.8002(4) 0.5584(3) 0.0449(3) 0.086(3) Uani 0.669(8) 1 d D U P C 1
H15V H 0.789300 0.537746 0.041107 0.103 Uiso 0.669(8) 1 calc R U P C 1
C16V C 0.8405(4) 0.5617(3) 0.0533(3) 0.080(4) Uani 0.669(8) 1 d D U P C 1
C17V C 0.8546(4) 0.5912(3) 0.0593(4) 0.076(4) Uani 0.669(8) 1 d D U P C 1
H17V H 0.881959 0.593419 0.064949 0.091 Uiso 0.669(8) 1 calc R U P C 1
C18V C 0.8310(5) 0.6188(3) 0.0578(7) 0.079(4) Uani 0.669(8) 1 d D U P C 1
H18V H 0.841739 0.639155 0.062955 0.095 Uiso 0.669(8) 1 calc R U P C 1
C19V C 0.8658(3) 0.5325(2) 0.0533(3) 0.078(3) Uani 0.669(8) 1 d D U P C 1
O19W O 0.9585(7) 0.8556(3) 0.0874(4) 0.243(9) Uani 0.669(8) 1 d . . P C 1
O20W O -0.0142(6) 0.8468(4) 0.1415(3) 0.229(8) Uani 0.669(8) 1 d . . P C 1
O26W O -0.0796(5) 0.8143(4) 0.1323(4) 0.228(8) Uani 0.669(8) 1 d . . P C 1
O29W O 0.7561(7) 0.4813(6) 0.0544(5) 0.115(7) Uiso 0.25 1 d . . P D 1
O350 O 0.276(3) 0.442(2) 0.351(2) 0.42(5) Uiso 0.25 1 d . . P E 1
N1F N 0.8744(10) 0.9196(9) 0.0672(12) 0.201(13) Uani 0.331(8) 1 d D U P C 2
H1F1 H 0.886481 0.938208 0.066055 0.242 Uiso 0.331(8) 1 calc R U P C 2
H1F2 H 0.887099 0.903190 0.075388 0.242 Uiso 0.331(8) 1 calc R U P C 2
N2F N 0.8164(10) 0.9404(7) 0.0439(11) 0.218(15) Uani 0.331(8) 1 d D U P C 2
H2F1 H 0.828058 0.959166 0.042609 0.262 Uiso 0.331(8) 1 calc R U P C 2
H2F2 H 0.791746 0.937900 0.036990 0.262 Uiso 0.331(8) 1 calc R U P C 2
N3F N 0.8962(6) 0.5245(8) 0.0788(8) 0.115(12) Uani 0.331(8) 1 d D U P C 2
H3F1 H 0.909296 0.506318 0.079975 0.138 Uiso 0.331(8) 1 calc R U P C 2
H3F2 H 0.908475 0.542641 0.083279 0.138 Uiso 0.331(8) 1 calc R U P C 2
N4F N 0.8398(5) 0.4973(4) 0.0638(5) 0.095(6) Uani 0.331(8) 1 d D U P C 2
H4F1 H 0.853168 0.479263 0.065057 0.114 Uiso 0.331(8) 1 calc R U P C 2
H4F2 H 0.814384 0.497142 0.058256 0.114 Uiso 0.331(8) 1 calc R U P C 2
O1F O 0.7705(16) 0.7940(7) 0.0620(10) 0.124(8) Uani 0.331(8) 1 d D U P C 2
O2F O 0.7736(11) 0.6400(6) 0.0512(12) 0.096(7) Uani 0.331(8) 1 d D U P C 2
C1F C 0.8359(10) 0.9163(7) 0.0562(11) 0.171(9) Uani 0.331(8) 1 d D U P C 2
C2F C 0.8149(10) 0.8865(7) 0.0607(8) 0.152(8) Uani 0.331(8) 1 d D U P C 2
C3F C 0.8291(11) 0.8648(7) 0.0819(8) 0.152(7) Uani 0.331(8) 1 d D U P C 2
H3F H 0.850838 0.870710 0.094843 0.183 Uiso 0.331(8) 1 calc R U P C 2
C4F C 0.8120(10) 0.8345(7) 0.0845(8) 0.140(7) Uani 0.331(8) 1 d D U P C 2
H4F H 0.820170 0.820681 0.099991 0.168 Uiso 0.331(8) 1 calc R U P C 2
C5F C 0.7830(12) 0.8255(6) 0.0636(10) 0.118(6) Uani 0.331(8) 1 d D U P C 2
C6F C 0.7691(11) 0.8463(7) 0.0419(9) 0.120(7) Uani 0.331(8) 1 d D U P C 2
H6F H 0.749341 0.839586 0.027632 0.144 Uiso 0.331(8) 1 calc R U P C 2
C7F C 0.7842(9) 0.8766(6) 0.0412(8) 0.136(7) Uani 0.331(8) 1 d D U P C 2
H7F H 0.773498 0.891250 0.027063 0.163 Uiso 0.331(8) 1 calc R U P C 2
C8F C 0.7837(19) 0.7733(8) 0.0855(10) 0.122(8) Uani 0.331(8) 1 d D U P C 2
H8F1 H 0.775703 0.782188 0.103975 0.146 Uiso 0.331(8) 1 calc R U P C 2
H8F2 H 0.812828 0.771314 0.086767 0.146 Uiso 0.331(8) 1 calc R U P C 2
C9F C 0.7648(14) 0.7412(7) 0.0799(10) 0.117(8) Uani 0.331(8) 1 d D U P C 2
H9F1 H 0.735642 0.743100 0.079331 0.140 Uiso 0.331(8) 1 calc R U P C 2
H9F2 H 0.773589 0.725991 0.095424 0.140 Uiso 0.331(8) 1 calc R U P C 2
C10F C 0.7771(11) 0.7290(7) 0.0509(10) 0.108(8) Uani 0.331(8) 1 d D U P C 2
H530 H 0.767200 0.743962 0.035466 0.130 Uiso 0.331(8) 1 calc R U P C 2
H531 H 0.806354 0.728714 0.051274 0.130 Uiso 0.331(8) 1 calc R U P C 2
C11F C 0.7616(13) 0.6958(7) 0.0437(11) 0.097(7) Uani 0.331(8) 1 d D U P C 2
H532 H 0.756280 0.693639 0.022542 0.116 Uiso 0.331(8) 1 calc R U P C 2
H533 H 0.736339 0.692408 0.052706 0.116 Uiso 0.331(8) 1 calc R U P C 2
C12F C 0.7914(12) 0.6704(7) 0.0546(16) 0.092(8) Uani 0.331(8) 1 d D U P C 2
H534 H 0.815127 0.671495 0.043493 0.111 Uiso 0.331(8) 1 calc R U P C 2
H535 H 0.799629 0.674278 0.075187 0.111 Uiso 0.331(8) 1 calc R U P C 2
C13F C 0.7953(9) 0.6128(6) 0.0559(11) 0.083(6) Uani 0.331(8) 1 d D U P C 2
C14F C 0.7755(8) 0.5839(6) 0.0551(8) 0.096(7) Uani 0.331(8) 1 d D U P C 2
H14F H 0.747509 0.583457 0.051661 0.115 Uiso 0.331(8) 1 calc R U P C 2
C15F C 0.7962(7) 0.5557(5) 0.0592(7) 0.098(7) Uani 0.331(8) 1 d D U P C 2
H15F H 0.782234 0.536003 0.059153 0.118 Uiso 0.331(8) 1 calc R U P C 2
C16F C 0.8374(7) 0.5556(4) 0.0633(7) 0.082(6) Uani 0.331(8) 1 d D U P C 2
C17F C 0.8558(9) 0.5843(5) 0.0659(9) 0.076(7) Uani 0.331(8) 1 d D U P C 2
H17F H 0.883446 0.584694 0.071206 0.091 Uiso 0.331(8) 1 calc R U P C 2
C18F C 0.8357(10) 0.6135(5) 0.0611(14) 0.072(6) Uani 0.331(8) 1 d D U P C 2
H18F H 0.849759 0.633197 0.061316 0.087 Uiso 0.331(8) 1 calc R U P C 2
C19F C 0.8577(6) 0.5247(4) 0.0704(6) 0.089(5) Uani 0.331(8) 1 d D U P C 2
O330 O 0.7511(10) 0.4710(8) 0.1117(7) 0.163(11) Uiso 0.25 1 d . . P X 2
O53W O 0.7501(13) 0.4031(11) 0.1264(11) 0.199(15) Uiso 0.25 1 d . . P F 2
O19F O 0.9390(16) 0.8615(13) 0.1188(13) 0.24(2) Uiso 0.25 1 d . . P G 2
S1A S 0.28931(7) 0.47596(4) 0.23931(5) 0.0971(6) Uani 1 1 d . . . . .
S2A S 0.08162(5) 0.47981(3) 0.18294(3) 0.0737(4) Uani 1 1 d . . . . .
S3A S -0.02673(5) 0.60118(3) 0.08144(4) 0.0747(4) Uani 1 1 d . . . . .
S4A S -0.02539(7) 0.76960(6) 0.06906(6) 0.1154(7) Uani 1 1 d . . . . .
S5A S 0.10777(13) 0.90096(5) 0.13539(7) 0.1493(12) Uani 1 1 d . . . . .
S6A S 0.30236(7) 0.89434(4) 0.21103(6) 0.1085(7) Uani 1 1 d . . . . .
S7A S 0.41595(6) 0.77230(4) 0.21417(4) 0.0881(5) Uani 1 1 d . . . . .
S8A S 0.40994(7) 0.58957(6) 0.23009(6) 0.1172(7) Uani 1 1 d . . . . .
O1A O 0.3326(3) 0.4821(3) 0.2449(3) 0.117(5) Uani 0.632(16) 1 d . . P H 1
O2A O 0.2738(4) 0.4597(2) 0.2622(3) 0.106(4) Uani 0.632(16) 1 d . . P H 1
O3A O 0.2833(3) 0.45770(17) 0.21195(17) 0.089(4) Uani 0.632(16) 1 d . . P H 1
O30W O 0.3795(5) 0.4745(4) 0.2952(4) 0.157(5) Uiso 0.5 1 d . . P I 1
O3A1 O 0.2546(5) 0.4528(3) 0.2362(7) 0.152(13) Uani 0.368(16) 1 d . . P H 2
O2A1 O 0.2970(8) 0.4728(7) 0.2731(5) 0.147(9) Uani 0.368(16) 1 d . . P H 2
O1A1 O 0.3202(8) 0.4775(5) 0.2266(7) 0.126(9) Uani 0.368(16) 1 d . . P H 2
O1WA O 0.2842(9) 0.4677(7) 0.1425(7) 0.147(9) Uiso 0.25 1 d . . P J 2
O61W O 0.6093(10) 0.5041(8) 0.259(2) 0.38(5) Uani 0.25 1 d . . P K 2
O4A O 0.21826(13) 0.60490(8) 0.22255(9) 0.0746(11) Uani 1 1 d . . . . .
H4A H 0.202001 0.605599 0.208003 0.112 Uiso 1 1 calc R U . . .
O5A O 0.09953(14) 0.46742(9) 0.21028(9) 0.0835(12) Uani 1 1 d . . . . .
O6A O 0.09402(13) 0.46177(9) 0.15816(9) 0.0766(11) Uani 1 1 d . . . . .
O7A O 0.03876(13) 0.48251(9) 0.18239(9) 0.0784(11) Uani 1 1 d . . . . .
O8A O 0.15052(13) 0.60993(9) 0.18119(10) 0.0776(11) Uani 1 1 d . . . . .
H8A H 0.134851 0.623820 0.173917 0.116 Uiso 1 1 calc R U . . .
O9A O -0.04448(13) 0.57524(10) 0.09677(10) 0.0819(12) Uani 1 1 d . . . . .
O10A O -0.05414(14) 0.62730(10) 0.07429(10) 0.0885(13) Uani 1 1 d . . . . .
O11A O -0.00743(12) 0.58946(9) 0.05595(9) 0.0717(10) Uani 1 1 d . . . . .
O12A O 0.10327(14) 0.65765(9) 0.15713(10) 0.0823(12) Uani 1 1 d . . . . .
H12M H 0.105280 0.677334 0.153771 0.123 Uiso 1 1 calc R U . . .
O13A O -0.0372(3) 0.74090(19) 0.04859(19) 0.181(4) Uani 1 1 d . . . . .
O14A O -0.05759(18) 0.77614(17) 0.08464(14) 0.129(2) Uani 1 1 d . . . . .
O15A O -0.01024(18) 0.79356(18) 0.05232(16) 0.148(3) Uani 1 1 d . . . . .
O16A O 0.10679(13) 0.72213(9) 0.14870(10) 0.0770(11) Uani 1 1 d . . . . .
H16A H 0.116337 0.736406 0.159908 0.116 Uiso 1 1 calc R U . . .
O17A O 0.0677(5) 0.90076(18) 0.1220(2) 0.253(7) Uani 1 1 d . . . . .
O18A O 0.1327(4) 0.91310(16) 0.1136(2) 0.231(6) Uani 1 1 d . . . . .
O19A O 0.1120(2) 0.91662(12) 0.16297(14) 0.124(2) Uani 1 1 d . . . . .
O20A O 0.15230(16) 0.76893(9) 0.17063(10) 0.0884(13) Uani 1 1 d . . . . .
H20A H 0.173577 0.769745 0.181106 0.133 Uiso 1 1 calc R U . . .
O21A O 0.2790(2) 0.91638(11) 0.19243(15) 0.132(2) Uani 1 1 d . . . . .
O22A O 0.30553(19) 0.90370(12) 0.24112(14) 0.1194(19) Uani 1 1 d . . . . .
O23A O 0.34175(19) 0.88792(14) 0.20100(15) 0.125(2) Uani 1 1 d . . . . .
O24A O 0.22393(15) 0.76823(10) 0.19930(11) 0.0905(13) Uani 1 1 d . . . . .
H24A H 0.228361 0.756698 0.214000 0.136 Uiso 1 1 calc R U . . .
O25A O 0.43776(16) 0.79554(11) 0.23263(12) 0.1047(16) Uani 1 1 d . . . . .
O26A O 0.44102(15) 0.74509(10) 0.20802(11) 0.0939(14) Uani 1 1 d . . . . .
O27A O 0.39690(17) 0.78657(13) 0.18826(13) 0.1121(17) Uani 1 1 d . . . . .
O28A O 0.28901(13) 0.72485(10) 0.28307(10) 0.0829(12) Uani 1 1 d . . . . .
H28A H 0.292670 0.705720 0.288209 0.124 Uiso 1 1 calc R U . . .
O29A O 0.4330(3) 0.61295(17) 0.2176(2) 0.196(4) Uani 1 1 d . . . . .
O30A O 0.4324(2) 0.57141(16) 0.25086(18) 0.142(2) Uani 1 1 d . . . . .
O31A O 0.3894(2) 0.5695(2) 0.2088(2) 0.194(4) Uani 1 1 d . . . . .
O32A O 0.29126(13) 0.65992(10) 0.29168(10) 0.0805(11) Uani 1 1 d . . . . .
H32A H 0.277731 0.647822 0.301511 0.121 Uiso 1 1 calc R U . . .
C1A C 0.25858(19) 0.56888(14) 0.25098(14) 0.0759(16) Uani 1 1 d . . . . .
C2A C 0.2742(2) 0.53802(14) 0.25523(15) 0.0821(18) Uani 1 1 d . . . . .
H2A H 0.290216 0.533375 0.272401 0.099 Uiso 1 1 calc R U . . .
C3A C 0.26677(19) 0.51393(14) 0.23460(15) 0.0807(18) Uani 1 1 d . . . . .
C4A C 0.24240(19) 0.52032(14) 0.20987(15) 0.0811(18) Uani 1 1 d . . . . .
H4A1 H 0.236693 0.503709 0.196212 0.097 Uiso 1 1 calc R U . . .
C5A C 0.22602(19) 0.55094(14) 0.20469(14) 0.0740(16) Uani 1 1 d . . . . .
C6A C 0.23338(18) 0.57442(13) 0.22566(14) 0.0722(15) Uani 1 1 d . . . . .
C7A C 0.20174(19) 0.55747(15) 0.17676(14) 0.0780(17) Uani 1 1 d . . . . .
H7A1 H 0.209990 0.542507 0.161815 0.094 Uiso 1 1 calc R U . . .
H7A2 H 0.207225 0.579529 0.170325 0.094 Uiso 1 1 calc R U . . .
C8A C 0.15710(19) 0.55382(13) 0.17935(13) 0.0708(15) Uani 1 1 d . . . . .
C9A C 0.14094(19) 0.52313(13) 0.17934(13) 0.0708(15) Uani 1 1 d . . . . .
H9A H 0.157691 0.504940 0.178669 0.085 Uiso 1 1 calc R U . . .
C10A C 0.10029(19) 0.51902(13) 0.18030(12) 0.0691(15) Uani 1 1 d . . . . .
C12A C 0.09134(19) 0.57695(13) 0.17987(13) 0.0697(15) Uani 1 1 d . . . . .
C11A C 0.07553(19) 0.54602(13) 0.18023(13) 0.0708(15) Uani 1 1 d . . . . .
H510 H 0.047745 0.543230 0.180436 0.085 Uiso 1 1 calc R U . . .
C13A C 0.1319(2) 0.57997(13) 0.18019(13) 0.0724(16) Uani 1 1 d . . . . .
C14A C 0.0633(2) 0.60550(13) 0.17954(13) 0.0750(16) Uani 1 1 d . . . . .
H14A H 0.038862 0.599007 0.188356 0.090 Uiso 1 1 calc R U . . .
H14B H 0.075888 0.622802 0.191568 0.090 Uiso 1 1 calc R U . . .
C15A C 0.05245(18) 0.61836(12) 0.14992(14) 0.0707(15) Uani 1 1 d . . . . .
C16A C 0.02201(19) 0.60469(13) 0.13205(14) 0.0723(16) Uani 1 1 d . . . . .
H160 H 0.008165 0.586677 0.138678 0.087 Uiso 1 1 calc R U . . .
C17A C 0.01167(19) 0.61693(12) 0.10483(13) 0.0721(16) Uani 1 1 d . . . . .
C18A C 0.0326(2) 0.64280(14) 0.09455(14) 0.0796(17) Uani 1 1 d . . . . .
H18A H 0.025798 0.650733 0.075671 0.096 Uiso 1 1 calc R U . . .
C19A C 0.0636(2) 0.65731(13) 0.11161(14) 0.0753(16) Uani 1 1 d . . . . .
C20A C 0.07261(19) 0.64469(13) 0.13898(14) 0.0768(17) Uani 1 1 d . . . . .
C21A C 0.0840(2) 0.68556(14) 0.09973(14) 0.0767(16) Uani 1 1 d . . . . .
H21A H 0.084199 0.683127 0.078553 0.092 Uiso 1 1 calc R U . . .
H21B H 0.111751 0.686042 0.107930 0.092 Uiso 1 1 calc R U . . .
C22A C 0.06424(19) 0.71706(14) 0.10629(15) 0.0774(16) Uani 1 1 d . . . . .
C23A C 0.0321(2) 0.72777(17) 0.08829(16) 0.0854(18) Uani 1 1 d . . . . .
H23A H 0.023199 0.715163 0.072061 0.103 Uiso 1 1 calc R U . . .
C24A C 0.0131(2) 0.75569(18) 0.09329(18) 0.092(2) Uani 1 1 d . . . . .
C25A C 0.0263(2) 0.77371(17) 0.11732(18) 0.093(2) Uani 1 1 d . . . . .
H25A H 0.013345 0.793338 0.120851 0.111 Uiso 1 1 calc R U . . .
C26A C 0.0583(2) 0.76403(15) 0.13670(16) 0.0852(18) Uani 1 1 d . . . . .
C27A C 0.0765(2) 0.73504(15) 0.13063(14) 0.0771(16) Uani 1 1 d . . . . .
C28A C 0.0709(3) 0.78323(17) 0.16299(18) 0.100(2) Uani 1 1 d . . . . .
H280 H 0.080929 0.768535 0.178580 0.120 Uiso 1 1 calc R U . . .
H28B H 0.047642 0.794624 0.169653 0.120 Uiso 1 1 calc R U . . .
C29A C 0.1029(3) 0.80755(16) 0.15745(17) 0.101(2) Uani 1 1 d . . . . .
C30A C 0.0923(3) 0.83884(18) 0.14855(18) 0.115(3) Uani 1 1 d . . . . .
H30A H 0.065205 0.844803 0.146741 0.138 Uiso 1 1 calc R U . . .
C31A C 0.1206(4) 0.86094(18) 0.1424(2) 0.120(3) Uani 1 1 d . . . . .
C32A C 0.1594(4) 0.85177(19) 0.14486(18) 0.116(3) Uani 1 1 d . . . . .
H320 H 0.179038 0.867135 0.141043 0.139 Uiso 1 1 calc R U . . .
C33A C 0.1715(3) 0.82071(16) 0.15272(16) 0.097(2) Uani 1 1 d . . . . .
C34A C 0.1425(3) 0.79964(14) 0.16029(15) 0.093(2) Uani 1 1 d . . . . .
C35A C 0.2145(3) 0.81100(18) 0.15291(17) 0.108(3) Uani 1 1 d . . . . .
H35A H 0.216096 0.787624 0.149567 0.130 Uiso 1 1 calc R U . . .
H35B H 0.226609 0.821921 0.136825 0.130 Uiso 1 1 calc R U . . .
C36A C 0.2380(2) 0.81910(15) 0.18079(16) 0.092(2) Uani 1 1 d . . . . .
C37A C 0.2555(2) 0.84944(16) 0.18390(18) 0.096(2) Uani 1 1 d . . . . .
H37A H 0.251846 0.864539 0.168645 0.115 Uiso 1 1 calc R U . . .
C38A C 0.2780(2) 0.85771(15) 0.20858(17) 0.088(2) Uani 1 1 d . . . . .
C39A C 0.2826(2) 0.83550(16) 0.23117(18) 0.092(2) Uani 1 1 d . . . . .
H39A H 0.297527 0.841423 0.248480 0.110 Uiso 1 1 calc R U . . .
C40A C 0.2659(2) 0.80491(15) 0.22902(17) 0.0848(18) Uani 1 1 d . . . . .
C41A C 0.2431(2) 0.79737(15) 0.20357(16) 0.0875(19) Uani 1 1 d . . . . .
C42A C 0.2744(2) 0.78101(15) 0.25322(17) 0.0880(19) Uani 1 1 d . . . . .
H42A H 0.252361 0.765408 0.252966 0.106 Uiso 1 1 calc R U . . .
H42B H 0.275362 0.792502 0.271898 0.106 Uiso 1 1 calc R U . . .
C43A C 0.3132(2) 0.76284(14) 0.25112(15) 0.0775(17) Uani 1 1 d . . . . .
C44A C 0.3428(2) 0.77346(14) 0.23540(16) 0.0835(18) Uani 1 1 d . . . . .
H44A H 0.339167 0.792737 0.224662 0.100 Uiso 1 1 calc R U . . .
C45A C 0.3782(2) 0.75692(14) 0.23461(15) 0.0818(18) Uani 1 1 d . . . . .
C46A C 0.3843(2) 0.72947(14) 0.25126(15) 0.0786(17) Uani 1 1 d . . . . .
H46A H 0.408770 0.718442 0.251121 0.094 Uiso 1 1 calc R U . . .
C47A C 0.3551(2) 0.71774(15) 0.26821(15) 0.0780(17) Uani 1 1 d . . . . .
C48A C 0.3193(2) 0.73458(15) 0.26755(15) 0.0788(17) Uani 1 1 d . . . . .
C49A C 0.3640(2) 0.68958(15) 0.28786(16) 0.0835(18) Uani 1 1 d . . . . .
H49A H 0.348941 0.692111 0.305135 0.100 Uiso 1 1 calc R U . . .
H49B H 0.392503 0.690083 0.294402 0.100 Uiso 1 1 calc R U . . .
C50A C 0.3545(2) 0.65682(15) 0.27460(15) 0.0786(17) Uani 1 1 d . . . . .
C51A C 0.3827(2) 0.64071(16) 0.25996(16) 0.0836(18) Uani 1 1 d . . . . .
H51A H 0.407581 0.650341 0.257511 0.100 Uiso 1 1 calc R U . . .
C52A C 0.3740(2) 0.60993(16) 0.24877(18) 0.091(2) Uani 1 1 d . . . . .
C53A C 0.3375(2) 0.59576(15) 0.25184(16) 0.0833(18) Uani 1 1 d . . . . .
H53A H 0.332012 0.575142 0.243846 0.100 Uiso 1 1 calc R U . . .
C54A C 0.3087(2) 0.61151(14) 0.26655(14) 0.0768(16) Uani 1 1 d . . . . .
C55A C 0.31770(19) 0.64202(14) 0.27779(14) 0.0736(15) Uani 1 1 d . . . . .
C56A C 0.26980(19) 0.59559(14) 0.27129(15) 0.0785(17) Uani 1 1 d . . . . .
H56A H 0.271032 0.587154 0.291243 0.094 Uiso 1 1 calc R U . . .
H56B H 0.248691 0.612014 0.269561 0.094 Uiso 1 1 calc R U . . .
S3 S 0.77774(6) 0.65428(5) 0.15287(5) 0.0989(6) Uani 1 1 d D . . . .
O9 O 0.7884(3) 0.6291(3) 0.13389(16) 0.237(6) Uani 1 1 d D . . . .
O10 O 0.8057(3) 0.6776(2) 0.1609(3) 0.330(11) Uani 1 1 d D . . . .
O11 O 0.7659(2) 0.6409(2) 0.17843(15) 0.176(4) Uani 1 1 d D . . . .
S1 S 0.44391(15) 0.54377(10) 0.01740(15) 0.198(2) Uani 1 1 d D U . . .
O1 O 0.4313(5) 0.5444(3) -0.0131(3) 0.168(7) Uani 0.527(16) 1 d D U P L 1
O2 O 0.4699(7) 0.5236(4) 0.0330(6) 0.225(10) Uani 0.527(16) 1 d D U P L 1
O3 O 0.4162(6) 0.5533(4) 0.0369(4) 0.167(7) Uani 0.527(16) 1 d D U P L 1
O2WE O 0.4807(16) 0.5020(13) -0.0773(12) 0.25(2) Uiso 0.25 1 d . . P M 1
O38W O 0.1584(7) 0.9588(6) -0.0058(5) 0.224(9) Uiso 0.5 1 d . . P N 1
O550 O 0.4466(19) 0.5044(15) 0.3685(14) 0.29(3) Uiso 0.25 1 d . . P O 1
O1E O 0.4721(6) 0.5215(4) 0.0041(6) 0.202(9) Uani 0.473(16) 1 d D U P L 2
O2E O 0.4365(8) 0.5279(4) 0.0436(4) 0.199(8) Uani 0.473(16) 1 d D U P L 2
O3E O 0.4012(4) 0.5524(4) 0.0123(7) 0.198(10) Uani 0.473(16) 1 d D U P L 2
O1WE O 0.4114(9) 0.5336(7) -0.0536(7) 0.142(9) Uiso 0.25 1 d . . P P 2
O3WE O 0.4064(14) 0.5558(12) 0.0894(10) 0.223(17) Uiso 0.25 1 d . . P Q 2
O55W O 0.4398(14) 0.4755(11) 0.4237(10) 0.211(16) Uiso 0.25 1 d . . P R 2
S2 S 0.64829(15) 0.54013(8) 0.08346(15) 0.222(3) Uani 1 1 d D U . . .
O5 O 0.6339(7) 0.5241(3) 0.1075(3) 0.234(8) Uani 0.715(16) 1 d D U P S 1
O6 O 0.6341(4) 0.5259(3) 0.0561(3) 0.155(5) Uani 0.715(16) 1 d D U P S 1
O7 O 0.6916(3) 0.5429(3) 0.0816(5) 0.266(10) Uani 0.715(16) 1 d D U P S 1
O51 O 0.6128(9) 0.5214(10) 0.0883(10) 0.270(16) Uani 0.285(16) 1 d D U P S 2
O61 O 0.6600(13) 0.5351(9) 0.0548(5) 0.222(14) Uani 0.285(16) 1 d D U P S 2
O71 O 0.6680(7) 0.5425(5) 0.1124(4) 0.152(9) Uani 0.285(16) 1 d D U P S 2
S4 S 0.78061(7) 0.82930(6) 0.17816(6) 0.1141(8) Uani 1 1 d D . . . .
S5 S 0.66795(5) 0.96602(3) 0.08894(4) 0.0782(4) Uani 1 1 d . . . . .
S6 S 0.45171(5) 0.96468(3) 0.02991(3) 0.0705(4) Uani 1 1 d . . . . .
S8 S 0.32995(8) 0.67142(5) 0.04522(7) 0.1188(8) Uani 1 1 d D . . . .
O4 O 0.51247(14) 0.67216(10) 0.04536(11) 0.0879(12) Uani 1 1 d . . . . .
H4 H 0.529891 0.670773 0.059144 0.132 Uiso 1 1 calc R U . . .
O8 O 0.58417(15) 0.67162(11) 0.07533(11) 0.0976(14) Uani 1 1 d . . . . .
H8 H 0.602280 0.684624 0.080405 0.146 Uiso 1 1 calc R U . . .
O12 O 0.63735(14) 0.71851(10) 0.09512(11) 0.0913(13) Uani 1 1 d . . . . .
H12 H 0.637470 0.738049 0.099451 0.137 Uiso 1 1 calc R U . . .
O13 O 0.8032(8) 0.8017(5) 0.1893(5) 0.109(7) Uani 0.632(16) 1 d D . P H 1
O14 O 0.8092(3) 0.8405(5) 0.1579(3) 0.136(5) Uani 0.632(16) 1 d D . P H 1
O15 O 0.7623(9) 0.8510(6) 0.1982(4) 0.134(10) Uani 0.632(16) 1 d D . P H 1
O141 O 0.8006(5) 0.8579(4) 0.1671(4) 0.086(5) Uani 0.368(16) 1 d D . P H 2
O151 O 0.7654(14) 0.8456(9) 0.2035(6) 0.086(7) Uani 0.368(16) 1 d D . P H 2
O131 O 0.7914(14) 0.7993(7) 0.1929(10) 0.113(14) Uani 0.368(16) 1 d D . P H 2
O16 O 0.64700(13) 0.78394(9) 0.09954(9) 0.0796(11) Uani 1 1 d . . . . .
H16 H 0.634558 0.799528 0.091873 0.119 Uiso 1 1 calc R U . . .
O17 O 0.71115(13) 0.96279(10) 0.08992(10) 0.0839(12) Uani 1 1 d . . . . .
O18 O 0.65487(14) 0.98316(9) 0.11404(9) 0.0800(12) Uani 1 1 d . . . . .
O19 O 0.65155(15) 0.97997(10) 0.06164(10) 0.0906(14) Uani 1 1 d . . . . .
O20 O 0.60140(13) 0.83488(8) 0.08140(9) 0.0782(11) Uani 1 1 d . . . . .
H20 H 0.586757 0.834131 0.066006 0.117 Uiso 1 1 calc R U . . .
O21 O 0.40929(12) 0.95794(10) 0.02894(11) 0.0847(12) Uani 1 1 d . . . . .
O22 O 0.46406(12) 0.98534(8) 0.05407(9) 0.0756(11) Uani 1 1 d . . . . .
O23 O 0.46323(15) 0.97675(9) 0.00233(9) 0.0851(12) Uani 1 1 d . . . . .
O24 O 0.52994(12) 0.83876(8) 0.04823(9) 0.0719(10) Uani 1 1 d . . . . .
H24 H 0.537492 0.831955 0.032550 0.108 Uiso 1 1 calc R U . . .
O28 O 0.45034(12) 0.78979(9) -0.02580(9) 0.0788(11) Uani 1 1 d . . . . .
H28 H 0.447046 0.769846 -0.026405 0.118 Uiso 1 1 calc R U . . .
O29 O 0.2983(8) 0.6954(7) 0.0452(7) 0.116(9) Uani 0.542(5) 1 d D . P X 1
O290 O 0.3035(9) 0.6966(7) 0.0547(8) 0.110(10) Uani 0.458(5) 1 d D . P X 2
O30 O 0.3132(2) 0.64452(15) 0.02864(18) 0.160(3) Uani 1 1 d D . . . .
O31 O 0.3510(2) 0.66137(16) 0.07207(17) 0.138(2) Uani 1 1 d D . . . .
O32 O 0.44025(14) 0.72549(10) -0.03406(10) 0.0860(12) Uani 1 1 d . . . . .
H32 H 0.460170 0.713789 -0.035431 0.129 Uiso 1 1 calc R U . . .
C33 C 0.59175(18) 0.89153(13) 0.08742(12) 0.0679(14) Uani 1 1 d . . . . .
C37 C 0.50232(18) 0.92235(13) 0.05967(13) 0.0697(15) Uani 1 1 d . . . . .
H37 H 0.507796 0.939067 0.073258 0.084 Uiso 1 1 calc R U . . .
C41 C 0.51160(17) 0.86839(11) 0.04378(13) 0.0647(14) Uani 1 1 d . . . . .
C29 C 0.65856(19) 0.86937(12) 0.08582(12) 0.0676(14) Uani 1 1 d . . . . .
C39 C 0.46752(18) 0.90316(12) 0.01620(13) 0.0667(14) Uani 1 1 d . . . . .
H39 H 0.449391 0.906892 -0.000050 0.080 Uiso 1 1 calc R U . . .
C36 C 0.52052(18) 0.89259(12) 0.06409(13) 0.0667(14) Uani 1 1 d . . . . .
C38 C 0.47627(18) 0.92782(12) 0.03564(13) 0.0671(14) Uani 1 1 d . . . . .
C32 C 0.6078(2) 0.92198(13) 0.08951(13) 0.0722(16) Uani 1 1 d . . . . .
H325 H 0.590816 0.939864 0.091261 0.087 Uiso 1 1 calc R U . . .
C35 C 0.54769(19) 0.88701(14) 0.09096(13) 0.0723(15) Uani 1 1 d . . . . .
H35C H 0.543489 0.864893 0.097798 0.087 Uiso 1 1 calc R U . . .
H35D H 0.539914 0.901814 0.106179 0.087 Uiso 1 1 calc R U . . .
C30 C 0.67365(19) 0.90013(13) 0.08828(13) 0.0697(15) Uani 1 1 d . . . . .
H30 H 0.701504 0.903137 0.089445 0.084 Uiso 1 1 calc R U . . .
C31 C 0.6489(2) 0.92698(13) 0.08910(13) 0.0715(15) Uani 1 1 d . . . . .
C42 C 0.47219(18) 0.84680(13) -0.00126(14) 0.0698(15) Uani 1 1 d . . . . .
H42C H 0.491827 0.829228 0.000626 0.084 Uiso 1 1 calc R U . . .
H42D H 0.472549 0.855590 -0.021023 0.084 Uiso 1 1 calc R U . . .
C26 C 0.69722(19) 0.82357(14) 0.11096(14) 0.0743(16) Uani 1 1 d . . . . .
C40 C 0.48489(17) 0.87287(12) 0.02006(13) 0.0660(14) Uani 1 1 d . . . . .
C44 C 0.40312(19) 0.84804(14) 0.01763(15) 0.0767(16) Uani 1 1 d . . . . .
H44 H 0.409355 0.867861 0.026940 0.092 Uiso 1 1 calc R U . . .
C28 C 0.6862(2) 0.84151(14) 0.08310(13) 0.0745(16) Uani 1 1 d . . . . .
H28C H 0.710821 0.849510 0.075362 0.089 Uiso 1 1 calc R U . . .
H28D H 0.673844 0.826232 0.068849 0.089 Uiso 1 1 calc R U . . .
C6 C 0.4966(2) 0.64246(16) 0.03942(17) 0.0860(19) Uani 1 1 d . . . . .
C52 C 0.3646(2) 0.68885(17) 0.02332(17) 0.089(2) Uani 1 1 d . . . . .
C43 C 0.43146(18) 0.83289(13) 0.00231(14) 0.0706(15) Uani 1 1 d . . . . .
C15 C 0.6856(2) 0.67701(15) 0.09599(16) 0.0842(18) Uani 1 1 d . . . . .
C25 C 0.7286(2) 0.83392(16) 0.12950(15) 0.0813(17) Uani 1 1 d . . . . .
H25 H 0.742028 0.853187 0.125394 0.098 Uiso 1 1 calc R U . . .
C18 C 0.7209(2) 0.70122(17) 0.14764(16) 0.0883(19) Uani 1 1 d . . . . .
H18 H 0.733525 0.709634 0.164972 0.106 Uiso 1 1 calc R U . . .
C16 C 0.7188(2) 0.66189(16) 0.10988(16) 0.0817(17) Uani 1 1 d . . . . .
H165 H 0.729495 0.643248 0.101674 0.098 Uiso 1 1 calc R U . . .
C20 C 0.6704(2) 0.70380(15) 0.10858(15) 0.0807(17) Uani 1 1 d . . . . .
C55 C 0.4165(2) 0.71241(15) -0.01430(15) 0.0787(17) Uani 1 1 d . . . . .
C45 C 0.3656(2) 0.83462(14) 0.01958(16) 0.0818(18) Uani 1 1 d . . . . .
C22 C 0.6900(2) 0.77659(15) 0.14220(15) 0.0816(17) Uani 1 1 d . . . . .
C47 C 0.3837(2) 0.79023(15) -0.01046(16) 0.0834(18) Uani 1 1 d . . . . .
C49 C 0.3718(2) 0.75974(16) -0.02666(18) 0.093(2) Uani 1 1 d . . . . .
H49C H 0.342869 0.760229 -0.031630 0.111 Uiso 1 1 calc R U . . .
H49D H 0.384927 0.759364 -0.044960 0.111 Uiso 1 1 calc R U . . .
C27 C 0.67851(19) 0.79521(14) 0.11766(14) 0.0745(16) Uani 1 1 d . . . . .
C53 C 0.3999(2) 0.67244(16) 0.01952(16) 0.089(2) Uani 1 1 d . . . . .
H53 H 0.405845 0.653403 0.030177 0.106 Uiso 1 1 calc R U . . .
C23 C 0.7220(2) 0.78804(18) 0.15968(17) 0.094(2) Uani 1 1 d . . . . .
H23 H 0.731327 0.775863 0.176082 0.113 Uiso 1 1 calc R U . . .
C48 C 0.42114(18) 0.80359(14) -0.01101(14) 0.0728(15) Uani 1 1 d . . . . .
C19 C 0.6873(2) 0.71657(15) 0.13477(15) 0.0839(18) Uani 1 1 d . . . . .
C46 C 0.3558(2) 0.80620(15) 0.00520(18) 0.090(2) Uani 1 1 d . . . . .
H46 H 0.330067 0.797481 0.005984 0.108 Uiso 1 1 calc R U . . .
C50 C 0.3819(2) 0.72929(15) -0.01032(17) 0.0856(19) Uani 1 1 d . . . . .
C14 C 0.6667(2) 0.66212(16) 0.06844(16) 0.0883(19) Uani 1 1 d . . . . .
H14C H 0.652313 0.678876 0.056822 0.106 Uiso 1 1 calc R U . . .
H14D H 0.687718 0.653474 0.056928 0.106 Uiso 1 1 calc R U . . .
C34 C 0.61733(19) 0.86555(13) 0.08492(13) 0.0707(15) Uani 1 1 d . . . . .
C12 C 0.6385(2) 0.63561(16) 0.07476(17) 0.094(2) Uani 1 1 d . . . . .
C54 C 0.4264(2) 0.68375(15) 0.00024(15) 0.0804(17) Uani 1 1 d . . . . .
C24 C 0.7408(2) 0.81635(18) 0.15409(16) 0.090(2) Uani 1 1 d . . . . .
C56 C 0.4636(2) 0.66585(16) -0.00638(16) 0.0889(19) Uani 1 1 d . . . . .
H56C H 0.460270 0.657566 -0.026371 0.107 Uiso 1 1 calc R U . . .
H56D H 0.486109 0.681033 -0.005287 0.107 Uiso 1 1 calc R U . . .
C17 C 0.7361(2) 0.67414(16) 0.13555(17) 0.0861(19) Uani 1 1 d . . . . .
C13 C 0.5984(2) 0.64074(17) 0.07823(16) 0.091(2) Uani 1 1 d . . . . .
C10 C 0.6281(4) 0.5797(2) 0.0832(3) 0.136(4) Uani 1 1 d . . . . .
C11 C 0.6526(3) 0.60459(19) 0.0773(2) 0.120(3) Uani 1 1 d . . . . .
H11 H 0.679721 0.600444 0.075035 0.144 Uiso 1 1 calc R U . . .
C21 C 0.6702(2) 0.74547(15) 0.14857(15) 0.0875(19) Uani 1 1 d . . . . .
H21C H 0.641850 0.747072 0.141983 0.105 Uiso 1 1 calc R U . . .
H21D H 0.672028 0.742252 0.169730 0.105 Uiso 1 1 calc R U . . .
C1 C 0.4733(2) 0.63839(17) 0.01382(16) 0.0861(18) Uani 1 1 d . . . . .
C3 C 0.4650(3) 0.5828(2) 0.0270(3) 0.138(4) Uani 1 1 d . . . . .
C2 C 0.4582(2) 0.60767(18) 0.0077(2) 0.108(3) Uani 1 1 d . . . . .
H2 H 0.442911 0.603935 -0.009925 0.130 Uiso 1 1 calc R U . . .
C7 C 0.5294(3) 0.6225(2) 0.0870(2) 0.120(3) Uani 1 1 d . . . . .
H7A H 0.520230 0.608053 0.102004 0.143 Uiso 1 1 calc R U . . .
H7B H 0.526037 0.644850 0.093500 0.143 Uiso 1 1 calc R U . . .
C9 C 0.5890(4) 0.5849(2) 0.0855(2) 0.140(4) Uani 1 1 d . . . . .
H9 H 0.572069 0.567324 0.088711 0.168 Uiso 1 1 calc R U . . .
C5 C 0.5047(2) 0.61728(19) 0.05947(18) 0.101(2) Uani 1 1 d . . . . .
C51 C 0.3559(2) 0.71693(17) 0.00854(18) 0.095(2) Uani 1 1 d . . . . .
H51 H 0.331882 0.727910 0.011274 0.114 Uiso 1 1 calc R U . . .
C4 C 0.4883(3) 0.5874(2) 0.0520(3) 0.137(4) Uani 1 1 d . . . . .
H409 H 0.493466 0.569767 0.064693 0.165 Uiso 1 1 calc R U . . .
C8 C 0.5732(3) 0.6162(2) 0.08329(18) 0.108(3) Uani 1 1 d . . . . .

loop_
_atom_site_aniso_label
_atom_site_aniso_U_11
_atom_site_aniso_U_22
_atom_site_aniso_U_33
_atom_site_aniso_U_23
_atom_site_aniso_U_13
_atom_site_aniso_U_12
O2W 0.156(11) 0.091(8) 0.106(7) -0.014(6) -0.041(6) -0.016(7)
O32W 0.37(3) 0.30(3) 0.116(14) 0.008(16) 0.044(17) -0.04(3)
O320 0.16(2) 0.15(2) 0.14(2) -0.019(16) -0.030(16) 0.050(17)
O5W 0.219(9) 0.162(7) 0.210(9) 0.088(7) 0.042(7) 0.049(6)
O8W 0.183(11) 0.213(13) 0.169(11) 0.000 -0.065(9) 0.000
C2R 0.160(18) 0.114(11) 0.12(3) 0.04(2) -0.061(16) -0.04(2)
C1R 0.18(5) 0.092(11) 0.137(15) 0.02(3) 0.03(4) -0.05(2)
O1R 0.122(9) 0.114(9) 0.108(9) 0.000(7) -0.001(7) -0.002(7)
O9W 0.195(8) 0.150(7) 0.269(12) 0.071(7) 0.003(8) -0.034(6)
O10W 0.11(2) 0.19(2) 0.31(4) -0.15(3) -0.03(2) 0.003(16)
O100 0.21(3) 0.136(11) 0.171(14) 0.020(9) -0.056(13) -0.072(13)
O12W 0.186(13) 0.133(8) 0.192(13) -0.052(8) -0.113(10) 0.023(7)
O120 0.27(5) 0.90(13) 0.14(3) -0.22(5) -0.11(3) 0.38(7)
O13W 0.111(7) 0.34(3) 0.183(12) -0.125(14) 0.022(7) -0.078(11)
O130 0.101(19) 0.09(2) 0.75(13) -0.11(4) -0.01(4) -0.005(14)
O14W 0.32(2) 0.067(6) 0.119(11) -0.009(6) 0.008(11) 0.005(8)
O140 0.162(16) 0.157(18) 0.18(2) -0.014(16) 0.059(14) -0.023(13)
O28W 0.19(2) 0.167(19) 0.17(2) 0.014(14) 0.034(14) 0.018(14)
O15W 0.081(7) 0.133(10) 0.143(11) 0.013(8) 0.004(6) 0.004(7)
O50W 0.13(2) 0.105(18) 0.23(4) -0.01(2) 0.05(2) -0.004(16)
O155 0.14(2) 0.10(2) 0.27(5) -0.01(2) 0.01(3) 0.028(18)
O150 0.118(17) 0.12(2) 0.64(9) 0.000 0.06(3) 0.000
O17W 0.095(10) 0.067(8) 0.065(9) -0.017(6) -0.019(7) -0.003(7)
O7W 0.063(4) 0.358(17) 0.068(5) -0.007(7) -0.002(3) 0.006(6)
O4W 0.21(3) 0.047(7) 0.114(12) 0.006(7) -0.039(13) 0.053(10)
O16W 0.090(8) 0.089(8) 0.142(13) -0.004(8) 0.005(8) -0.002(6)
O24W 0.172(16) 0.120(12) 0.147(15) 0.001(10) 0.021(12) -0.031(11)
O160 0.127(8) 0.108(7) 0.154(10) -0.002(7) -0.003(7) 0.003(6)
O240 0.271(19) 0.195(15) 0.27(2) -0.104(14) 0.160(16) -0.112(14)
O4WA 0.24(2) 0.149(13) 0.26(2) -0.117(14) -0.16(2) 0.092(13)
O1WL 0.129(10) 0.173(14) 0.27(2) -0.119(15) 0.008(12) 0.029(10)
O1WT 0.209(17) 0.39(4) 0.130(12) -0.041(15) -0.008(10) -0.094(19)
O2WT 0.163(17) 0.18(2) 0.122(16) -0.046(14) -0.018(12) 0.020(14)
O23W 0.161(12) 0.114(10) 0.236(18) 0.024(11) 0.066(12) 0.018(9)
O35W 0.186(14) 0.120(10) 0.204(17) -0.047(11) 0.004(12) 0.013(10)
O2WL 0.126(16) 0.125(17) 0.089(14) 0.008(12) 0.011(12) 0.019(14)
O311 0.70(13) 0.15(3) 0.18(4) 0.00(3) 0.21(6) -0.17(6)
O27W 0.116(13) 0.156(18) 0.21(2) 0.055(15) -0.018(12) -0.029(11)
O37W 0.35(4) 0.29(3) 0.23(3) 0.00(2) 0.10(3) -0.05(3)
O1W 0.124(7) 0.094(10) 0.050(8) -0.008(5) -0.023(6) -0.026(7)
O40W 0.102(15) 0.065(15) 0.04(2) -0.021(11) -0.004(15) -0.031(11)
O11W 0.224(11) 0.135(8) 0.144(8) 0.011(6) 0.009(8) -0.057(7)
O400 0.148(19) 0.094(14) 0.112(17) 0.010(12) -0.006(14) -0.003(13)
O34W 0.33(3) 0.134(13) 0.207(19) -0.058(13) 0.101(18) -0.012(15)
O22W 0.203(17) 0.155(14) 0.188(16) -0.048(12) 0.060(13) -0.019(12)
O57W 0.24(5) 0.54(11) 0.30(7) -0.26(7) 0.07(5) -0.23(7)
O1S 0.118(4) 0.068(3) 0.099(4) -0.007(2) -0.008(3) -0.010(2)
C2S 0.107(5) 0.066(4) 0.114(6) -0.003(4) 0.009(4) -0.001(3)
C3S 0.132(6) 0.063(4) 0.107(6) -0.011(4) 0.008(5) -0.014(4)
C2I 0.115(6) 0.079(4) 0.102(6) -0.010(4) -0.008(5) -0.009(4)
C1I 0.145(7) 0.070(4) 0.099(6) 0.008(4) 0.004(5) 0.007(4)
O1I 0.096(6) 0.066(5) 0.099(7) 0.008(5) -0.001(5) 0.005(4)
O2I 0.162(11) 0.086(7) 0.131(10) -0.008(7) -0.005(8) -0.018(7)
N1X 0.214(9) 0.071(4) 0.205(9) -0.029(5) 0.090(8) -0.003(5)
N2X 0.164(7) 0.064(3) 0.134(6) 0.002(4) 0.044(5) 0.003(4)
N3X 0.110(4) 0.075(3) 0.107(5) 0.025(3) 0.001(3) 0.017(3)
N4X 0.120(5) 0.069(3) 0.112(5) 0.020(3) -0.024(4) 0.003(3)
O1X 0.143(5) 0.130(5) 0.081(4) -0.001(3) 0.013(3) -0.007(4)
O2X 0.159(5) 0.096(4) 0.125(5) 0.020(3) -0.028(4) -0.050(4)
C1X 0.130(7) 0.065(4) 0.159(9) -0.023(5) 0.050(6) -0.006(4)
C2X 0.115(6) 0.075(4) 0.108(6) -0.021(4) 0.030(5) -0.006(4)
C3X 0.118(6) 0.071(4) 0.108(6) -0.016(4) 0.026(5) -0.002(4)
C4X 0.108(5) 0.080(4) 0.102(6) -0.008(4) 0.021(4) -0.002(4)
C5X 0.096(5) 0.108(6) 0.103(6) -0.022(5) 0.012(4) -0.001(4)
C6X 0.122(6) 0.119(7) 0.098(6) -0.029(5) 0.016(5) 0.008(5)
C7X 0.114(6) 0.088(5) 0.128(7) -0.035(5) 0.019(5) -0.001(4)
C8X 0.147(8) 0.096(6) 0.100(6) 0.009(5) 0.016(5) 0.006(5)
C9X 0.120(7) 0.124(7) 0.116(7) 0.006(6) 0.029(5) -0.020(6)
C10X 0.146(8) 0.113(7) 0.107(7) -0.001(5) 0.019(6) -0.032(6)
C11X 0.129(7) 0.111(6) 0.125(8) -0.014(5) 0.016(6) -0.021(5)
C12X 0.130(7) 0.094(5) 0.107(6) -0.009(5) 0.007(5) -0.035(5)
C13X 0.139(7) 0.076(5) 0.113(7) 0.006(4) -0.016(5) -0.020(4)
C14X 0.111(5) 0.069(4) 0.095(5) 0.015(4) 0.006(4) -0.011(4)
C15X 0.109(5) 0.063(4) 0.106(6) 0.018(4) 0.016(5) -0.001(3)
C16X 0.103(5) 0.060(4) 0.106(6) 0.013(3) 0.004(4) 0.003(3)
C17X 0.248(13) 0.090(6) 0.175(11) 0.062(7) -0.101(10) -0.070(7)
C18X 0.226(12) 0.105(7) 0.184(11) 0.068(7) -0.103(10) -0.079(8)
C19X 0.107(5) 0.067(4) 0.089(5) 0.016(3) 0.004(4) 0.013(4)
N1Y 0.271(15) 0.146(9) 0.277(16) -0.071(10) 0.123(13) -0.008(9)
N2Y 0.218(12) 0.094(6) 0.336(19) -0.062(9) 0.125(12) -0.039(7)
N3Y 0.113(5) 0.077(4) 0.167(7) 0.036(4) -0.027(5) 0.012(3)
N4Y 0.108(4) 0.067(3) 0.078(4) -0.005(3) -0.023(3) 0.023(3)
O1Y 0.154(6) 0.167(7) 0.133(6) -0.033(5) -0.042(5) 0.014(6)
O2Y 0.131(4) 0.090(3) 0.094(4) 0.016(3) 0.005(3) 0.004(3)
C1Y 0.197(13) 0.107(9) 0.231(16) -0.068(10) 0.063(12) -0.028(9)
C2Y 0.140(9) 0.157(11) 0.154(10) -0.071(9) 0.020(8) -0.033(9)
C3Y 0.164(12) 0.124(9) 0.199(13) -0.074(9) -0.011(10) -0.030(8)
C4Y 0.127(8) 0.182(13) 0.156(11) -0.076(10) -0.015(8) -0.033(9)
C5Y 0.182(13) 0.139(10) 0.111(8) -0.041(7) -0.063(9) 0.006(10)
C6Y 0.137(9) 0.141(10) 0.115(8) -0.042(7) -0.013(6) -0.013(7)
C7Y 0.176(11) 0.135(10) 0.154(11) -0.057(8) 0.001(9) -0.022(9)
C8Y 0.199(14) 0.173(13) 0.195(14) -0.068(12) -0.055(11) 0.041(11)
C9Y 0.203(14) 0.165(12) 0.159(12) -0.003(10) -0.023(10) -0.009(11)
C10Y 0.165(11) 0.185(13) 0.200(16) 0.031(11) -0.010(10) -0.055(10)
C11Y 0.138(8) 0.143(8) 0.121(8) 0.048(7) -0.012(6) -0.021(7)
C12Y 0.135(7) 0.107(6) 0.119(7) 0.042(5) 0.003(6) 0.023(5)
C13Y 0.119(6) 0.074(4) 0.078(5) 0.013(3) 0.014(4) 0.013(4)
C14Y 0.107(6) 0.121(7) 0.141(8) 0.055(6) -0.029(6) 0.014(5)
C15Y 0.114(6) 0.119(7) 0.141(8) 0.056(6) -0.044(6) -0.008(5)
C16Y 0.101(5) 0.069(4) 0.064(4) 0.006(3) -0.009(3) 0.020(3)
C17Y 0.152(7) 0.073(4) 0.080(5) 0.012(4) -0.028(5) 0.008(4)
C18Y 0.160(8) 0.096(5) 0.085(5) 0.024(4) -0.048(5) -0.005(5)
C19Y 0.111(5) 0.080(4) 0.066(4) 0.006(3) -0.009(4) 0.019(4)
N1N 0.178(8) 0.077(4) 0.153(8) -0.023(5) 0.029(6) -0.026(4)
N2N 0.178(8) 0.102(5) 0.128(7) -0.029(5) 0.005(6) 0.008(5)
N3N 0.088(3) 0.056(3) 0.077(3) -0.002(2) -0.021(3) -0.001(2)
N4N 0.094(3) 0.051(2) 0.068(3) -0.003(2) -0.019(3) 0.000(2)
O2N 0.098(3) 0.083(3) 0.167(6) 0.018(4) -0.030(4) -0.021(3)
C1N 0.137(7) 0.092(6) 0.128(8) -0.034(6) 0.017(6) -0.022(5)
C2N 0.124(7) 0.086(5) 0.115(7) -0.026(5) -0.004(5) -0.017(5)
C3N 0.132(7) 0.107(6) 0.097(6) -0.031(5) -0.007(5) -0.017(5)
C4N 0.150(8) 0.109(7) 0.088(6) -0.027(5) -0.004(5) -0.035(6)
C5N 0.149(9) 0.078(5) 0.121(8) -0.026(5) -0.017(6) -0.033(6)
C6N 0.132(7) 0.084(6) 0.175(10) -0.033(6) 0.004(7) -0.023(5)
C7N 0.132(7) 0.074(5) 0.163(9) -0.021(5) 0.017(6) -0.015(5)
C13N 0.092(4) 0.070(4) 0.091(5) 0.006(3) -0.020(4) -0.012(3)
C14N 0.100(5) 0.076(4) 0.090(5) 0.019(4) -0.021(4) -0.010(3)
C15N 0.095(4) 0.072(4) 0.076(4) 0.008(3) -0.029(3) -0.005(3)
C16N 0.082(4) 0.058(3) 0.066(4) 0.000(3) -0.011(3) -0.002(3)
C17N 0.090(4) 0.059(3) 0.060(4) -0.001(3) -0.010(3) 0.001(3)
C18N 0.091(4) 0.063(3) 0.081(4) -0.003(3) -0.024(3) -0.007(3)
C19N 0.084(4) 0.053(3) 0.062(4) -0.010(2) -0.011(3) 0.004(3)
O1N 0.126(11) 0.075(8) 0.106(10) -0.020(6) 0.017(7) -0.027(7)
C8N 0.101(8) 0.100(9) 0.085(8) -0.020(7) 0.008(6) -0.022(7)
C9N 0.071(9) 0.105(11) 0.101(10) -0.002(8) 0.003(8) -0.011(8)
C10N 0.096(9) 0.092(10) 0.088(10) -0.004(8) -0.004(7) -0.005(8)
C11N 0.093(8) 0.082(7) 0.128(11) 0.001(7) 0.002(7) -0.021(6)
C12N 0.093(7) 0.085(7) 0.110(9) 0.020(6) -0.030(6) -0.018(6)
O1H 0.127(17) 0.100(16) 0.092(15) -0.040(13) 0.011(12) -0.025(13)
C8H 0.11(2) 0.09(2) 0.10(2) -0.019(16) 0.030(17) -0.019(15)
C9H 0.072(16) 0.13(2) 0.100(19) -0.032(17) 0.000(15) -0.002(15)
C10H 0.17(3) 0.099(19) 0.10(2) -0.027(16) 0.005(19) -0.063(19)
C11H 0.105(19) 0.10(2) 0.11(2) -0.013(17) 0.013(16) -0.023(17)
C12H 0.118(16) 0.055(10) 0.080(13) 0.001(9) 0.003(11) -0.013(9)
S71 0.106(5) 0.049(2) 0.083(4) 0.001(3) 0.005(3) 0.001(2)
O251 0.087(7) 0.121(11) 0.159(16) -0.097(12) 0.026(8) -0.036(8)
O271 0.121(7) 0.058(5) 0.107(7) 0.014(5) 0.029(6) 0.005(5)
O261 0.109(7) 0.089(6) 0.097(7) 0.016(5) -0.002(5) 0.005(5)
N1M 0.112(12) 0.053(5) 0.072(8) 0.008(5) -0.004(8) 0.003(6)
N2M 0.115(9) 0.058(5) 0.066(7) 0.002(5) -0.004(6) -0.008(5)
N3M 0.157(13) 0.072(7) 0.098(10) 0.011(6) -0.008(9) -0.002(8)
N4M 0.092(7) 0.063(5) 0.092(7) 0.008(5) -0.021(5) -0.011(5)
O1M 0.119(7) 0.070(5) 0.071(6) 0.000(4) -0.002(5) -0.014(5)
O2M 0.151(10) 0.109(8) 0.132(10) 0.001(7) -0.041(8) -0.030(7)
C1M 0.079(7) 0.052(6) 0.079(9) 0.007(6) 0.005(6) -0.003(6)
C2M 0.096(8) 0.052(6) 0.073(8) -0.001(6) 0.013(7) 0.000(6)
C3M 0.100(10) 0.053(7) 0.089(10) -0.010(7) 0.018(8) -0.012(8)
C4M 0.107(13) 0.063(8) 0.097(13) 0.015(8) 0.019(13) -0.002(8)
C5M 0.092(10) 0.068(8) 0.081(10) 0.015(7) 0.005(9) 0.003(9)
C6M 0.100(10) 0.059(7) 0.074(8) 0.012(6) 0.001(7) -0.018(7)
C7M 0.090(9) 0.069(7) 0.064(9) -0.002(6) 0.002(7) -0.012(6)
C8M 0.121(10) 0.051(6) 0.090(9) 0.026(6) -0.002(7) 0.001(6)
C9M 0.102(10) 0.086(9) 0.113(11) 0.038(8) 0.012(8) -0.010(8)
C10M 0.108(12) 0.108(12) 0.119(13) 0.021(11) 0.004(10) -0.014(11)
C11M 0.112(12) 0.094(10) 0.136(14) 0.007(10) 0.005(10) -0.012(9)
C12M 0.118(11) 0.120(12) 0.155(15) 0.005(11) 0.009(11) -0.036(10)
C13M 0.134(13) 0.094(10) 0.099(11) -0.002(8) -0.038(10) -0.022(9)
C14M 0.163(19) 0.095(12) 0.109(14) 0.032(11) -0.025(13) -0.044(12)
C15M 0.133(16) 0.051(9) 0.101(14) 0.011(11) 0.012(14) -0.020(8)
C16M 0.101(9) 0.068(7) 0.114(12) -0.007(7) -0.008(9) -0.005(7)
C17M 0.173(19) 0.078(10) 0.101(13) 0.011(9) 0.007(13) -0.004(11)
C18M 0.134(16) 0.073(18) 0.091(17) 0.009(12) 0.000(12) -0.044(17)
C19M 0.119(11) 0.080(9) 0.094(10) 0.006(7) -0.016(9) 0.013(8)
O3W 0.114(6) 0.058(5) 0.074(6) -0.010(4) 0.006(5) -0.005(4)
N1Z 0.126(13) 0.103(12) 0.179(18) 0.027(10) 0.012(13) -0.011(10)
N2Z 0.12(2) 0.22(3) 0.139(17) 0.054(19) 0.032(16) 0.01(3)
N3Z 0.096(7) 0.050(5) 0.082(8) -0.011(5) 0.012(6) -0.020(5)
N4Z 0.081(8) 0.081(8) 0.093(10) 0.022(7) -0.017(7) -0.024(7)
O1Z 0.167(14) 0.131(11) 0.199(18) 0.032(10) 0.038(14) -0.026(13)
O2Z 0.103(8) 0.192(14) 0.129(11) 0.013(10) -0.015(8) 0.023(9)
C1Z 0.141(15) 0.107(10) 0.148(14) 0.019(10) 0.019(13) 0.001(11)
C2Z 0.148(17) 0.094(9) 0.117(13) -0.005(9) 0.043(14) -0.002(11)
C3Z 0.149(19) 0.109(13) 0.095(13) -0.016(10) 0.024(13) -0.016(17)
C4Z 0.128(19) 0.096(12) 0.124(14) -0.026(10) 0.005(15) -0.026(13)
C5Z 0.126(18) 0.111(11) 0.132(15) 0.005(10) 0.006(14) -0.014(14)
C6Z 0.129(17) 0.125(12) 0.106(14) 0.002(10) 0.007(14) -0.018(15)
C7Z 0.155(19) 0.106(11) 0.110(13) -0.020(10) 0.040(14) -0.012(13)
C8Z 0.19(2) 0.137(13) 0.25(3) 0.009(14) 0.03(2) 0.003(18)
C9Z 0.18(2) 0.160(16) 0.25(3) 0.014(16) 0.02(2) -0.039(19)
C10Z 0.151(18) 0.174(16) 0.22(2) 0.021(18) 0.039(16) -0.037(18)
C11Z 0.092(13) 0.29(2) 0.15(2) 0.019(18) -0.019(11) -0.033(18)
C12Z 0.106(11) 0.29(2) 0.142(18) 0.027(17) -0.023(11) 0.025(15)
C13Z 0.099(12) 0.121(14) 0.089(12) -0.008(11) -0.042(10) 0.010(11)
C14Z 0.062(9) 0.163(19) 0.119(16) -0.011(14) -0.012(10) -0.004(10)
C15Z 0.074(10) 0.116(14) 0.094(13) -0.017(11) 0.008(9) -0.018(9)
C16Z 0.083(11) 0.053(10) 0.093(15) -0.002(9) -0.001(9) -0.007(8)
C17Z 0.074(9) 0.063(9) 0.091(14) -0.005(8) 0.006(9) -0.012(7)
C18Z 0.13(2) 0.065(16) 0.11(2) -0.022(12) -0.038(16) -0.001(12)
C19Z 0.088(10) 0.065(9) 0.072(10) -0.013(9) 0.012(9) -0.010(7)
O2WZ 0.23(3) 0.148(17) 0.28(3) -0.016(19) 0.11(2) 0.008(16)
O1WZ 0.115(7) 0.065(5) 0.092(7) 0.011(5) -0.039(6) -0.018(5)
O52W 0.60(7) 0.136(17) 0.62(7) 0.08(3) 0.49(7) 0.10(3)
S7 0.075(4) 0.070(4) 0.095(6) -0.014(4) 0.011(4) 0.000(3)
O25 0.183(19) 0.086(10) 0.151(18) 0.012(10) 0.028(13) 0.054(10)
O26 0.070(7) 0.076(7) 0.156(13) -0.015(8) 0.008(7) -0.016(6)
O27 0.103(7) 0.091(7) 0.076(7) 0.010(5) 0.013(6) 0.028(6)
N1L 0.324(17) 0.125(7) 0.277(16) -0.012(9) -0.044(14) -0.005(8)
N2L 0.149(7) 0.286(14) 0.153(9) 0.025(9) 0.005(7) -0.016(8)
N3L 0.244(13) 0.44(2) 0.206(13) 0.111(13) 0.049(9) 0.224(15)
N4L 0.323(19) 0.181(14) 0.41(3) 0.045(12) 0.078(15) 0.110(13)
O1L 0.157(6) 0.163(6) 0.149(7) -0.027(5) 0.028(5) 0.011(5)
O2L 0.135(5) 0.113(4) 0.259(9) 0.001(5) 0.023(6) 0.021(4)
C1L 0.172(8) 0.143(7) 0.126(8) 0.012(7) 0.008(7) -0.010(6)
C2L 0.121(6) 0.127(5) 0.093(6) -0.003(5) 0.001(4) 0.035(4)
C3L 0.126(6) 0.120(5) 0.096(6) 0.001(5) 0.018(5) 0.046(4)
C4L 0.138(7) 0.123(6) 0.101(6) 0.002(5) 0.021(5) 0.045(5)
C5L 0.118(6) 0.149(7) 0.118(7) -0.019(5) 0.015(5) 0.038(5)
C6L 0.112(6) 0.152(7) 0.099(6) -0.015(5) -0.013(5) 0.050(5)
C7L 0.124(6) 0.145(7) 0.112(7) -0.012(6) 0.005(5) 0.048(5)
C8L 0.140(14) 0.145(11) 0.163(14) -0.038(9) 0.048(12) 0.005(11)
C9L 0.140(14) 0.158(11) 0.160(15) 0.000(12) 0.024(12) -0.015(11)
C10L 0.164(17) 0.145(10) 0.185(14) -0.038(11) 0.013(14) -0.023(13)
C11L 0.103(11) 0.143(10) 0.174(15) 0.000(10) -0.005(11) 0.010(10)
C12L 0.104(13) 0.114(8) 0.182(16) -0.012(10) 0.009(11) 0.007(9)
C13L 0.106(5) 0.120(6) 0.246(12) 0.013(8) 0.027(7) 0.014(5)
C14L 0.118(6) 0.192(10) 0.177(10) -0.011(9) 0.032(7) 0.004(6)
C15L 0.121(8) 0.239(11) 0.159(10) 0.035(10) 0.017(7) 0.041(7)
C16L 0.143(7) 0.191(9) 0.223(13) 0.075(10) 0.057(9) 0.067(7)
C17L 0.146(7) 0.154(9) 0.329(17) 0.029(11) 0.080(10) 0.030(7)
C18L 0.127(8) 0.135(8) 0.382(19) -0.044(11) 0.055(10) 0.003(6)
C19L 0.175(11) 0.239(14) 0.262(17) 0.099(11) 0.062(10) 0.109(11)
C8P 0.164(16) 0.148(12) 0.183(15) -0.031(10) 0.024(13) 0.000(11)
C9P 0.143(14) 0.152(11) 0.155(13) -0.013(11) 0.021(11) 0.004(12)
C10P 0.077(10) 0.137(10) 0.208(14) -0.056(10) -0.008(10) 0.029(8)
C11P 0.100(10) 0.092(8) 0.178(14) -0.001(8) 0.008(10) -0.012(7)
C12P 0.117(13) 0.118(9) 0.170(17) 0.014(11) 0.020(12) 0.010(7)
N1T 0.103(4) 0.053(2) 0.072(3) -0.010(2) -0.020(3) 0.014(2)
N2T 0.096(3) 0.049(2) 0.078(3) -0.004(2) -0.013(3) 0.007(2)
N3T 0.301(17) 0.155(10) 0.284(17) -0.048(11) -0.019(14) -0.125(11)
N4T 0.39(2) 0.095(7) 0.254(16) -0.008(8) 0.028(14) -0.109(10)
O1T 0.091(3) 0.052(2) 0.073(3) -0.0009(18) -0.003(2) 0.0099(18)
O2T 0.094(3) 0.055(2) 0.110(4) 0.001(2) 0.006(3) -0.004(2)
C1T 0.093(4) 0.051(3) 0.059(3) 0.001(2) -0.009(3) 0.006(3)
C2T 0.082(4) 0.051(3) 0.057(3) -0.001(2) -0.008(3) 0.008(2)
C3T 0.083(4) 0.049(3) 0.066(4) -0.004(2) -0.004(3) 0.006(2)
C4T 0.085(4) 0.050(3) 0.065(4) 0.002(2) 0.000(3) 0.005(3)
C5T 0.089(4) 0.049(3) 0.056(3) 0.005(2) -0.001(3) 0.009(3)
C6T 0.089(4) 0.057(3) 0.060(4) -0.001(2) -0.001(3) 0.004(3)
C7T 0.096(4) 0.051(3) 0.064(4) 0.001(2) -0.007(3) 0.003(3)
C8T 0.096(4) 0.048(3) 0.088(5) 0.003(3) 0.001(3) 0.009(3)
C9T 0.109(5) 0.056(3) 0.082(4) 0.002(3) 0.003(4) 0.011(3)
C10T 0.112(5) 0.053(3) 0.094(5) 0.007(3) 0.003(4) 0.017(3)
C11T 0.131(6) 0.059(4) 0.094(5) 0.006(3) 0.001(4) -0.003(4)
C12T 0.124(6) 0.062(4) 0.119(6) 0.009(4) -0.023(5) 0.008(4)
C13T 0.104(5) 0.060(4) 0.107(6) -0.010(3) 0.011(4) -0.007(3)
C14T 0.114(7) 0.094(6) 0.171(10) -0.022(6) 0.020(6) -0.020(5)
C15T 0.162(10) 0.096(7) 0.201(12) -0.030(7) 0.042(8) -0.041(7)
C16T 0.184(11) 0.105(8) 0.183(12) -0.030(8) 0.018(9) -0.068(8)
C17T 0.199(11) 0.060(4) 0.133(8) -0.006(4) -0.007(7) -0.011(5)
C18T 0.147(7) 0.054(4) 0.116(6) -0.005(4) 0.000(5) -0.001(4)
C19T 0.29(2) 0.114(9) 0.183(14) 0.010(9) 0.000(13) -0.095(11)
N1K 0.126(4) 0.055(3) 0.080(4) -0.010(2) -0.021(3) 0.013(3)
N2K 0.119(4) 0.059(3) 0.101(4) -0.009(3) -0.033(4) 0.014(3)
N3K 0.146(6) 0.061(3) 0.129(6) -0.006(4) 0.013(4) -0.021(3)
N4K 0.119(5) 0.064(3) 0.160(7) -0.013(4) -0.015(5) -0.026(3)
O1K 0.083(2) 0.050(2) 0.087(3) -0.0050(18) -0.010(2) 0.0042(17)
O2K 0.084(3) 0.0451(19) 0.097(3) -0.0034(19) -0.002(2) 0.0008(17)
C1K 0.093(4) 0.057(3) 0.075(4) -0.003(3) -0.015(3) 0.007(3)
C2K 0.091(4) 0.051(3) 0.067(4) -0.005(3) -0.010(3) 0.005(3)
C3K 0.095(4) 0.052(3) 0.062(4) -0.003(2) -0.012(3) -0.001(3)
C4K 0.085(4) 0.057(3) 0.068(4) 0.001(3) -0.012(3) 0.003(3)
C5K 0.080(4) 0.048(3) 0.068(4) -0.003(2) -0.004(3) 0.001(2)
C6K 0.080(4) 0.061(3) 0.075(4) -0.006(3) -0.018(3) -0.001(3)
C7K 0.081(4) 0.058(3) 0.072(4) -0.007(3) -0.011(3) 0.009(3)
C8K 0.094(4) 0.046(3) 0.084(4) -0.007(3) -0.006(3) 0.003(3)
C9K 0.099(4) 0.049(3) 0.091(5) -0.007(3) 0.000(4) 0.001(3)
C10K 0.092(4) 0.052(3) 0.084(4) 0.000(3) -0.003(3) -0.007(3)
C11K 0.091(4) 0.045(3) 0.087(4) -0.003(3) -0.009(3) -0.004(3)
C12K 0.084(4) 0.043(3) 0.096(5) 0.002(3) -0.008(3) 0.004(2)
C13K 0.089(4) 0.046(3) 0.080(4) -0.007(3) -0.003(3) 0.000(3)
C14K 0.084(4) 0.056(3) 0.097(5) -0.012(3) -0.007(3) -0.003(3)
C15K 0.088(4) 0.054(3) 0.095(5) -0.010(3) -0.004(3) -0.006(3)
C16K 0.100(5) 0.049(3) 0.105(5) -0.009(3) 0.001(4) -0.010(3)
C17K 0.110(5) 0.048(3) 0.096(5) -0.008(3) -0.002(4) 0.003(3)
C18K 0.089(4) 0.058(3) 0.084(4) -0.008(3) -0.003(3) 0.002(3)
C19K 0.125(6) 0.054(4) 0.119(6) -0.007(4) 0.016(5) -0.011(4)
O6W 0.231(13) 0.090(6) 0.149(9) 0.017(6) 0.072(9) 0.040(7)
N1V 0.144(10) 0.104(9) 0.34(2) 0.018(12) -0.020(13) -0.008(8)
N2V 0.176(13) 0.073(6) 0.194(14) 0.028(8) 0.007(11) 0.007(7)
N3V 0.076(5) 0.075(7) 0.076(7) -0.012(5) -0.016(4) 0.011(4)
N4V 0.100(6) 0.066(5) 0.121(8) -0.018(5) -0.036(6) 0.007(4)
O1V 0.133(7) 0.070(5) 0.135(10) 0.009(5) 0.046(7) 0.010(4)
O2V 0.080(7) 0.071(4) 0.120(11) 0.008(5) -0.004(6) 0.012(4)
C1V 0.139(10) 0.082(7) 0.211(15) 0.029(9) 0.006(11) 0.002(6)
C2V 0.136(10) 0.078(6) 0.185(12) 0.039(7) -0.004(9) 0.002(6)
C3V 0.156(12) 0.085(7) 0.207(13) 0.036(8) -0.041(10) -0.001(7)
C4V 0.140(11) 0.080(7) 0.183(12) 0.039(8) -0.004(8) 0.010(7)
C5V 0.125(10) 0.074(6) 0.146(11) 0.021(6) 0.026(7) 0.014(6)
C6V 0.113(10) 0.072(6) 0.137(11) 0.022(6) 0.031(7) 0.020(5)
C7V 0.129(10) 0.073(6) 0.146(11) 0.013(7) 0.022(7) 0.017(6)
C8V 0.116(11) 0.072(7) 0.135(9) 0.016(6) 0.032(7) 0.000(6)
C9V 0.100(11) 0.076(6) 0.122(9) 0.017(6) 0.017(8) 0.009(6)
C10V 0.069(8) 0.081(5) 0.121(9) 0.022(6) 0.008(7) 0.018(5)
C11V 0.092(10) 0.076(5) 0.120(12) 0.024(6) 0.000(8) 0.014(5)
C12V 0.077(9) 0.070(5) 0.098(11) 0.018(5) 0.006(8) 0.010(5)
C13V 0.081(6) 0.070(5) 0.097(12) 0.007(5) 0.005(6) 0.011(4)
C14V 0.090(6) 0.077(5) 0.106(11) 0.007(6) -0.018(7) 0.008(4)
C15V 0.091(5) 0.070(5) 0.095(9) 0.000(6) -0.005(6) 0.003(4)
C16V 0.083(5) 0.072(5) 0.084(9) -0.003(5) -0.010(5) 0.007(4)
C17V 0.082(6) 0.067(5) 0.075(10) -0.004(6) -0.010(5) 0.007(5)
C18V 0.085(6) 0.071(6) 0.081(11) 0.000(7) 0.004(7) 0.013(5)
C19V 0.088(5) 0.065(5) 0.077(7) -0.008(4) -0.015(5) 0.004(4)
O19W 0.37(2) 0.125(10) 0.217(17) 0.022(10) -0.094(17) 0.011(12)
O20W 0.39(2) 0.175(12) 0.125(10) -0.011(8) 0.023(12) 0.102(14)
O26W 0.252(17) 0.216(15) 0.205(15) -0.074(12) -0.055(12) 0.026(13)
N1F 0.19(2) 0.15(3) 0.26(3) -0.01(3) 0.00(2) -0.053(19)
N2F 0.18(2) 0.130(19) 0.34(4) 0.07(2) 0.03(3) -0.044(17)
N3F 0.105(11) 0.087(17) 0.15(3) -0.021(18) -0.027(15) 0.007(10)
N4F 0.094(11) 0.069(8) 0.118(16) -0.019(9) -0.007(10) 0.001(7)
O1F 0.141(14) 0.087(9) 0.146(16) 0.003(10) 0.027(14) -0.001(10)
O2F 0.083(12) 0.077(7) 0.127(19) 0.002(9) -0.004(12) 0.008(7)
C1F 0.168(17) 0.129(15) 0.22(2) 0.019(15) 0.028(17) -0.031(13)
C2F 0.147(15) 0.111(12) 0.197(16) 0.021(12) 0.013(13) -0.018(11)
C3F 0.146(15) 0.105(12) 0.203(16) 0.014(12) 0.000(13) -0.013(11)
C4F 0.126(15) 0.106(12) 0.188(15) 0.015(12) 0.016(12) -0.009(11)
C5F 0.117(14) 0.085(9) 0.157(14) 0.003(9) 0.040(11) 0.005(10)
C6F 0.120(17) 0.091(10) 0.155(16) 0.007(11) 0.041(12) 0.005(11)
C7F 0.139(17) 0.090(11) 0.180(17) 0.002(12) 0.025(13) 0.003(12)
C8F 0.126(17) 0.086(11) 0.155(14) 0.010(10) 0.024(14) -0.002(12)
C9F 0.101(18) 0.091(10) 0.159(15) 0.007(10) 0.022(14) 0.001(11)
C10F 0.099(18) 0.078(9) 0.149(16) 0.023(11) 0.013(14) 0.019(11)
C11F 0.087(16) 0.086(9) 0.117(17) 0.032(10) 0.004(13) 0.011(10)
C12F 0.088(16) 0.071(8) 0.118(18) 0.012(11) 0.007(14) 0.009(9)
C13F 0.083(9) 0.072(7) 0.093(16) -0.011(10) -0.004(10) 0.007(7)
C14F 0.088(10) 0.076(8) 0.121(19) -0.007(12) -0.005(13) 0.003(6)
C15F 0.098(8) 0.071(8) 0.125(18) -0.021(12) -0.003(12) 0.006(7)
C16F 0.093(8) 0.065(7) 0.085(14) -0.016(9) -0.007(10) 0.002(7)
C17F 0.094(10) 0.063(8) 0.069(16) -0.014(10) -0.015(10) 0.006(7)
C18F 0.083(9) 0.068(9) 0.063(13) 0.000(11) -0.015(10) 0.009(8)
C19F 0.100(9) 0.067(7) 0.098(14) -0.015(9) -0.005(11) 0.004(7)
S1A 0.1121(15) 0.0647(10) 0.1082(16) -0.0010(10) -0.0342(13) 0.0115(9)
S2A 0.1007(11) 0.0497(7) 0.0670(9) 0.0018(6) -0.0189(8) -0.0026(7)
S3A 0.0860(9) 0.0560(7) 0.0783(10) -0.0061(7) -0.0191(8) -0.0021(7)
S4A 0.1000(14) 0.1222(17) 0.1230(18) 0.0438(15) 0.0021(13) 0.0193(12)
S5A 0.249(4) 0.0557(11) 0.140(2) -0.0124(13) -0.002(2) 0.0042(15)
S6A 0.1262(17) 0.0639(10) 0.1299(18) -0.0043(10) -0.0258(14) -0.0206(10)
S7A 0.1085(12) 0.0570(8) 0.0992(13) -0.0055(8) 0.0099(10) -0.0076(8)
S8A 0.1121(15) 0.0882(13) 0.154(2) -0.0024(14) 0.0243(15) 0.0152(12)
O1A 0.103(7) 0.081(5) 0.156(11) -0.015(6) -0.060(7) 0.016(4)
O2A 0.144(11) 0.073(6) 0.100(8) 0.011(5) 0.010(7) 0.028(6)
O3A 0.111(7) 0.070(4) 0.080(6) -0.026(4) -0.036(5) 0.021(4)
O3A1 0.092(11) 0.050(7) 0.30(4) 0.004(12) -0.034(16) -0.005(7)
O2A1 0.16(2) 0.144(19) 0.131(18) 0.009(14) -0.044(15) 0.068(15)
O1A1 0.111(16) 0.087(11) 0.19(3) 0.009(14) 0.036(17) 0.016(11)
O61W 0.12(2) 0.09(2) 0.90(16) 0.09(5) -0.14(5) 0.011(17)
O4A 0.091(3) 0.052(2) 0.078(3) 0.0014(18) -0.015(2) 0.0008(18)
O5A 0.126(3) 0.054(2) 0.065(3) 0.0085(18) -0.027(2) -0.001(2)
O6A 0.109(3) 0.051(2) 0.067(3) -0.0046(18) -0.013(2) 0.0018(19)
O7A 0.094(3) 0.060(2) 0.079(3) 0.0003(19) -0.007(2) -0.005(2)
O8A 0.091(3) 0.050(2) 0.088(3) -0.0003(19) -0.021(2) -0.0059(18)
O9A 0.094(3) 0.067(2) 0.082(3) -0.005(2) -0.012(2) -0.010(2)
O10A 0.101(3) 0.068(2) 0.091(3) -0.014(2) -0.026(2) 0.017(2)
O11A 0.090(3) 0.058(2) 0.064(2) -0.0072(18) -0.013(2) 0.0016(18)
O12A 0.104(3) 0.054(2) 0.084(3) 0.000(2) -0.029(2) -0.011(2)
O13A 0.229(9) 0.129(6) 0.170(7) -0.015(5) -0.087(7) 0.030(5)
O14A 0.108(4) 0.161(6) 0.118(5) 0.032(4) 0.020(4) 0.020(4)
O15A 0.107(4) 0.172(6) 0.165(6) 0.100(5) 0.020(4) 0.032(4)
O16A 0.095(3) 0.056(2) 0.076(3) -0.0050(19) -0.016(2) -0.002(2)
O17A 0.433(19) 0.089(5) 0.210(10) -0.002(5) -0.158(12) 0.030(8)
O18A 0.446(18) 0.070(4) 0.195(9) 0.014(5) 0.144(11) 0.022(7)
O19A 0.174(6) 0.066(3) 0.130(5) -0.023(3) 0.006(4) 0.004(3)
O20A 0.125(4) 0.057(2) 0.081(3) -0.002(2) -0.010(3) -0.013(2)
O21A 0.167(5) 0.061(3) 0.156(6) 0.003(3) -0.058(4) -0.021(3)
O22A 0.152(5) 0.070(3) 0.130(5) -0.020(3) -0.024(4) -0.022(3)
O23A 0.125(5) 0.099(4) 0.152(6) 0.015(4) 0.010(4) -0.030(3)
O24A 0.119(3) 0.058(2) 0.092(3) -0.011(2) -0.007(3) -0.019(2)
O25A 0.117(4) 0.075(3) 0.124(4) -0.031(3) 0.022(3) -0.028(3)
O26A 0.115(3) 0.059(2) 0.110(4) -0.004(2) 0.020(3) -0.003(2)
O27A 0.122(4) 0.098(4) 0.116(4) 0.034(3) 0.011(3) -0.001(3)
O28A 0.089(3) 0.071(3) 0.087(3) -0.004(2) -0.006(2) -0.012(2)
O29A 0.221(8) 0.101(5) 0.288(11) 0.020(6) 0.155(8) 0.025(5)
O30A 0.129(5) 0.115(5) 0.186(7) 0.034(5) 0.030(5) 0.037(4)
O31A 0.152(6) 0.219(9) 0.209(9) -0.126(8) 0.010(6) 0.032(6)
O32A 0.092(3) 0.067(2) 0.082(3) -0.009(2) 0.004(2) -0.007(2)
C1A 0.087(4) 0.063(3) 0.075(4) 0.000(3) -0.014(3) -0.003(3)
C2A 0.091(4) 0.063(3) 0.088(5) 0.005(3) -0.028(3) -0.002(3)
C3A 0.085(4) 0.060(3) 0.092(5) -0.002(3) -0.027(3) -0.002(3)
C4A 0.092(4) 0.053(3) 0.094(5) -0.004(3) -0.021(4) -0.001(3)
C5A 0.085(4) 0.061(3) 0.072(4) -0.002(3) -0.020(3) -0.002(3)
C6A 0.084(4) 0.053(3) 0.076(4) 0.002(3) -0.016(3) -0.004(3)
C7A 0.098(4) 0.062(3) 0.070(4) -0.002(3) -0.019(3) 0.002(3)
C8A 0.093(4) 0.054(3) 0.062(4) 0.000(3) -0.014(3) -0.005(3)
C9A 0.092(4) 0.051(3) 0.066(4) -0.001(3) -0.016(3) 0.001(3)
C10A 0.093(4) 0.052(3) 0.059(3) 0.000(2) -0.016(3) 0.002(3)
C12A 0.094(4) 0.052(3) 0.060(4) 0.000(2) -0.016(3) -0.001(3)
C11A 0.089(4) 0.057(3) 0.064(4) 0.003(3) -0.014(3) 0.000(3)
C13A 0.098(4) 0.051(3) 0.065(4) 0.004(2) -0.022(3) -0.008(3)
C14A 0.097(4) 0.056(3) 0.068(4) -0.004(3) -0.018(3) 0.002(3)
C15A 0.088(4) 0.048(3) 0.074(4) -0.004(3) -0.012(3) 0.003(3)
C16A 0.091(4) 0.046(3) 0.076(4) -0.004(3) -0.016(3) -0.002(3)
C17A 0.096(4) 0.047(3) 0.069(4) -0.006(3) -0.020(3) -0.001(3)
C18A 0.104(5) 0.061(3) 0.070(4) -0.003(3) -0.020(3) -0.003(3)
C19A 0.098(4) 0.054(3) 0.070(4) 0.002(3) -0.017(3) -0.005(3)
C20A 0.093(4) 0.051(3) 0.082(4) -0.003(3) -0.024(3) -0.005(3)
C21A 0.091(4) 0.062(3) 0.074(4) -0.004(3) -0.016(3) -0.006(3)
C22A 0.088(4) 0.065(3) 0.077(4) 0.007(3) -0.012(3) -0.003(3)
C23A 0.095(4) 0.079(4) 0.082(5) 0.012(3) 0.001(4) -0.008(4)
C24A 0.093(5) 0.084(5) 0.100(6) 0.020(4) 0.006(4) 0.001(4)
C25A 0.107(5) 0.072(4) 0.103(6) 0.020(4) 0.029(4) 0.017(4)
C26A 0.100(5) 0.064(4) 0.092(5) 0.003(3) 0.014(4) 0.001(3)
C27A 0.091(4) 0.065(3) 0.074(4) 0.006(3) -0.001(3) -0.008(3)
C28A 0.133(6) 0.067(4) 0.101(6) -0.006(4) 0.020(5) 0.005(4)
C29A 0.152(7) 0.058(4) 0.091(5) -0.014(3) 0.005(5) 0.004(4)
C30A 0.187(9) 0.065(4) 0.093(6) -0.009(4) 0.004(6) 0.017(5)
C31A 0.197(10) 0.056(4) 0.105(7) -0.012(4) -0.006(7) -0.013(6)
C32A 0.190(10) 0.066(5) 0.088(6) -0.009(4) -0.017(6) -0.038(5)
C33A 0.143(7) 0.060(4) 0.084(5) -0.009(3) -0.012(5) -0.017(4)
C34A 0.149(7) 0.048(3) 0.078(5) -0.007(3) -0.008(4) -0.008(4)
C35A 0.167(8) 0.072(4) 0.085(5) -0.012(4) 0.002(5) -0.039(5)
C36A 0.130(6) 0.059(3) 0.087(5) -0.015(3) 0.004(4) -0.023(4)
C37A 0.115(5) 0.065(4) 0.107(6) -0.013(4) -0.002(4) -0.014(4)
C38A 0.106(5) 0.058(3) 0.098(5) -0.011(3) -0.010(4) -0.014(3)
C39A 0.101(5) 0.067(4) 0.104(6) -0.013(4) -0.012(4) -0.007(3)
C40A 0.094(4) 0.059(3) 0.100(5) -0.009(3) 0.001(4) -0.007(3)
C41A 0.112(5) 0.058(3) 0.091(5) -0.011(3) -0.002(4) -0.013(3)
C42A 0.097(5) 0.065(4) 0.100(5) -0.012(3) -0.010(4) -0.005(3)
C43A 0.094(4) 0.055(3) 0.080(4) -0.009(3) -0.011(3) -0.008(3)
C44A 0.103(5) 0.052(3) 0.094(5) -0.004(3) -0.003(4) -0.013(3)
C45A 0.102(5) 0.055(3) 0.087(5) -0.012(3) -0.002(4) -0.006(3)
C46A 0.084(4) 0.060(3) 0.089(5) -0.007(3) -0.009(3) -0.011(3)
C47A 0.090(4) 0.065(3) 0.076(4) -0.007(3) -0.010(3) -0.012(3)
C48A 0.082(4) 0.067(4) 0.086(5) -0.011(3) -0.004(3) -0.015(3)
C49A 0.085(4) 0.076(4) 0.086(5) -0.002(3) -0.014(3) -0.012(3)
C50A 0.092(4) 0.066(3) 0.075(4) -0.002(3) -0.013(3) -0.002(3)
C51A 0.088(4) 0.071(4) 0.090(5) 0.007(3) -0.005(4) 0.003(3)
C52A 0.100(5) 0.065(4) 0.108(6) -0.006(4) -0.002(4) 0.014(3)
C53A 0.095(5) 0.060(3) 0.093(5) 0.002(3) -0.007(4) -0.004(3)
C54A 0.091(4) 0.064(3) 0.072(4) -0.005(3) -0.017(3) 0.000(3)
C55A 0.080(4) 0.067(3) 0.071(4) 0.000(3) -0.009(3) -0.002(3)
C56A 0.090(4) 0.063(3) 0.078(4) -0.003(3) -0.018(3) -0.010(3)
S3 0.0925(12) 0.0928(12) 0.1088(15) 0.0353(11) -0.0107(11) 0.0015(10)
O9 0.218(9) 0.372(14) 0.113(5) -0.050(7) -0.036(5) 0.211(10)
O10 0.216(9) 0.160(7) 0.57(2) 0.199(11) -0.254(13) -0.090(7)
O11 0.187(6) 0.225(8) 0.125(5) 0.093(5) 0.062(5) 0.134(6)
S1 0.183(4) 0.109(2) 0.287(7) 0.021(3) -0.080(4) -0.061(3)
O1 0.175(15) 0.119(10) 0.206(14) -0.051(10) -0.004(11) -0.060(10)
O2 0.27(2) 0.117(13) 0.28(2) -0.052(15) -0.05(2) -0.014(13)
O3 0.221(18) 0.091(10) 0.180(14) -0.003(9) -0.040(13) 0.001(10)
O1E 0.28(2) 0.077(9) 0.25(2) -0.075(12) 0.034(17) -0.018(11)
O2E 0.25(2) 0.071(10) 0.28(2) 0.018(11) 0.053(13) -0.054(13)
O3E 0.128(11) 0.146(13) 0.31(3) -0.048(13) -0.061(13) -0.066(9)
S2 0.223(5) 0.0740(17) 0.349(7) 0.049(3) -0.125(5) -0.016(2)
O5 0.44(2) 0.077(7) 0.180(11) 0.055(8) -0.002(14) 0.021(12)
O6 0.169(11) 0.088(7) 0.209(11) 0.014(7) 0.020(8) 0.003(7)
O7 0.125(9) 0.110(8) 0.54(3) 0.064(13) -0.093(11) 0.009(6)
O51 0.33(3) 0.13(2) 0.33(4) 0.05(3) -0.11(2) -0.04(2)
O61 0.25(3) 0.09(2) 0.30(2) -0.02(2) -0.11(2) 0.03(2)
O71 0.118(16) 0.087(14) 0.26(2) 0.078(15) 0.039(15) 0.040(11)
S4 0.0976(14) 0.1186(17) 0.1205(19) 0.0346(15) -0.0292(13) -0.0048(13)
S5 0.1042(12) 0.0564(8) 0.0702(10) 0.0007(7) -0.0180(8) -0.0006(7)
S6 0.0877(9) 0.0483(7) 0.0723(10) -0.0034(6) -0.0151(7) 0.0056(6)
S8 0.1300(18) 0.0810(12) 0.151(2) -0.0305(14) 0.0486(16) -0.0340(12)
O4 0.100(3) 0.066(2) 0.095(3) -0.011(2) -0.005(2) -0.006(2)
O8 0.104(3) 0.079(3) 0.107(4) -0.001(3) -0.014(3) -0.003(2)
O12 0.100(3) 0.067(2) 0.103(4) 0.015(2) -0.024(3) 0.005(2)
O13 0.092(14) 0.150(13) 0.081(8) 0.000(7) -0.024(7) 0.036(8)
O14 0.103(8) 0.171(13) 0.129(11) -0.007(9) -0.020(7) -0.008(8)
O15 0.131(11) 0.060(10) 0.195(19) 0.021(9) -0.093(11) 0.009(8)
O141 0.091(10) 0.092(10) 0.073(10) -0.002(8) 0.003(7) -0.029(8)
O151 0.103(14) 0.044(10) 0.104(12) 0.009(10) -0.035(13) 0.029(8)
O131 0.10(3) 0.086(13) 0.15(3) 0.009(12) -0.037(18) 0.033(12)
O16 0.100(3) 0.061(2) 0.075(3) 0.008(2) -0.011(2) 0.013(2)
O17 0.088(3) 0.071(2) 0.091(3) -0.009(2) -0.009(2) -0.004(2)
O18 0.112(3) 0.054(2) 0.070(3) -0.0080(18) -0.018(2) 0.009(2)
O19 0.130(4) 0.061(2) 0.074(3) 0.009(2) -0.034(3) -0.005(2)
O20 0.102(3) 0.0483(19) 0.080(3) 0.0074(18) -0.019(2) -0.0002(19)
O21 0.080(3) 0.065(2) 0.105(3) -0.007(2) -0.022(2) 0.0033(19)
O22 0.093(3) 0.0495(19) 0.080(3) -0.0120(18) -0.020(2) 0.0048(18)
O23 0.124(3) 0.060(2) 0.071(3) 0.011(2) 0.002(2) 0.021(2)
O24 0.091(3) 0.0476(19) 0.076(3) -0.0011(17) 0.000(2) 0.0058(17)
O28 0.089(3) 0.062(2) 0.084(3) -0.013(2) -0.001(2) -0.006(2)
O29 0.102(9) 0.115(12) 0.13(2) -0.031(11) 0.020(11) 0.017(9)
O290 0.140(18) 0.093(11) 0.10(2) -0.032(10) 0.043(14) -0.029(10)
O30 0.179(6) 0.106(4) 0.206(7) -0.068(5) 0.086(6) -0.077(4)
O31 0.154(6) 0.117(5) 0.146(6) 0.011(4) 0.039(5) -0.009(4)
O32 0.097(3) 0.070(3) 0.090(3) -0.002(2) 0.003(3) -0.004(2)
C33 0.089(4) 0.056(3) 0.057(3) 0.003(2) -0.008(3) 0.007(3)
C37 0.088(4) 0.050(3) 0.069(4) -0.004(3) -0.011(3) 0.004(3)
C41 0.084(4) 0.042(2) 0.067(4) 0.002(2) -0.004(3) 0.002(2)
C29 0.094(4) 0.051(3) 0.056(3) 0.006(2) -0.004(3) 0.009(3)
C39 0.085(4) 0.050(3) 0.063(4) 0.004(2) -0.008(3) -0.004(2)
C36 0.084(4) 0.049(3) 0.065(4) 0.005(2) -0.008(3) 0.005(2)
C38 0.085(4) 0.050(3) 0.064(4) 0.000(2) -0.008(3) 0.004(2)
C32 0.102(5) 0.049(3) 0.064(4) -0.005(2) -0.008(3) 0.007(3)
C35 0.096(4) 0.056(3) 0.063(4) 0.002(3) -0.008(3) 0.008(3)
C30 0.087(4) 0.056(3) 0.063(4) 0.002(3) -0.007(3) 0.009(3)
C31 0.096(4) 0.056(3) 0.059(4) 0.006(3) -0.015(3) 0.005(3)
C42 0.083(4) 0.049(3) 0.076(4) -0.005(3) 0.002(3) -0.001(3)
C26 0.091(4) 0.061(3) 0.070(4) 0.007(3) 0.003(3) 0.016(3)
C40 0.082(4) 0.047(3) 0.069(4) -0.002(2) 0.002(3) -0.004(2)
C44 0.089(4) 0.053(3) 0.088(5) 0.000(3) 0.009(3) 0.001(3)
C28 0.096(4) 0.062(3) 0.065(4) 0.008(3) 0.000(3) 0.015(3)
C6 0.089(4) 0.071(4) 0.097(5) -0.008(4) 0.006(4) -0.017(3)
C52 0.095(5) 0.072(4) 0.102(5) -0.021(4) 0.016(4) -0.022(4)
C43 0.080(4) 0.056(3) 0.075(4) 0.001(3) -0.005(3) -0.002(3)
C15 0.089(4) 0.065(4) 0.095(5) 0.018(3) -0.014(4) -0.002(3)
C25 0.085(4) 0.077(4) 0.080(4) 0.012(3) -0.006(3) 0.007(3)
C18 0.096(5) 0.079(4) 0.087(5) 0.025(4) -0.011(4) -0.004(4)
C16 0.086(4) 0.069(4) 0.089(5) 0.014(3) 0.000(4) 0.002(3)
C20 0.095(4) 0.061(3) 0.083(5) 0.016(3) -0.013(4) -0.003(3)
C55 0.085(4) 0.065(3) 0.085(5) -0.008(3) 0.001(3) -0.012(3)
C45 0.094(4) 0.055(3) 0.096(5) 0.000(3) 0.003(4) 0.010(3)
C22 0.098(4) 0.066(4) 0.079(4) 0.013(3) -0.002(4) 0.007(3)
C47 0.083(4) 0.063(3) 0.101(5) -0.006(3) -0.012(4) -0.005(3)
C49 0.090(4) 0.071(4) 0.113(6) -0.012(4) -0.012(4) -0.014(3)
C27 0.088(4) 0.064(3) 0.069(4) 0.007(3) -0.004(3) 0.012(3)
C53 0.108(5) 0.068(4) 0.089(5) -0.013(3) 0.005(4) -0.023(4)
C23 0.110(5) 0.084(4) 0.086(5) 0.025(4) -0.017(4) 0.007(4)
C48 0.077(4) 0.060(3) 0.080(4) -0.005(3) -0.007(3) 0.002(3)
C19 0.104(5) 0.066(4) 0.080(5) 0.022(3) -0.004(4) 0.005(3)
C46 0.083(4) 0.064(4) 0.122(6) 0.000(4) 0.000(4) -0.006(3)
C50 0.089(4) 0.066(4) 0.099(5) -0.014(3) -0.013(4) -0.008(3)
C14 0.098(5) 0.078(4) 0.086(5) 0.008(3) -0.011(4) 0.003(3)
C34 0.095(4) 0.052(3) 0.063(4) 0.001(2) -0.007(3) 0.004(3)
C12 0.112(6) 0.067(4) 0.099(5) 0.011(4) -0.020(4) -0.002(4)
C54 0.093(4) 0.066(4) 0.081(4) -0.010(3) -0.004(4) -0.006(3)
C24 0.098(5) 0.091(5) 0.080(5) 0.018(4) -0.013(4) 0.008(4)
C56 0.105(5) 0.071(4) 0.089(5) 0.000(3) -0.002(4) -0.002(3)
C17 0.089(4) 0.073(4) 0.094(5) 0.029(4) -0.003(4) -0.001(3)
C13 0.109(5) 0.076(4) 0.085(5) 0.006(3) -0.010(4) -0.012(4)
C10 0.150(8) 0.074(5) 0.173(10) 0.027(5) -0.064(8) -0.022(5)
C11 0.137(7) 0.081(5) 0.135(8) 0.015(5) -0.037(6) -0.002(5)
C21 0.116(5) 0.068(4) 0.076(4) 0.015(3) -0.007(4) 0.002(3)
C1 0.089(4) 0.079(4) 0.088(5) 0.002(4) -0.008(4) -0.007(3)
C3 0.140(8) 0.086(5) 0.179(10) 0.027(6) -0.058(7) -0.033(5)
C2 0.103(5) 0.082(5) 0.134(7) -0.004(5) -0.025(5) -0.018(4)
C7 0.121(7) 0.129(7) 0.105(7) 0.033(5) -0.015(5) -0.039(5)
C9 0.174(10) 0.097(6) 0.139(8) 0.048(6) -0.061(7) -0.052(6)
C5 0.110(5) 0.090(5) 0.101(6) 0.018(4) -0.006(4) -0.030(4)
C51 0.091(5) 0.072(4) 0.121(6) -0.030(4) 0.006(4) -0.024(4)
C4 0.130(7) 0.108(6) 0.165(10) 0.046(6) -0.041(7) -0.044(6)
C8 0.129(7) 0.100(6) 0.090(6) 0.025(4) -0.026(5) -0.031(5)

loop_
_atom_type_symbol
_atom_type_description
_atom_type_scat_dispersion_real
_atom_type_scat_dispersion_imag
_atom_type_scat_source
C C 0.0181 0.0091 'International Tables Vol C Tables 4.2.6.8 and 6.1.1.4'
H H 0.0000 0.0000 'International Tables Vol C Tables 4.2.6.8 and 6.1.1.4'
N N 0.0311 0.0180 'International Tables Vol C Tables 4.2.6.8 and 6.1.1.4'
O O 0.0492 0.0322 'International Tables Vol C Tables 4.2.6.8 and 6.1.1.4'
S S 0.3331 0.5567 'International Tables Vol C Tables 4.2.6.8 and 6.1.1.4'

loop_
_geom_angle_atom_site_label_1
_geom_angle_atom_site_label_2
_geom_angle_atom_site_label_3
_geom_angle
_geom_angle_site_symmetry_1
_geom_angle_site_symmetry_3
_geom_angle_publ_flag
O1R C1R C2R 118(5) . . ?
O1S C2S C3S 107.5(6) . . ?
O1I C2I C1I 108.3(7) . . ?
O2I C2I C1I 108.7(8) . . ?
C5X O1X C8X 118.6(6) . . ?
C13X O2X C12X 118.6(6) . . ?
N2X C1X N1X 118.7(8) . . ?
N2X C1X C2X 121.6(6) . . ?
N1X C1X C2X 119.6(8) . . ?
C3X C2X C7X 117.3(7) . . ?
C3X C2X C1X 121.2(7) . . ?
C7X C2X C1X 121.5(7) . . ?
C4X C3X C2X 121.9(7) . . ?
C3X C4X C5X 119.4(7) . . ?
O1X C5X C6X 117.1(7) . . ?
O1X C5X C4X 123.2(7) . . ?
C6X C5X C4X 119.7(8) . . ?
C7X C6X C5X 120.5(8) . . ?
C6X C7X C2X 121.1(7) . . ?
O1X C8X C9X 112.6(8) . . ?
C8X C9X C10X 112.6(8) . . ?
C11X C10X C9X 112.2(7) . . ?
C10X C11X C12X 115.7(8) . . ?
O2X C12X C11X 106.3(7) . . ?
O2X C13X C14X 124.7(6) . . ?
O2X C13X C18X 114.9(7) . . ?
C14X C13X C18X 120.2(7) . . ?
C15X C14X C13X 119.4(6) . . ?
C14X C15X C16X 122.4(6) . . ?
C17X C16X C15X 117.4(7) . . ?
C17X C16X C19X 119.2(6) . . ?
C15X C16X C19X 123.3(6) . . ?
C16X C17X C18X 121.5(8) . . ?
C13X C18X C17X 119.1(8) . . ?
N4X C19X N3X 118.9(7) . . ?
N4X C19X C16X 119.6(6) . . ?
N3X C19X C16X 121.4(6) . . ?
C8Y O1Y C5Y 119.2(13) . . ?
C13Y O2Y C12Y 121.4(7) . . ?
N2Y C1Y N1Y 118.4(15) . . ?
N2Y C1Y C2Y 118.0(13) . . ?
N1Y C1Y C2Y 123.6(17) . . ?
C3Y C2Y C7Y 121.8(15) . . ?
C3Y C2Y C1Y 120.8(14) . . ?
C7Y C2Y C1Y 117.5(14) . . ?
C4Y C3Y C2Y 121.1(16) . . ?
C3Y C4Y C5Y 117.9(14) . . ?
C6Y C5Y O1Y 119.1(16) . . ?
C6Y C5Y C4Y 118.8(13) . . ?
O1Y C5Y C4Y 122.0(15) . . ?
C7Y C6Y C5Y 121.9(14) . . ?
C6Y C7Y C2Y 118.2(14) . . ?
O1Y C8Y C9Y 114.3(17) . . ?
C10Y C9Y C8Y 112.9(13) . . ?
C9Y C10Y C11Y 116.7(13) . . ?
C12Y C11Y C10Y 109.5(9) . . ?
O2Y C12Y C11Y 109.3(8) . . ?
O2Y C13Y C14Y 126.6(7) . . ?
O2Y C13Y C18Y 116.7(7) . . ?
C14Y C13Y C18Y 116.7(8) . . ?
C13Y C14Y C15Y 120.8(8) . . ?
C16Y C15Y C14Y 121.9(8) . . ?
C17Y C16Y C15Y 118.0(7) . . ?
C17Y C16Y C19Y 120.4(6) . . ?
C15Y C16Y C19Y 121.6(7) . . ?
C16Y C17Y C18Y 120.2(7) . . ?
C17Y C18Y C13Y 122.3(8) . . ?
N3Y C19Y N4Y 117.1(7) . . ?
N3Y C19Y C16Y 121.0(6) . . ?
N4Y C19Y C16Y 121.8(6) . . ?
C12H O2N C13N 132.6(10) . . ?
C12N O2N C13N 125.7(7) . . ?
N2N C1N N1N 120.6(11) . . ?
N2N C1N C2N 120.5(11) . . ?
N1N C1N C2N 118.8(9) . . ?
C7N C2N C3N 119.9(9) . . ?
C7N C2N C1N 121.5(10) . . ?
C3N C2N C1N 118.6(9) . . ?
C4N C3N C2N 119.6(10) . . ?
C3N C4N C5N 118.7(10) . . ?
C6N C5N O1H 144.5(15) . . ?
C6N C5N O1N 109.2(11) . . ?
C6N C5N C4N 119.8(10) . . ?
O1H C5N C4N 95.4(14) . . ?
O1N C5N C4N 131.0(12) . . ?
C5N C6N C7N 121.8(11) . . ?
C2N C7N C6N 120.2(10) . . ?
O2N C13N C18N 121.7(6) . . ?
O2N C13N C14N 117.7(6) . . ?
C18N C13N C14N 120.6(6) . . ?
C15N C14N C13N 118.2(6) . . ?
C16N C15N C14N 121.3(6) . . ?
C17N C16N C15N 119.1(5) . . ?
C17N C16N C19N 119.8(5) . . ?
C15N C16N C19N 121.0(5) . . ?
C18N C17N C16N 120.7(6) . . ?
C17N C18N C13N 120.0(6) . . ?
N4N C19N N3N 120.8(5) . . ?
N4N C19N C16N 120.6(5) . . ?
N3N C19N C16N 118.6(5) . . ?
C5N O1N C8N 113.8(13) . . ?
O1N C8N C9N 107.6(11) . . ?
C8N C9N C10N 115.4(11) . . ?
C9N C10N C11N 113.8(12) . . ?
C12N C11N C10N 114.3(11) . . ?
O2N C12N C11N 111.7(10) . . ?
C5N O1H C8H 105(2) . . ?
O1H C8H C9H 109.6(19) . . ?
C10H C9H C8H 118(2) . . ?
C9H C10H C11H 115(2) . . ?
C12H C11H C10H 111.9(18) . . ?
O2N C12H C11H 113(2) . . ?
O271 S71 O251 121.1(11) . . ?
O271 S71 O261 107.3(9) . . ?
O251 S71 O261 105.7(9) . . ?
O271 S71 C45 108.3(6) . . ?
O251 S71 C45 103.7(8) . . ?
O261 S71 C45 110.6(7) . . ?
C5M O1M C8M 117.8(11) . . ?
C13M O2M C12M 121.2(14) . . ?
N2M C1M N1M 116.5(12) . . ?
N2M C1M C2M 122.0(12) . . ?
N1M C1M C2M 121.5(14) . . ?
C3M C2M C1M 122.0(15) . . ?
C3M C2M C7M 119.3(13) . . ?
C1M C2M C7M 118.7(14) . . ?
C2M C3M C4M 118.9(17) . . ?
C5M C4M C3M 120.8(17) . . ?
C4M C5M C6M 120.5(14) . . ?
C4M C5M O1M 125.2(16) . . ?
C6M C5M O1M 114.3(16) . . ?
C5M C6M C7M 121.7(15) . . ?
C6M C7M C2M 118.4(13) . . ?
O1M C8M C9M 109.2(11) . . ?
C10M C9M C8M 105.6(13) . . ?
C11M C10M C9M 112.4(14) . . ?
C10M C11M C12M 111.6(18) . . ?
O2M C12M C11M 101.2(14) . . ?
O2M C13M C18M 114.6(18) . . ?
O2M C13M C14M 122.8(16) . . ?
C18M C13M C14M 122.3(18) . . ?
C15M C14M C13M 118.9(17) . . ?
C14M C15M C16M 120.6(19) . . ?
C17M C16M C15M 119.0(19) . . ?
C17M C16M C19M 118.7(16) . . ?
C15M C16M C19M 122.2(17) . . ?
C16M C17M C18M 121(2) . . ?
C13M C18M C17M 118(2) . . ?
N4M C19M N3M 120.5(14) . . ?
N4M C19M C16M 119.6(12) . . ?
N3M C19M C16M 119.9(15) . . ?
C5Z O1Z C8Z 114.1(17) . . ?
C13Z O2Z C12Z 121.5(15) . . ?
N2Z C1Z N1Z 119.3(19) . . ?
N2Z C1Z C2Z 116.4(19) . . ?
N1Z C1Z C2Z 123.0(16) . . ?
C7Z C2Z C3Z 114.9(14) . . ?
C7Z C2Z C1Z 116.9(16) . . ?
C3Z C2Z C1Z 127.0(18) . . ?
C4Z C3Z C2Z 122.9(18) . . ?
C5Z C4Z C3Z 116.9(18) . . ?
C4Z C5Z C6Z 120.8(17) . . ?
C4Z C5Z O1Z 125.7(19) . . ?
C6Z C5Z O1Z 112.9(18) . . ?
C7Z C6Z C5Z 119.9(17) . . ?
C6Z C7Z C2Z 123.8(17) . . ?
O1Z C8Z C9Z 103.0(18) . . ?
C8Z C9Z C10Z 106.8(19) . . ?
C11Z C10Z C9Z 110.3(19) . . ?
C12Z C11Z C10Z 107.4(17) . . ?
O2Z C12Z C11Z 107.1(16) . . ?
O2Z C13Z C14Z 124.1(13) . . ?
O2Z C13Z C18Z 115.1(14) . . ?
C14Z C13Z C18Z 120.8(13) . . ?
C15Z C14Z C13Z 121.5(12) . . ?
C14Z C15Z C16Z 118.9(13) . . ?
C17Z C16Z C15Z 118.8(12) . . ?
C17Z C16Z C19Z 121.6(12) . . ?
C15Z C16Z C19Z 119.3(12) . . ?
C16Z C17Z C18Z 122.5(14) . . ?
C13Z C18Z C17Z 117.3(16) . . ?
N4Z C19Z N3Z 119.7(12) . . ?
N4Z C19Z C16Z 119.7(11) . . ?
N3Z C19Z C16Z 120.6(11) . . ?
O27 S7 O25 118.6(12) . . ?
O27 S7 O26 116.3(10) . . ?
O25 S7 O26 103.9(13) . . ?
O27 S7 C45 110.9(8) . . ?
O25 S7 C45 104.6(11) . . ?
O26 S7 C45 100.4(7) . . ?
C8P O1L C5L 129.6(16) . . ?
C5L O1L C8L 113.6(11) . . ?
C13L O2L C12L 128.9(13) . . ?
N2L C1L N1L 120.7(12) . . ?
N2L C1L C2L 121.3(11) . . ?
N1L C1L C2L 117.9(11) . . ?
C7L C2L C3L 116.5(9) . . ?
C7L C2L C1L 121.6(9) . . ?
C3L C2L C1L 121.8(8) . . ?
C4L C3L C2L 124.5(9) . . ?
C5L C4L C3L 114.8(9) . . ?
C4L C5L O1L 118.6(10) . . ?
C4L C5L C6L 123.8(10) . . ?
O1L C5L C6L 117.6(9) . . ?
C7L C6L C5L 118.5(9) . . ?
C6L C7L C2L 121.8(9) . . ?
O1L C8L C9L 106.0(16) . . ?
C8L C9L C10L 105.3(17) . . ?
C11L C10L C9L 107.0(18) . . ?
C10L C11L C12L 105.0(15) . . ?
O2L C12L C11L 105.3(15) . . ?
O2L C13L C18L 116.0(9) . . ?
O2L C13L C14L 122.8(10) . . ?
C18L C13L C14L 121.2(10) . . ?
C13L C14L C15L 121.0(11) . . ?
C14L C15L C16L 119.1(11) . . ?
C17L C16L C15L 118.9(10) . . ?
C17L C16L C19L 122.1(12) . . ?
C15L C16L C19L 117.2(12) . . ?
C16L C17L C18L 122.5(12) . . ?
C13L C18L C17L 117.0(11) . . ?
N4L C19L N3L 121.8(13) . . ?
N4L C19L C16L 117.3(13) . . ?
N3L C19L C16L 120.5(13) . . ?
O1L C8P C9P 108(3) . . ?
C8P C9P C10P 104(2) . . ?
C11P C10P C9P 144(2) . . ?
C12P C11P C10P 116(2) . . ?
O2L C12P C11P 110.9(19) . . ?
C5T O1T C8T 116.3(4) . . ?
C13T O2T C12T 117.3(6) . . ?
N2T C1T N1T 119.1(5) . . ?
N2T C1T C2T 120.3(5) . . ?
N1T C1T C2T 120.6(5) . . ?
C7T C2T C3T 119.1(5) . . ?
C7T C2T C1T 121.9(5) . . ?
C3T C2T C1T 119.0(5) . . ?
C4T C3T C2T 120.9(5) . . ?
C3T C4T C5T 119.3(5) . . ?
O1T C5T C4T 124.1(5) . . ?
O1T C5T C6T 115.8(5) . . ?
C4T C5T C6T 120.1(5) . . ?
C7T C6T C5T 119.7(6) . . ?
C2T C7T C6T 120.8(5) . . ?
O1T C8T C9T 107.8(5) . . ?
C8T C9T C10T 111.0(6) . . ?
C11T C10T C9T 114.1(6) . . ?
C12T C11T C10T 113.9(7) . . ?
O2T C12T C11T 108.0(6) . . ?
O2T C13T C14T 123.4(7) . . ?
O2T C13T C18T 115.4(7) . . ?
C14T C13T C18T 121.2(7) . . ?
C13T C14T C15T 118.6(10) . . ?
C16T C15T C14T 122.4(12) . . ?
C15T C16T C17T 119.4(9) . . ?
C15T C16T C19T 122.5(14) . . ?
C17T C16T C19T 118.1(14) . . ?
C16T C17T C18T 120.4(10) . . ?
C13T C18T C17T 117.8(9) . . ?
N3T C19T N4T 123.7(12) . . ?
N3T C19T C16T 117.3(16) . . ?
N4T C19T C16T 118.9(16) . . ?
C5K O1K C8K 117.7(4) . . ?
C13K O2K C12K 116.3(4) . . ?
N2K C1K N1K 119.8(5) . . ?
N2K C1K C2K 119.6(5) . . ?
N1K C1K C2K 120.6(5) . . ?
C7K C2K C3K 118.6(5) . . ?
C7K C2K C1K 120.7(5) . . ?
C3K C2K C1K 120.6(5) . . ?
C4K C3K C2K 120.5(5) . . ?
C3K C4K C5K 120.4(5) . . ?
O1K C5K C4K 115.7(5) . . ?
O1K C5K C6K 124.7(5) . . ?
C4K C5K C6K 119.6(5) . . ?
C7K C6K C5K 119.0(5) . . ?
C6K C7K C2K 121.8(5) . . ?
O1K C8K C9K 107.2(5) . . ?
C8K C9K C10K 113.4(5) . . ?
C9K C10K C11K 114.2(5) . . ?
C12K C11K C10K 111.2(5) . . ?
O2K C12K C11K 108.2(5) . . ?
C14K C13K O2K 123.8(5) . . ?
C14K C13K C18K 120.6(5) . . ?
O2K C13K C18K 115.6(5) . . ?
C13K C14K C15K 119.2(6) . . ?
C16K C15K C14K 121.4(6) . . ?
C15K C16K C17K 118.8(6) . . ?
C15K C16K C19K 119.4(7) . . ?
C17K C16K C19K 121.7(6) . . ?
C16K C17K C18K 120.3(6) . . ?
C13K C18K C17K 119.5(6) . . ?
N3K C19K N4K 120.5(7) . . ?
N3K C19K C16K 119.2(8) . . ?
N4K C19K C16K 120.2(7) . . ?
C5V O1V C8V 119.8(13) . . ?
C13V O2V C12V 116.1(10) . . ?
N2V C1V N1V 119.9(12) . . ?
N2V C1V C2V 121.5(13) . . ?
N1V C1V C2V 118.7(11) . . ?
C7V C2V C3V 116.4(11) . . ?
C7V C2V C1V 121.7(11) . . ?
C3V C2V C1V 121.8(12) . . ?
C2V C3V C4V 123.2(12) . . ?
C5V C4V C3V 116.6(11) . . ?
C4V C5V O1V 123.4(11) . . ?
C4V C5V C6V 121.7(11) . . ?
O1V C5V C6V 114.9(11) . . ?
C7V C6V C5V 119.7(12) . . ?
C6V C7V C2V 122.3(12) . . ?
O1V C8V C9V 109.3(11) . . ?
C8V C9V C10V 112.0(11) . . ?
C11V C10V C9V 113.3(11) . . ?
C10V C11V C12V 111.5(11) . . ?
O2V C12V C11V 108.6(10) . . ?
O2V C13V C18V 124.1(10) . . ?
O2V C13V C14V 115.9(10) . . ?
C18V C13V C14V 119.9(10) . . ?
C13V C14V C15V 120.7(10) . . ?
C14V C15V C16V 120.0(10) . . ?
C17V C16V C15V 118.3(9) . . ?
C17V C16V C19V 123.5(9) . . ?
C15V C16V C19V 118.1(9) . . ?
C16V C17V C18V 123.3(10) . . ?
C13V C18V C17V 117.8(11) . . ?
N4V C19V N3V 119.5(9) . . ?
N4V C19V C16V 120.2(8) . . ?
N3V C19V C16V 120.3(9) . . ?
C5F O1F C8F 117(2) . . ?
C13F O2F C12F 120.7(18) . . ?
N2F C1F N1F 121(2) . . ?
N2F C1F C2F 118.9(19) . . ?
N1F C1F C2F 120(2) . . ?
C7F C2F C3F 117.7(16) . . ?
C7F C2F C1F 120.7(19) . . ?
C3F C2F C1F 120.7(18) . . ?
C2F C3F C4F 121.7(18) . . ?
C5F C4F C3F 117.6(18) . . ?
C4F C5F O1F 119.8(18) . . ?
C4F C5F C6F 121.7(16) . . ?
O1F C5F C6F 118.0(18) . . ?
C7F C6F C5F 119.3(18) . . ?
C6F C7F C2F 121.6(18) . . ?
O1F C8F C9F 107(2) . . ?
C8F C9F C10F 108(2) . . ?
C11F C10F C9F 113(2) . . ?
C10F C11F C12F 110.6(19) . . ?
O2F C12F C11F 108.7(19) . . ?
O2F C13F C18F 122.1(16) . . ?
O2F C13F C14F 117.9(17) . . ?
C18F C13F C14F 120.0(15) . . ?
C15F C14F C13F 120.1(17) . . ?
C14F C15F C16F 121.2(16) . . ?
C17F C16F C15F 117.5(14) . . ?
C17F C16F C19F 122.9(15) . . ?
C15F C16F C19F 118.4(15) . . ?
C16F C17F C18F 122.5(17) . . ?
C13F C18F C17F 118.4(17) . . ?
N4F C19F N3F 119.2(17) . . ?
N4F C19F C16F 120.1(15) . . ?
N3F C19F C16F 119.7(16) . . ?
O2A S1A O3A 111.6(6) . . ?
O2A S1A O1A 111.9(8) . . ?
O3A S1A O1A 107.9(7) . . ?
O1A1 S1A O3A1 131.4(16) . . ?
O1A1 S1A O2A1 113.4(16) . . ?
O3A1 S1A O2A1 96.3(17) . . ?
O1A1 S1A C3A 105.4(9) . . ?
O2A S1A C3A 110.2(5) . . ?
O3A S1A C3A 108.9(3) . . ?
O1A S1A C3A 106.1(5) . . ?
O3A1 S1A C3A 103.6(6) . . ?
O2A1 S1A C3A 103.6(9) . . ?
O7A S2A O5A 113.0(3) . . ?
O7A S2A O6A 111.8(3) . . ?
O5A S2A O6A 112.1(3) . . ?
O7A S2A C10A 106.9(3) . . ?
O5A S2A C10A 105.1(3) . . ?
O6A S2A C10A 107.3(3) . . ?
O9A S3A O10A 112.9(3) . . ?
O9A S3A O11A 111.8(2) . . ?
O10A S3A O11A 112.2(3) . . ?
O9A S3A C17A 106.9(3) . . ?
O10A S3A C17A 106.9(3) . . ?
O11A S3A C17A 105.5(3) . . ?
O14A S4A O15A 119.4(4) . . ?
O14A S4A O13A 107.2(5) . . ?
O15A S4A O13A 107.4(6) . . ?
O14A S4A C24A 107.9(4) . . ?
O15A S4A C24A 108.0(4) . . ?
O13A S4A C24A 106.3(4) . . ?
O19A S5A O17A 114.4(7) . . ?
O19A S5A O18A 115.9(6) . . ?
O17A S5A O18A 106.1(8) . . ?
O19A S5A C31A 105.1(4) . . ?
O17A S5A C31A 106.6(5) . . ?
O18A S5A C31A 108.2(6) . . ?
O22A S6A O21A 113.6(4) . . ?
O22A S6A O23A 110.6(4) . . ?
O21A S6A O23A 113.1(4) . . ?
O22A S6A C38A 107.5(4) . . ?
O21A S6A C38A 106.4(3) . . ?
O23A S6A C38A 104.9(4) . . ?
O27A S7A O25A 112.9(3) . . ?
O27A S7A O26A 112.7(3) . . ?
O25A S7A O26A 110.8(3) . . ?
O27A S7A C45A 107.4(3) . . ?
O25A S7A C45A 106.3(3) . . ?
O26A S7A C45A 106.2(3) . . ?
O29A S8A O30A 111.6(6) . . ?
O29A S8A O31A 112.2(7) . . ?
O30A S8A O31A 111.6(6) . . ?
O29A S8A C52A 107.2(4) . . ?
O30A S8A C52A 106.3(4) . . ?
O31A S8A C52A 107.6(4) . . ?
C2A C1A C6A 117.7(6) . . ?
C2A C1A C56A 121.5(6) . . ?
C6A C1A C56A 120.8(5) . . ?
C3A C2A C1A 121.1(6) . . ?
C4A C3A C2A 119.6(6) . . ?
C4A C3A S1A 120.0(5) . . ?
C2A C3A S1A 120.4(5) . . ?
C3A C4A C5A 121.2(6) . . ?
C6A C5A C4A 118.2(5) . . ?
C6A C5A C7A 122.2(5) . . ?
C4A C5A C7A 119.6(5) . . ?
O4A C6A C5A 122.2(5) . . ?
O4A C6A C1A 115.7(5) . . ?
C5A C6A C1A 122.1(5) . . ?
C5A C7A C8A 113.1(6) . . ?
C13A C8A C9A 118.7(6) . . ?
C13A C8A C7A 122.5(5) . . ?
C9A C8A C7A 118.8(5) . . ?
C10A C9A C8A 120.2(5) . . ?
C9A C10A C11A 119.6(5) . . ?
C9A C10A S2A 118.6(4) . . ?
C11A C10A S2A 121.8(5) . . ?
C13A C12A C11A 117.8(5) . . ?
C13A C12A C14A 123.3(5) . . ?
C11A C12A C14A 118.9(6) . . ?
C12A C11A C10A 120.7(6) . . ?
C12A C13A C8A 122.9(5) . . ?
C12A C13A O8A 121.9(5) . . ?
C8A C13A O8A 115.2(6) . . ?
C15A C14A C12A 113.6(5) . . ?
C16A C15A C20A 117.4(6) . . ?
C16A C15A C14A 121.3(5) . . ?
C20A C15A C14A 121.3(5) . . ?
C17A C16A C15A 121.2(6) . . ?
C16A C17A C18A 119.8(5) . . ?
C16A C17A S3A 123.4(5) . . ?
C18A C17A S3A 116.7(5) . . ?
C17A C18A C19A 121.2(6) . . ?
C20A C19A C18A 117.1(6) . . ?
C20A C19A C21A 124.3(5) . . ?
C18A C19A C21A 118.5(6) . . ?
C19A C20A O12A 120.5(5) . . ?
C19A C20A C15A 123.2(5) . . ?
O12A C20A C15A 116.3(5) . . ?
C19A C21A C22A 112.8(6) . . ?
C27A C22A C23A 119.1(6) . . ?
C27A C22A C21A 121.4(6) . . ?
C23A C22A C21A 119.5(6) . . ?
C24A C23A C22A 122.0(7) . . ?
C23A C24A C25A 118.2(7) . . ?
C23A C24A S4A 120.8(7) . . ?
C25A C24A S4A 120.9(6) . . ?
C24A C25A C26A 122.7(7) . . ?
C27A C26A C25A 116.7(7) . . ?
C27A C26A C28A 121.6(7) . . ?
C25A C26A C28A 121.7(7) . . ?
O16A C27A C22A 116.4(5) . . ?
O16A C27A C26A 122.3(6) . . ?
C22A C27A C26A 121.3(6) . . ?
C26A C28A C29A 112.5(7) . . ?
C34A C29A C30A 118.3(8) . . ?
C34A C29A C28A 121.7(7) . . ?
C30A C29A C28A 120.0(9) . . ?
C31A C30A C29A 121.1(10) . . ?
C32A C31A C30A 118.5(8) . . ?
C32A C31A S5A 120.4(8) . . ?
C30A C31A S5A 120.7(10) . . ?
C31A C32A C33A 122.8(9) . . ?
C34A C33A C32A 117.1(9) . . ?
C34A C33A C35A 122.1(7) . . ?
C32A C33A C35A 120.8(8) . . ?
C29A C34A C33A 121.9(7) . . ?
C29A C34A O20A 117.1(7) . . ?
C33A C34A O20A 120.9(8) . . ?
C36A C35A C33A 113.0(7) . . ?
C41A C36A C37A 118.8(7) . . ?
C41A C36A C35A 122.3(6) . . ?
C37A C36A C35A 118.9(7) . . ?
C38A C37A C36A 121.2(7) . . ?
C37A C38A C39A 119.0(6) . . ?
C37A C38A S6A 120.5(6) . . ?
C39A C38A S6A 120.5(5) . . ?
C40A C39A C38A 122.0(7) . . ?
C39A C40A C41A 117.5(7) . . ?
C39A C40A C42A 119.7(6) . . ?
C41A C40A C42A 122.8(6) . . ?
O24A C41A C36A 115.6(6) . . ?
O24A C41A C40A 122.8(6) . . ?
C36A C41A C40A 121.6(6) . . ?
C40A C42A C43A 113.2(6) . . ?
C44A C43A C48A 118.5(6) . . ?
C44A C43A C42A 123.2(6) . . ?
C48A C43A C42A 118.2(6) . . ?
C43A C44A C45A 121.8(6) . . ?
C44A C45A C46A 119.3(7) . . ?
C44A C45A S7A 119.7(5) . . ?
C46A C45A S7A 120.9(6) . . ?
C45A C46A C47A 121.4(7) . . ?
C46A C47A C48A 117.4(6) . . ?
C46A C47A C49A 119.8(6) . . ?
C48A C47A C49A 122.6(6) . . ?
O28A C48A C47A 121.7(6) . . ?
O28A C48A C43A 116.7(6) . . ?
C47A C48A C43A 121.6(6) . . ?
C47A C49A C50A 115.3(5) . . ?
C51A C50A C55A 119.1(6) . . ?
C51A C50A C49A 119.9(6) . . ?
C55A C50A C49A 120.9(6) . . ?
C50A C51A C52A 119.3(7) . . ?
C53A C52A C51A 120.9(7) . . ?
C53A C52A S8A 119.9(5) . . ?
C51A C52A S8A 119.1(6) . . ?
C52A C53A C54A 120.7(6) . . ?
C53A C54A C55A 118.0(6) . . ?
C53A C54A C56A 121.0(6) . . ?
C55A C54A C56A 121.0(6) . . ?
O32A C55A C54A 122.7(6) . . ?
O32A C55A C50A 115.3(5) . . ?
C54A C55A C50A 121.9(6) . . ?
C1A C56A C54A 114.9(6) . . ?
O10 S3 O11 106.5(8) . . ?
O10 S3 O9 118.7(9) . . ?
O11 S3 O9 109.4(6) . . ?
O10 S3 C17 107.3(4) . . ?
O11 S3 C17 107.6(4) . . ?
O9 S3 C17 106.9(4) . . ?
O2 S1 O3 105.2(15) . . ?
O2 S1 O1 130.7(13) . . ?
O3 S1 O1 117.6(11) . . ?
O2E S1 O3E 91.0(14) . . ?
O2E S1 O1E 102.8(15) . . ?
O3E S1 O1E 136.5(14) . . ?
O2 S1 C3 101.1(10) . . ?
O3 S1 C3 81.9(9) . . ?
O2E S1 C3 107.3(9) . . ?
O1 S1 C3 107.7(7) . . ?
O3E S1 C3 100.5(7) . . ?
O1E S1 C3 113.8(8) . . ?
O5 S2 O6 112.7(9) . . ?
O61 S2 O71 137(2) . . ?
O61 S2 O51 111(2) . . ?
O71 S2 O51 102.5(18) . . ?
O5 S2 O7 118.9(11) . . ?
O6 S2 O7 104.2(10) . . ?
O5 S2 C10 106.6(8) . . ?
O61 S2 C10 105.1(16) . . ?
O6 S2 C10 105.6(6) . . ?
O71 S2 C10 95.2(9) . . ?
O51 S2 C10 100(2) . . ?
O7 S2 C10 108.0(6) . . ?
O13 S4 O15 120.0(15) . . ?
O13 S4 O14 97.1(14) . . ?
O15 S4 O14 122.4(14) . . ?
O131 S4 O141 138(2) . . ?
O131 S4 O151 96(3) . . ?
O141 S4 O151 96(2) . . ?
O13 S4 C24 109.8(12) . . ?
O131 S4 C24 101(2) . . ?
O15 S4 C24 104.4(13) . . ?
O14 S4 C24 101.5(6) . . ?
O141 S4 C24 111.9(7) . . ?
O151 S4 C24 110.2(19) . . ?
O18 S5 O19 112.2(3) . . ?
O18 S5 O17 112.4(3) . . ?
O19 S5 O17 112.0(3) . . ?
O18 S5 C31 108.5(3) . . ?
O19 S5 C31 104.9(3) . . ?
O17 S5 C31 106.3(3) . . ?
O22 S6 O23 113.2(3) . . ?
O22 S6 O21 111.3(3) . . ?
O23 S6 O21 111.6(3) . . ?
O22 S6 C38 107.3(2) . . ?
O23 S6 C38 106.3(3) . . ?
O21 S6 C38 106.8(3) . . ?
O31 S8 O30 112.3(5) . . ?
O31 S8 O29 120.7(14) . . ?
O30 S8 O29 105.7(14) . . ?
O31 S8 O290 102.7(16) . . ?
O30 S8 O290 119.3(15) . . ?
O31 S8 C52 108.1(4) . . ?
O30 S8 C52 105.2(4) . . ?
O29 S8 C52 103.6(15) . . ?
O290 S8 C52 108.9(15) . . ?
C32 C33 C34 118.4(6) . . ?
C32 C33 C35 119.3(5) . . ?
C34 C33 C35 122.1(5) . . ?
C38 C37 C36 120.8(5) . . ?
C40 C41 O24 119.7(5) . . ?
C40 C41 C36 122.3(5) . . ?
O24 C41 C36 118.0(5) . . ?
C30 C29 C34 118.0(5) . . ?
C30 C29 C28 119.6(6) . . ?
C34 C29 C28 122.4(5) . . ?
C38 C39 C40 121.3(5) . . ?
C37 C36 C41 118.2(5) . . ?
C37 C36 C35 119.6(5) . . ?
C41 C36 C35 122.2(5) . . ?
C39 C38 C37 119.6(5) . . ?
C39 C38 S6 118.3(4) . . ?
C37 C38 S6 122.0(4) . . ?
C33 C32 C31 121.2(5) . . ?
C36 C35 C33 115.6(5) . . ?
C29 C30 C31 121.7(6) . . ?
C30 C31 C32 118.4(5) . . ?
C30 C31 S5 121.5(5) . . ?
C32 C31 S5 120.1(4) . . ?
C40 C42 C43 114.8(5) . . ?
C25 C26 C27 117.9(6) . . ?
C25 C26 C28 120.2(6) . . ?
C27 C26 C28 121.7(6) . . ?
C41 C40 C39 117.8(5) . . ?
C41 C40 C42 124.1(5) . . ?
C39 C40 C42 118.0(5) . . ?
C43 C44 C45 121.2(6) . . ?
C29 C28 C26 115.1(5) . . ?
O4 C6 C1 118.2(6) . . ?
O4 C6 C5 119.0(6) . . ?
C1 C6 C5 122.8(6) . . ?
C51 C52 C53 120.4(7) . . ?
C51 C52 S8 120.7(6) . . ?
C53 C52 S8 118.8(6) . . ?
C44 C43 C48 117.6(6) . . ?
C44 C43 C42 123.5(5) . . ?
C48 C43 C42 118.9(6) . . ?
C20 C15 C16 118.8(7) . . ?
C20 C15 C14 122.7(6) . . ?
C16 C15 C14 118.4(6) . . ?
C26 C25 C24 120.7(6) . . ?
C17 C18 C19 121.1(7) . . ?
C17 C16 C15 120.1(7) . . ?
C15 C20 O12 118.9(6) . . ?
C15 C20 C19 122.1(6) . . ?
O12 C20 C19 119.0(6) . . ?
O32 C55 C50 115.3(6) . . ?
O32 C55 C54 122.0(6) . . ?
C50 C55 C54 122.7(7) . . ?
C46 C45 C44 119.6(6) . . ?
C46 C45 S71 114.0(6) . . ?
C44 C45 S71 126.2(6) . . ?
C46 C45 S7 126.6(6) . . ?
C44 C45 S7 113.4(6) . . ?
C23 C22 C27 116.0(6) . . ?
C23 C22 C21 121.5(6) . . ?
C27 C22 C21 122.4(6) . . ?
C48 C47 C46 118.1(6) . . ?
C48 C47 C49 122.4(7) . . ?
C46 C47 C49 119.5(6) . . ?
C50 C49 C47 114.5(6) . . ?
C26 C27 O16 119.7(5) . . ?
C26 C27 C22 123.2(6) . . ?
O16 C27 C22 117.1(6) . . ?
C54 C53 C52 120.8(7) . . ?
C24 C23 C22 122.4(6) . . ?
O28 C48 C47 122.4(5) . . ?
O28 C48 C43 114.9(5) . . ?
C47 C48 C43 122.6(6) . . ?
C18 C19 C20 117.4(7) . . ?
C18 C19 C21 120.8(7) . . ?
C20 C19 C21 121.8(6) . . ?
C45 C46 C47 120.7(6) . . ?
C51 C50 C55 118.6(7) . . ?
C51 C50 C49 119.9(7) . . ?
C55 C50 C49 121.5(7) . . ?
C12 C14 C15 111.7(6) . . ?
O20 C34 C33 119.0(6) . . ?
O20 C34 C29 118.9(5) . . ?
C33 C34 C29 122.1(5) . . ?
C11 C12 C13 117.7(8) . . ?
C11 C12 C14 119.0(8) . . ?
C13 C12 C14 123.2(6) . . ?
C53 C54 C55 117.1(7) . . ?
C53 C54 C56 123.3(6) . . ?
C55 C54 C56 119.5(6) . . ?
C23 C24 C25 119.7(7) . . ?
C23 C24 S4 118.9(5) . . ?
C25 C24 S4 121.4(6) . . ?
C1 C56 C54 113.3(6) . . ?
C18 C17 C16 120.5(6) . . ?
C18 C17 S3 120.3(6) . . ?
C16 C17 S3 119.1(6) . . ?
C8 C13 O8 119.9(8) . . ?
C8 C13 C12 122.1(8) . . ?
O8 C13 C12 117.9(6) . . ?
C9 C10 C11 120.4(9) . . ?
C9 C10 S2 121.6(7) . . ?
C11 C10 S2 117.7(10) . . ?
C10 C11 C12 121.2(10) . . ?
C22 C21 C19 114.7(6) . . ?
C6 C1 C2 117.4(7) . . ?
C6 C1 C56 121.8(6) . . ?
C2 C1 C56 120.8(7) . . ?
C4 C3 C2 120.3(8) . . ?
C4 C3 S1 121.6(7) . . ?
C2 C3 S1 118.1(7) . . ?
C3 C2 C1 121.1(8) . . ?
C5 C7 C8 111.4(8) . . ?
C10 C9 C8 120.7(8) . . ?
C4 C5 C6 116.5(7) . . ?
C4 C5 C7 122.0(8) . . ?
C6 C5 C7 121.6(7) . . ?
C52 C51 C50 120.5(7) . . ?
C3 C4 C5 121.9(8) . . ?
C13 C8 C9 117.8(9) . . ?
C13 C8 C7 120.9(8) . . ?
C9 C8 C7 121.2(8) . . ?

loop_
_geom_bond_atom_site_label_1
_geom_bond_atom_site_label_2
_geom_bond_distance
_geom_bond_site_symmetry_2
_geom_bond_publ_flag
O2WA O1WA 1.39(5) 3 ?
C2R C1R 1.46(4) . ?
C1R O1R 1.42(7) . ?
O130 O130 1.50(6) 7_565 ?
O51W O56W 1.07(7) . ?
O155 O155 1.70(8) 2_655 ?
O331 O330 1.80(4) . ?
O18W O39W 1.56(6) 3_445 ?
O1S C2S 1.446(8) . ?
C2S C3S 1.497(11) . ?
C2I O1I 1.459(11) . ?
C2I O2I 1.487(13) . ?
C2I C1I 1.495(11) . ?
N1X C1X 1.360(9) . ?
N2X C1X 1.332(10) . ?
N3X C19X 1.327(7) . ?
N4X C19X 1.314(8) . ?
O1X C5X 1.370(9) . ?
O1X C8X 1.445(9) . ?
O2X C13X 1.366(8) . ?
O2X C12X 1.414(8) . ?
C1X C2X 1.449(10) . ?
C2X C3X 1.397(9) . ?
C2X C7X 1.405(10) . ?
C3X C4X 1.383(9) . ?
C4X C5X 1.392(9) . ?
C5X C6X 1.386(10) . ?
C6X C7X 1.373(10) . ?
C8X C9X 1.469(11) . ?
C9X C10X 1.539(11) . ?
C10X C11X 1.505(11) . ?
C11X C12X 1.516(11) . ?
C13X C14X 1.374(9) . ?
C13X C18X 1.378(10) . ?
C14X C15X 1.358(9) . ?
C15X C16X 1.391(8) . ?
C16X C17X 1.368(9) . ?
C16X C19X 1.461(9) . ?
C17X C18X 1.392(10) . ?
N1Y C1Y 1.304(16) . ?
N2Y C1Y 1.301(18) . ?
N3Y C19Y 1.322(9) . ?
N4Y C19Y 1.322(8) . ?
O1Y C8Y 1.384(16) . ?
O1Y C5Y 1.393(14) . ?
O2Y C13Y 1.343(9) . ?
O2Y C12Y 1.412(9) . ?
C1Y C2Y 1.49(2) . ?
C2Y C3Y 1.355(16) . ?
C2Y C7Y 1.401(17) . ?
C3Y C4Y 1.354(18) . ?
C4Y C5Y 1.457(18) . ?
C5Y C6Y 1.372(16) . ?
C6Y C7Y 1.349(16) . ?
C8Y C9Y 1.472(18) . ?
C9Y C10Y 1.377(16) . ?
C10Y C11Y 1.601(18) . ?
C11Y C12Y 1.512(13) . ?
C13Y C14Y 1.369(11) . ?
C13Y C18Y 1.384(10) . ?
C14Y C15Y 1.381(12) . ?
C15Y C16Y 1.365(10) . ?
C16Y C17Y 1.363(10) . ?
C16Y C19Y 1.456(10) . ?
C17Y C18Y 1.375(11) . ?
N1N C1N 1.306(12) . ?
N2N C1N 1.293(12) . ?
N3N C19N 1.327(7) . ?
N4N C19N 1.304(7) . ?
O2N C12H 1.198(19) . ?
O2N C12N 1.345(11) . ?
O2N C13N 1.366(8) . ?
C1N C2N 1.503(14) . ?
C2N C7N 1.369(13) . ?
C2N C3N 1.402(13) . ?
C3N C4N 1.385(13) . ?
C4N C5N 1.426(14) . ?
C5N C6N 1.339(14) . ?
C5N O1H 1.37(3) . ?
C5N O1N 1.406(16) . ?
C6N C7N 1.369(13) . ?
C13N C18N 1.384(9) . ?
C13N C14N 1.404(9) . ?
C14N C15N 1.395(9) . ?
C15N C16N 1.393(9) . ?
C16N C17N 1.384(8) . ?
C16N C19N 1.479(8) . ?
C17N C18N 1.383(8) . ?
O1N C8N 1.450(14) . ?
C8N C9N 1.516(18) . ?
C9N C10N 1.517(18) . ?
C10N C11N 1.534(17) . ?
C11N C12N 1.506(14) . ?
O1H C8H 1.454(19) . ?
C8H C9H 1.51(2) . ?
C9H C10H 1.51(2) . ?
C10H C11H 1.53(2) . ?
C11H C12H 1.515(19) . ?
S71 O271 1.452(13) . ?
S71 O251 1.463(11) . ?
S71 O261 1.503(13) . ?
S71 C45 1.695(12) . ?
N1M C1M 1.34(2) . ?
N2M C1M 1.293(17) . ?
N3M C19M 1.363(18) . ?
N4M C19M 1.348(18) . ?
O1M C5M 1.378(17) . ?
O1M C8M 1.512(16) . ?
O2M C13M 1.332(17) . ?
O2M C12M 1.423(19) . ?
C1M C2M 1.425(18) . ?
C2M C3M 1.40(2) . ?
C2M C7M 1.43(2) . ?
C3M C4M 1.42(2) . ?
C4M C5M 1.34(3) . ?
C5M C6M 1.38(2) . ?
C6M C7M 1.39(2) . ?
C8M C9M 1.537(15) . ?
C9M C10M 1.534(15) . ?
C10M C11M 1.531(16) . ?
C11M C12M 1.538(17) . ?
C13M C18M 1.35(3) . ?
C13M C14M 1.40(2) . ?
C14M C15M 1.39(3) . ?
C15M C16M 1.41(2) . ?
C16M C17M 1.37(2) . ?
C16M C19M 1.46(2) . ?
C17M C18M 1.45(3) . ?
N1Z C1Z 1.380(16) . ?
N2Z C1Z 1.315(16) . ?
N3Z C19Z 1.331(12) . ?
N4Z C19Z 1.301(13) . ?
O1Z C5Z 1.390(15) . ?
O1Z C8Z 1.440(16) . ?
O2Z C13Z 1.355(13) . ?
O2Z C12Z 1.389(15) . ?
C1Z C2Z 1.459(15) . ?
C2Z C7Z 1.373(16) . ?
C2Z C3Z 1.406(16) . ?
C3Z C4Z 1.401(16) . ?
C4Z C5Z 1.365(16) . ?
C5Z C6Z 1.382(16) . ?
C6Z C7Z 1.337(16) . ?
C8Z C9Z 1.489(18) . ?
C9Z C10Z 1.523(17) . ?
C10Z C11Z 1.517(17) . ?
C11Z C12Z 1.513(17) . ?
C13Z C14Z 1.372(14) . ?
C13Z C18Z 1.378(16) . ?
C14Z C15Z 1.371(14) . ?
C15Z C16Z 1.408(14) . ?
C16Z C17Z 1.359(14) . ?
C16Z C19Z 1.487(14) . ?
C17Z C18Z 1.403(16) . ?
S7 O27 1.386(15) . ?
S7 O25 1.467(19) . ?
S7 O26 1.501(13) . ?
S7 C45 1.867(12) . ?
N1L C1L 1.382(12) . ?
N2L C1L 1.312(12) . ?
N3L C19L 1.341(13) . ?
N4L C19L 1.312(14) . ?
O1L C8P 1.35(3) . ?
O1L C5L 1.377(10) . ?
O1L C8L 1.449(16) . ?
O2L C13L 1.349(10) . ?
O2L C12L 1.366(14) . ?
O2L C12P 1.43(3) . ?
C1L C2L 1.445(12) . ?
C2L C7L 1.381(10) . ?
C2L C3L 1.393(10) . ?
C3L C4L 1.383(11) . ?
C4L C5L 1.360(11) . ?
C5L C6L 1.393(11) . ?
C6L C7L 1.351(11) . ?
C8L C9L 1.499(18) . ?
C9L C10L 1.536(18) . ?
C10L C11L 1.514(17) . ?
C11L C12L 1.521(17) . ?
C13L C18L 1.353(12) . ?
C13L C14L 1.372(11) . ?
C14L C15L 1.374(12) . ?
C15L C16L 1.385(13) . ?
C16L C17L 1.346(13) . ?
C16L C19L 1.471(13) . ?
C17L C18L 1.417(12) . ?
C8P C9P 1.43(3) . ?
C9P C10P 1.77(4) . ?
C10P C11P 1.48(3) . ?
C11P C12P 1.48(3) . ?
N1T C1T 1.324(7) . ?
N2T C1T 1.309(7) . ?
N3T C19T 1.31(2) . ?
N4T C19T 1.32(2) . ?
O1T C5T 1.367(6) . ?
O1T C8T 1.455(7) . ?
O2T C13T 1.356(8) . ?
O2T C12T 1.442(8) . ?
C1T C2T 1.483(7) . ?
C2T C7T 1.383(8) . ?
C2T C3T 1.401(7) . ?
C3T C4T 1.391(7) . ?
C4T C5T 1.396(8) . ?
C5T C6T 1.398(8) . ?
C6T C7T 1.390(8) . ?
C8T C9T 1.521(8) . ?
C9T C10T 1.527(9) . ?
C10T C11T 1.525(10) . ?
C11T C12T 1.505(10) . ?
C13T C14T 1.380(12) . ?
C13T C18T 1.397(10) . ?
C14T C15T 1.390(13) . ?
C15T C16T 1.339(17) . ?
C16T C17T 1.400(16) . ?
C16T C19T 1.496(15) . ?
C17T C18T 1.410(11) . ?
N1K C1K 1.318(8) . ?
N2K C1K 1.306(8) . ?
N3K C19K 1.309(10) . ?
N4K C19K 1.309(10) . ?
O1K C5K 1.369(6) . ?
O1K C8K 1.440(7) . ?
O2K C13K 1.379(7) . ?
O2K C12K 1.461(6) . ?
C1K C2K 1.489(8) . ?
C2K C7K 1.389(8) . ?
C2K C3K 1.390(8) . ?
C3K C4K 1.374(8) . ?
C4K C5K 1.392(8) . ?
C5K C6K 1.397(8) . ?
C6K C7K 1.372(8) . ?
C8K C9K 1.511(8) . ?
C9K C10K 1.527(9) . ?
C10K C11K 1.541(8) . ?
C11K C12K 1.505(8) . ?
C13K C14K 1.377(9) . ?
C13K C18K 1.389(8) . ?
C14K C15K 1.391(8) . ?
C15K C16K 1.380(9) . ?
C16K C17K 1.392(10) . ?
C16K C19K 1.484(9) . ?
C17K C18K 1.394(9) . ?
N1V C1V 1.376(14) . ?
N2V C1V 1.319(13) . ?
N3V C19V 1.329(10) . ?
N4V C19V 1.317(10) . ?
O1V C5V 1.384(13) . ?
O1V C8V 1.417(11) . ?
O2V C13V 1.367(10) . ?
O2V C12V 1.425(10) . ?
C1V C2V 1.458(13) . ?
C2V C7V 1.378(14) . ?
C2V C3V 1.407(13) . ?
C3V C4V 1.408(13) . ?
C4V C5V 1.375(13) . ?
C5V C6V 1.392(12) . ?
C6V C7V 1.367(13) . ?
C8V C9V 1.500(13) . ?
C9V C10V 1.525(13) . ?
C10V C11V 1.510(12) . ?
C11V C12V 1.520(12) . ?
C13V C18V 1.380(12) . ?
C13V C14V 1.381(11) . ?
C14V C15V 1.382(11) . ?
C15V C16V 1.396(11) . ?
C16V C17V 1.342(11) . ?
C16V C19V 1.490(11) . ?
C17V C18V 1.401(11) . ?
N1F C1F 1.374(17) . ?
N2F C1F 1.313(17) . ?
N3F C19F 1.334(14) . ?
N4F C19F 1.318(14) . ?
O1F C5F 1.385(15) . ?
O1F C8F 1.437(16) . ?
O2F C13F 1.362(14) . ?
O2F C12F 1.408(15) . ?
C1F C2F 1.452(16) . ?
C2F C7F 1.391(16) . ?
C2F C3F 1.396(16) . ?
C3F C4F 1.397(16) . ?
C4F C5F 1.380(16) . ?
C5F C6F 1.387(16) . ?
C6F C7F 1.364(15) . ?
C8F C9F 1.501(17) . ?
C9F C10F 1.529(17) . ?
C10F C11F 1.512(16) . ?
C11F C12F 1.522(16) . ?
C13F C18F 1.373(15) . ?
C13F C14F 1.381(15) . ?
C14F C15F 1.376(15) . ?
C15F C16F 1.394(15) . ?
C16F C17F 1.351(14) . ?
C16F C19F 1.489(14) . ?
C17F C18F 1.407(15) . ?
S1A O1A1 1.24(2) . ?
S1A O2A 1.396(10) . ?
S1A O3A 1.483(7) . ?
S1A O1A 1.493(11) . ?
S1A O3A1 1.523(15) . ?
S1A O2A1 1.58(2) . ?
S1A C3A 1.766(6) . ?
S2A O7A 1.456(5) . ?
S2A O5A 1.461(4) . ?
S2A O6A 1.464(4) . ?
S2A C10A 1.762(6) . ?
S3A O9A 1.451(5) . ?
S3A O10A 1.455(4) . ?
S3A O11A 1.479(4) . ?
S3A C17A 1.759(6) . ?
S4A O14A 1.382(6) . ?
S4A O15A 1.389(6) . ?
S4A O13A 1.563(8) . ?
S4A C24A 1.758(8) . ?
S5A O19A 1.436(6) . ?
S5A O17A 1.450(13) . ?
S5A O18A 1.457(10) . ?
S5A C31A 1.751(9) . ?
S6A O22A 1.448(6) . ?
S6A O21A 1.455(6) . ?
S6A O23A 1.472(7) . ?
S6A C38A 1.738(6) . ?
S7A O27A 1.451(6) . ?
S7A O25A 1.459(5) . ?
S7A O26A 1.460(5) . ?
S7A C45A 1.772(8) . ?
S8A O29A 1.404(8) . ?
S8A O30A 1.406(7) . ?
S8A O31A 1.437(8) . ?
S8A C52A 1.768(8) . ?
O4A C6A 1.375(7) . ?
O8A C13A 1.400(6) . ?
O12A C20A 1.397(7) . ?
O16A C27A 1.385(7) . ?
O20A C34A 1.400(8) . ?
O24A C41A 1.386(7) . ?
O28A C48A 1.361(8) . ?
O32A C55A 1.366(8) . ?
C1A C2A 1.402(8) . ?
C1A C6A 1.420(8) . ?
C1A C56A 1.491(8) . ?
C2A C3A 1.399(9) . ?
C3A C4A 1.390(9) . ?
C4A C5A 1.407(8) . ?
C5A C6A 1.391(8) . ?
C5A C7A 1.509(8) . ?
C7A C8A 1.535(9) . ?
C8A C13A 1.389(8) . ?
C8A C9A 1.393(8) . ?
C9A C10A 1.393(9) . ?
C10A C11A 1.405(8) . ?
C12A C13A 1.380(9) . ?
C12A C11A 1.398(8) . ?
C12A C14A 1.523(8) . ?
C14A C15A 1.497(8) . ?
C15A C16A 1.397(8) . ?
C15A C20A 1.409(9) . ?
C16A C17A 1.385(8) . ?
C17A C18A 1.396(9) . ?
C18A C19A 1.406(8) . ?
C19A C20A 1.389(9) . ?
C19A C21A 1.492(9) . ?
C21A C22A 1.516(9) . ?
C22A C27A 1.395(9) . ?
C22A C23A 1.397(9) . ?
C23A C24A 1.359(10) . ?
C24A C25A 1.392(11) . ?
C25A C26A 1.414(10) . ?
C26A C27A 1.398(9) . ?
C26A C28A 1.497(10) . ?
C28A C29A 1.521(11) . ?
C29A C34A 1.380(11) . ?
C29A C30A 1.408(10) . ?
C30A C31A 1.376(14) . ?
C31A C32A 1.367(14) . ?
C32A C33A 1.400(11) . ?
C33A C34A 1.385(11) . ?
C33A C35A 1.514(12) . ?
C35A C36A 1.506(10) . ?
C36A C41A 1.395(10) . ?
C36A C37A 1.402(9) . ?
C37A C38A 1.372(10) . ?
C38A C39A 1.401(10) . ?
C39A C40A 1.397(9) . ?
C40A C41A 1.400(10) . ?
C40A C42A 1.515(10) . ?
C42A C43A 1.527(10) . ?
C43A C44A 1.361(10) . ?
C43A C48A 1.412(9) . ?
C44A C45A 1.386(10) . ?
C45A C46A 1.389(9) . ?
C46A C47A 1.398(9) . ?
C47A C48A 1.401(9) . ?
C47A C49A 1.505(9) . ?
C49A C50A 1.525(9) . ?
C50A C51A 1.389(10) . ?
C50A C55A 1.409(9) . ?
C51A C52A 1.409(9) . ?
C52A C53A 1.388(10) . ?
C53A C54A 1.397(10) . ?
C54A C55A 1.401(8) . ?
C54A C56A 1.508(9) . ?
S3 O10 1.391(7) . ?
S3 O11 1.398(6) . ?
S3 O9 1.435(7) . ?
S3 C17 1.778(7) . ?
S1 O2 1.385(12) . ?
S1 O3 1.411(12) . ?
S1 O2E 1.426(13) . ?
S1 O1 1.451(11) . ?
S1 O3E 1.493(12) . ?
S1 O1E 1.499(13) . ?
S1 C3 1.821(9) . ?
O1WE O55W 1.53(5) 6_565 ?
S2 O5 1.419(11) . ?
S2 O61 1.433(15) . ?
S2 O6 1.452(10) . ?
S2 O71 1.461(14) . ?
S2 O51 1.466(14) . ?
S2 O7 1.482(11) . ?
S2 C10 1.787(10) . ?
S4 O13 1.456(11) . ?
S4 O131 1.459(14) . ?
S4 O15 1.471(12) . ?
S4 O14 1.478(11) . ?
S4 O141 1.483(11) . ?
S4 O151 1.484(13) . ?
S4 C24 1.772(8) . ?
S5 O18 1.465(5) . ?
S5 O19 1.467(4) . ?
S5 O17 1.468(5) . ?
S5 C31 1.753(6) . ?
S6 O22 1.452(4) . ?
S6 O23 1.458(5) . ?
S6 O21 1.463(5) . ?
S6 C38 1.760(5) . ?
S8 O31 1.451(7) . ?
S8 O30 1.452(6) . ?
S8 O29 1.466(12) . ?
S8 O290 1.473(14) . ?
S8 C52 1.768(8) . ?
O4 C6 1.371(7) . ?
O8 C13 1.379(8) . ?
O12 C20 1.384(7) . ?
O16 C27 1.391(7) . ?
O20 C34 1.394(7) . ?
O24 C41 1.393(6) . ?
O28 C48 1.374(7) . ?
O32 C55 1.378(8) . ?
C33 C32 1.383(8) . ?
C33 C34 1.399(8) . ?
C33 C35 1.527(9) . ?
C37 C38 1.390(8) . ?
C37 C36 1.395(7) . ?
C41 C40 1.386(8) . ?
C41 C36 1.400(8) . ?
C29 C30 1.384(8) . ?
C29 C34 1.404(9) . ?
C29 C28 1.506(8) . ?
C39 C38 1.387(8) . ?
C39 C40 1.401(7) . ?
C36 C35 1.513(8) . ?
C32 C31 1.412(9) . ?
C30 C31 1.401(8) . ?
C42 C40 1.512(8) . ?
C42 C43 1.519(8) . ?
C26 C25 1.388(9) . ?
C26 C27 1.389(9) . ?
C26 C28 1.518(8) . ?
C44 C43 1.390(9) . ?
C44 C45 1.400(9) . ?
C6 C1 1.388(10) . ?
C6 C5 1.417(10) . ?
C52 C51 1.379(11) . ?
C52 C53 1.401(10) . ?
C43 C48 1.403(8) . ?
C15 C20 1.380(10) . ?
C15 C16 1.404(9) . ?
C15 C14 1.521(10) . ?
C25 C24 1.393(9) . ?
C18 C17 1.378(10) . ?
C18 C19 1.402(9) . ?
C16 C17 1.386(10) . ?
C20 C19 1.410(10) . ?
C55 C50 1.393(10) . ?
C55 C54 1.402(9) . ?
C45 C46 1.389(9) . ?
C22 C23 1.391(10) . ?
C22 C27 1.411(9) . ?
C22 C21 1.501(9) . ?
C47 C48 1.390(9) . ?
C47 C46 1.403(10) . ?
C47 C49 1.518(9) . ?
C49 C50 1.507(10) . ?
C53 C54 1.398(10) . ?
C23 C24 1.375(10) . ?
C19 C21 1.502(10) . ?
C50 C51 1.390(11) . ?
C14 C12 1.506(10) . ?
C12 C11 1.382(10) . ?
C12 C13 1.399(11) . ?
C54 C56 1.518(10) . ?
C56 C1 1.502(10) . ?
C13 C8 1.368(10) . ?
C10 C9 1.356(15) . ?
C10 C11 1.370(13) . ?
C1 C2 1.402(10) . ?
C3 C4 1.370(13) . ?
C3 C2 1.378(12) . ?
C7 C5 1.490(11) . ?
C7 C8 1.531(13) . ?
C9 C8 1.411(13) . ?
C5 C4 1.399(11) . ?
